data_4349073
loop_
_publ_author_name
'Zheng, Xiu-Ying'
'Peng, Jun-Bo'
'Kong, Xiang-Jian'
'Long, La-Sheng'
'Zheng, Lan-Sun'

_publ_section_title
;
 Mixed-anion templated cage-like lanthanide clusters: Gd27 and Dy27
;
_journal_issue 2
_journal_name_full 'Inorganic Chemistry Frontiers'
_journal_page_first 320
_journal_paper_doi 10.1039/C5QI00249D
_journal_volume 3
_journal_year 2016
_chemical_formula_sum 'C68 H310 Cl13 Gd27 O247'
_chemical_formula_weight 9787.76
_space_group_IT_number 2
_space_group_name_Hall '-P 1'
_space_group_name_H-M_alt 'P -1'
_symmetry_cell_setting triclinic
_symmetry_space_group_name_H-M 'P -1'
_atom_sites_solution_hydrogens geom
_atom_sites_solution_primary direct
_atom_sites_solution_secondary difmap
_audit_creation_method SHELXL-97
_audit_update_record
;
2015-11-06 deposited with the CCDC.
2015-12-14 downloaded from the CCDC.
;
_cell_angle_alpha 77.642(2)
_cell_angle_beta 74.776(2)
_cell_angle_gamma 69.343(2)
_cell_formula_units_Z 2
_cell_length_a 19.0866(5)
_cell_length_b 20.1645(4)
_cell_length_c 32.8057(7)
_cell_measurement_reflns_used 13470
_cell_measurement_temperature 123(2)
_cell_measurement_theta_max 25.9840
_cell_measurement_theta_min 3.2090
_cell_volume 11296.2(5)
_computing_cell_refinement 'CrysAlisPro, Agilent Technologies'
_computing_data_collection 'CrysAlisPro, Agilent Technologies'
_computing_data_reduction 'CrysAlisPro, Agilent Technologies'
_computing_structure_refinement 'SHELXL-97 (Sheldrick, 1997)'
_computing_structure_solution 'SHELXS-97 (Sheldrick, 1990)'
_diffrn_ambient_temperature 123(2)
_diffrn_measured_fraction_theta_full 0.998
_diffrn_measured_fraction_theta_max 0.998
_diffrn_measurement_device_type 'Xcalibur, Sapphire3, Gemini ultra'
_diffrn_radiation_monochromator graphite
_diffrn_radiation_source 'Enhance (Mo) X-ray Source'
_diffrn_radiation_type MoK\a
_diffrn_radiation_wavelength 0.71073
_diffrn_reflns_av_R_equivalents 0.0849
_diffrn_reflns_av_sigmaI/netI 0.1039
_diffrn_reflns_limit_h_max 22
_diffrn_reflns_limit_h_min -22
_diffrn_reflns_limit_k_max 23
_diffrn_reflns_limit_k_min -23
_diffrn_reflns_limit_l_max 39
_diffrn_reflns_limit_l_min -39
_diffrn_reflns_number 135113
_diffrn_reflns_theta_full 25.00
_diffrn_reflns_theta_max 25.00
_diffrn_reflns_theta_min 2.90
_exptl_absorpt_coefficient_mu 8.107
_exptl_absorpt_correction_T_max 0.2939
_exptl_absorpt_correction_T_min 0.1947
_exptl_absorpt_correction_type multi-scan
_exptl_absorpt_process_details CrysAlisPro
_exptl_crystal_colour colorless
_exptl_crystal_density_diffrn 2.878
_exptl_crystal_density_method 'not measured'
_exptl_crystal_description block
_exptl_crystal_F_000 9286
_exptl_crystal_size_max 0.30
_exptl_crystal_size_mid 0.20
_exptl_crystal_size_min 0.20
_platon_squeeze_details
;
;
_refine_diff_density_max 5.228
_refine_diff_density_min -2.786
_refine_diff_density_rms 0.272
_refine_ls_extinction_method none
_refine_ls_goodness_of_fit_ref 1.016
_refine_ls_hydrogen_treatment constro
_refine_ls_matrix_type full
_refine_ls_number_parameters 2425
_refine_ls_number_reflns 39691
_refine_ls_number_restraints 254
_refine_ls_restrained_S_all 1.016
_refine_ls_R_factor_all 0.1049
_refine_ls_R_factor_gt 0.0647
_refine_ls_shift/su_max 0.150
_refine_ls_shift/su_mean 0.001
_refine_ls_structure_factor_coef Fsqd
_refine_ls_weighting_details 'calc w=1/[\s^2^(Fo^2^)+(0.0728P)^2^+0.0000P] where P=(Fo^2^+2Fc^2^)/3'
_refine_ls_weighting_scheme calc
_refine_ls_wR_factor_gt 0.1423
_refine_ls_wR_factor_ref 0.1585
_reflns_number_gt 26490
_reflns_number_total 39691
_reflns_threshold_expression >2sigma(I)
_cod_data_source_file c5qi00249d2.cif
_cod_data_source_block Gd27
_cod_original_cell_volume 11296.2(4)
_cod_original_sg_symbol_H-M P-1
_cod_database_code 4349073
_platon_gd27_details
;
Because of disorder, 5 ClO4- and 50 water molecules were omited per 
formula unit. This valueis calculated based upon elemental analysis data,
and TGA data.
;

loop_
_symmetry_equiv_pos_as_xyz
'x, y, z'
'-x, -y, -z'

loop_
_atom_site_label
_atom_site_type_symbol
_atom_site_fract_x
_atom_site_fract_y
_atom_site_fract_z
_atom_site_U_iso_or_equiv
_atom_site_adp_type
_atom_site_occupancy
_atom_site_symmetry_multiplicity
_atom_site_calc_flag
_atom_site_refinement_flags
Gd1 Gd 0.90417(3) 0.02712(3) 0.655692(15) 0.02336(13) Uani 1 1 d .
Gd2 Gd 0.72470(3) 0.02064(2) 0.876054(15) 0.02432(13) Uani 1 1 d .
Gd3 Gd 0.67984(3) -0.07398(2) 0.799735(15) 0.02579(13) Uani 1 1 d .
Gd4 Gd 0.72528(3) 0.36922(2) 0.873085(16) 0.02362(13) Uani 1 1 d .
Gd5 Gd 0.97625(3) 0.08939(3) 0.736452(16) 0.02471(13) Uani 1 1 d .
Gd6 Gd 0.88574(3) -0.05894(2) 0.775050(15) 0.02317(13) Uani 1 1 d .
Gd7 Gd 0.76741(3) 0.16736(2) 0.917896(15) 0.02461(13) Uani 1 1 d .
Gd8 Gd 0.90530(3) 0.22740(3) 0.823498(16) 0.02460(13) Uani 1 1 d .
Gd9 Gd 0.42251(3) 0.29035(3) 0.874155(16) 0.02887(14) Uani 1 1 d .
Gd10 Gd 0.56591(3) 0.14179(3) 0.941576(15) 0.02624(14) Uani 1 1 d .
Gd11 Gd 0.66462(3) 0.52901(3) 0.792595(17) 0.02913(14) Uani 1 1 d .
Gd12 Gd 0.54172(3) 0.06731(3) 0.729856(16) 0.02909(14) Uani 1 1 d .
Gd13 Gd 0.89950(3) 0.29748(3) 0.701554(16) 0.03002(15) Uani 1 1 d .
Gd14 Gd 0.53353(3) 0.08943(3) 0.850650(16) 0.02765(14) Uani 1 1 d .
Gd15 Gd 0.87677(3) 0.27573(3) 0.938285(16) 0.02792(14) Uani 1 1 d .
Gd16 Gd 0.59623(3) 0.42968(3) 0.648110(16) 0.02954(15) Uani 1 1 d .
Gd17 Gd 0.81258(3) 0.37192(3) 0.595051(16) 0.02890(14) Uani 1 1 d .
Gd18 Gd 0.84544(3) 0.17944(3) 0.565924(16) 0.02839(14) Uani 1 1 d .
Gd19 Gd 0.50709(3) 0.44296(3) 0.854484(16) 0.02725(14) Uani 1 1 d .
Gd20 Gd 0.45687(3) 0.39310(3) 0.760669(17) 0.03376(15) Uani 1 1 d .
Gd21 Gd 0.69030(3) 0.09051(3) 0.629164(16) 0.02596(14) Uani 1 1 d .
Gd22 Gd 0.75039(3) 0.48939(3) 0.672096(16) 0.03016(15) Uani 1 1 d .
Gd23 Gd 0.53073(4) 0.25532(3) 0.672758(17) 0.03525(16) Uani 1 1 d .
Gd24 Gd 1.07516(4) -0.10315(3) 0.702056(19) 0.03725(17) Uani 1 1 d .
Gd25 Gd 0.67869(4) 0.56296(3) 0.565310(19) 0.0463(2) Uani 1 1 d .
Gd26 Gd 0.29249(4) 0.47511(3) 0.85218(2) 0.04225(18) Uani 1 1 d .
Gd27 Gd 0.47844(4) 0.11871(4) 0.62630(2) 0.05050(19) Uani 1 1 d .
Cl1 Cl 0.70891(16) 0.22887(13) 0.75346(8) 0.0320(7) Uani 1 1 d .
Cl2 Cl 0.58119(18) 0.34736(15) 1.02202(9) 0.0419(8) Uani 1 1 d .
Cl3 Cl 0.7262(2) -0.09439(19) 1.03032(10) 0.0583(11) Uani 1 1 d .
Cl4 Cl 0.6375(3) 0.3354(3) 0.49363(15) 0.113(2) Uani 1 1 d .
Cl5 Cl 0.4561(4) 0.6831(3) 0.7199(2) 0.150(3) Uani 1 1 d D
Cl6 Cl 0.8499(4) -0.2085(2) 0.67509(14) 0.129(2) Uani 1 1 d .
Cl7 Cl -0.0049(4) 0.5163(3) 0.9274(3) 0.172(3) Uani 1 1 d .
Cl8 Cl 0.2059(5) 0.0824(5) 0.5900(3) 0.225(3) Uani 1 1 d .
C1 C 0.8763(6) 0.2007(5) 0.6585(3) 0.032(3) Uani 1 1 d .
C2 C 0.7016(6) 0.2646(5) 0.6119(3) 0.027(3) Uani 1 1 d .
C3 C 0.5112(6) 0.2098(5) 0.7817(3) 0.027(2) Uani 1 1 d U
C4 C 0.5884(6) 0.2819(5) 0.9048(3) 0.021(2) Uani 1 1 d U
C5 C 0.7837(6) 0.3694(5) 0.7669(3) 0.030(3) Uani 1 1 d .
C6 C 0.5929(6) 0.4709(5) 0.7472(3) 0.028(3) Uani 1 1 d .
C7 C 0.8318(5) 0.0943(5) 0.8246(3) 0.022(2) Uani 1 1 d .
C8 C 0.7407(6) -0.0091(5) 0.7175(3) 0.028(3) Uani 1 1 d .
C9 C 0.3703(17) -0.0478(10) 0.8392(6) 0.215(4) Uani 1 1 d DU
H9B H 0.3311 -0.0689 0.8393 0.322 Uiso 1 1 calc R
H9C H 0.4186 -0.0860 0.8416 0.322 Uiso 1 1 calc R
H9D H 0.3775 -0.0158 0.8125 0.322 Uiso 1 1 calc R
C10 C 0.9018(17) 0.4290(17) 0.4297(11) 0.257(19) Uani 1 1 d .
H10B H 0.9137 0.4204 0.4000 0.385 Uiso 1 1 calc R
H10C H 0.9290 0.3862 0.4468 0.385 Uiso 1 1 calc R
H10D H 0.9179 0.4694 0.4312 0.385 Uiso 1 1 calc R
C11 C 0.3452(8) -0.0061(9) 0.8761(6) 0.187(10) Uani 1 1 d DU
H11B H 0.3375 -0.0382 0.9032 0.225 Uiso 1 1 calc R
H11C H 0.2960 0.0321 0.8740 0.225 Uiso 1 1 calc R
C12 C 0.3403(9) 0.6024(12) 0.6708(6) 0.217(4) Uani 1 1 d DU
H12B H 0.3030 0.5797 0.6691 0.261 Uiso 1 1 calc R
H12C H 0.3165 0.6370 0.6917 0.261 Uiso 1 1 calc R
C13 C 0.3366(7) 0.3464(7) 0.7154(5) 0.090(5) Uani 1 1 d D
C14 C 1.0693(14) -0.2460(9) 0.6072(7) 0.171(4) Uani 1 1 d DU
H14B H 1.0834 -0.2825 0.5885 0.257 Uiso 1 1 calc R
H14C H 1.0331 -0.2568 0.6330 0.257 Uiso 1 1 calc R
H14D H 1.1153 -0.2457 0.6151 0.257 Uiso 1 1 calc R
C15 C 1.0534(13) 0.2620(11) 0.4866(7) 0.188(13) Uani 1 1 d .
H15B H 1.1039 0.2310 0.4743 0.282 Uiso 1 1 calc R
H15C H 1.0514 0.3121 0.4782 0.282 Uiso 1 1 calc R
H15D H 1.0140 0.2536 0.4762 0.282 Uiso 1 1 calc R
C16 C 0.4536(13) 0.7527(9) 0.8343(8) 0.150(11) Uani 1 1 d .
H16B H 0.4114 0.7966 0.8404 0.224 Uiso 1 1 calc R
H16C H 0.4752 0.7558 0.8036 0.224 Uiso 1 1 calc R
H16D H 0.4934 0.7468 0.8498 0.224 Uiso 1 1 calc R
C17 C 0.3666(12) 0.4587(11) 0.5744(7) 0.134(4) Uani 1 1 d U
H17B H 0.3371 0.4779 0.5518 0.201 Uiso 1 1 calc R
H17C H 0.3652 0.4981 0.5880 0.201 Uiso 1 1 calc R
H17D H 0.3444 0.4255 0.5957 0.201 Uiso 1 1 calc R
C18 C 1.0776(10) -0.3432(10) 0.7521(7) 0.172(11) Uani 1 1 d DU
H18B H 1.0802 -0.3937 0.7586 0.258 Uiso 1 1 calc R
H18C H 1.1178 -0.3366 0.7629 0.258 Uiso 1 1 calc R
H18D H 1.0852 -0.3288 0.7212 0.258 Uiso 1 1 calc R
C19 C 0.4644(9) -0.0283(8) 0.7120(5) 0.0746(15) Uani 1 1 d U
C20 C 1.0314(10) -0.1713(7) 0.5835(5) 0.080(3) Uani 1 1 d DU
H20B H 0.9824 -0.1695 0.5776 0.096 Uiso 1 1 calc R
H20C H 1.0655 -0.1616 0.5561 0.096 Uiso 1 1 calc R
C21 C 0.4071(10) 0.0278(11) 0.8760(8) 0.139(4) Uani 1 1 d DU
C22 C 1.1117(17) 0.0405(11) 0.8875(6) 0.191(14) Uani 1 1 d .
H22B H 1.1505 0.0042 0.9019 0.286 Uiso 1 1 calc R
H22C H 1.0608 0.0447 0.9054 0.286 Uiso 1 1 calc R
H22D H 1.1209 0.0867 0.8826 0.286 Uiso 1 1 calc R
C23 C 0.8246(11) 0.6159(9) 0.8615(6) 0.108(3) Uani 1 1 d U
H23B H 0.8613 0.6145 0.8780 0.162 Uiso 1 1 calc R
H23C H 0.7737 0.6465 0.8735 0.162 Uiso 1 1 calc R
H23D H 0.8404 0.6351 0.8318 0.162 Uiso 1 1 calc R
C24 C 0.8266(11) 0.4441(10) 0.4448(6) 0.1027(16) Uani 1 1 d U
H24B H 0.8099 0.4057 0.4401 0.123 Uiso 1 1 calc R
H24C H 0.7998 0.4892 0.4286 0.123 Uiso 1 1 calc R
C25 C 0.2378(10) 0.2974(9) 1.0206(4) 0.098(7) Uani 1 1 d D
H25B H 0.1922 0.3070 1.0436 0.147 Uiso 1 1 calc R
H25C H 0.2787 0.3079 1.0282 0.147 Uiso 1 1 calc R
H25D H 0.2547 0.2470 1.0164 0.147 Uiso 1 1 calc R
C26 C 0.7125(12) 0.1221(11) 0.4792(6) 0.121(4) Uani 1 1 d U
H26B H 0.7188 0.0719 0.4773 0.145 Uiso 1 1 calc R
H26C H 0.6578 0.1503 0.4807 0.145 Uiso 1 1 calc R
C27 C 1.0416(9) 0.2479(8) 0.5270(5) 0.095(7) Uani 1 1 d .
H27B H 1.0829 0.2557 0.5365 0.113 Uiso 1 1 calc R
H27C H 1.0472 0.1963 0.5344 0.113 Uiso 1 1 calc R
C28 C 0.9570(9) 0.5702(8) 0.7096(6) 0.093(6) Uani 1 1 d .
H28B H 0.9813 0.5863 0.7268 0.139 Uiso 1 1 calc R
H28C H 0.9471 0.6057 0.6846 0.139 Uiso 1 1 calc R
H28D H 0.9909 0.5243 0.7005 0.139 Uiso 1 1 calc R
C29 C 0.7631(14) 0.1533(11) 0.4388(6) 0.142(9) Uani 1 1 d .
H29B H 0.7479 0.1509 0.4130 0.213 Uiso 1 1 calc R
H29C H 0.8171 0.1253 0.4375 0.213 Uiso 1 1 calc R
H29D H 0.7558 0.2033 0.4407 0.213 Uiso 1 1 calc R
C30 C 0.4156(9) 0.5467(9) 0.6806(6) 0.100(3) Uani 1 1 d DU
C31 C 0.6120(11) -0.2606(7) 0.8977(6) 0.099(7) Uani 1 1 d .
H31B H 0.5869 -0.2922 0.8929 0.149 Uiso 1 1 calc R
H31C H 0.6270 -0.2768 0.9254 0.149 Uiso 1 1 calc R
H31D H 0.6575 -0.2615 0.8751 0.149 Uiso 1 1 calc R
C32 C 0.9596(10) -0.0496(8) 0.9786(5) 0.087(3) Uani 1 1 d U
H32B H 1.0022 -0.0891 0.9879 0.130 Uiso 1 1 calc R
H32C H 0.9145 -0.0428 1.0019 0.130 Uiso 1 1 calc R
H32D H 0.9739 -0.0057 0.9704 0.130 Uiso 1 1 calc R
C33 C 0.2192(8) 0.3431(9) 0.9808(4) 0.097(6) Uani 1 1 d D
H33A H 0.2004 0.3939 0.9855 0.117 Uiso 1 1 calc R
H33B H 0.1775 0.3325 0.9734 0.117 Uiso 1 1 calc R
C34 C 0.8818(8) 0.5612(8) 0.7363(4) 0.079(4) Uani 1 1 d .
H34A H 0.8495 0.6074 0.7464 0.095 Uiso 1 1 calc R
H34B H 0.8929 0.5260 0.7617 0.095 Uiso 1 1 calc R
C35 C 0.2866(7) 0.3320(7) 0.9445(4) 0.060(4) Uani 1 1 d D
C36 C 1.1099(7) 0.0455(7) 0.4863(4) 0.050(3) Uani 1 1 d U
H36A H 1.1604 0.0129 0.4755 0.076 Uiso 1 1 calc R
H36B H 1.1137 0.0933 0.4848 0.076 Uiso 1 1 calc R
H36C H 1.0740 0.0481 0.4691 0.076 Uiso 1 1 calc R
C37 C 1.1157(9) 0.0203(7) 0.8478(4) 0.071(5) Uani 1 1 d .
H37A H 1.1074 -0.0269 0.8531 0.085 Uiso 1 1 calc R
H37B H 1.1677 0.0149 0.8302 0.085 Uiso 1 1 calc R
C38 C 0.9656(8) 0.2887(7) 0.5531(4) 0.053(4) Uani 1 1 d .
C39 C 0.6429(8) 0.5536(7) 0.9698(4) 0.059(5) Uani 1 1 d .
H39A H 0.6229 0.5887 0.9900 0.088 Uiso 1 1 calc R
H39B H 0.6016 0.5370 0.9677 0.088 Uiso 1 1 calc R
H39C H 0.6634 0.5758 0.9417 0.088 Uiso 1 1 calc R
C40 C 1.0828(8) 0.0192(7) 0.5303(4) 0.055(4) Uani 1 1 d .
H40A H 1.1193 0.0166 0.5476 0.066 Uiso 1 1 calc R
H40B H 1.0809 -0.0297 0.5318 0.066 Uiso 1 1 calc R
C41 C 0.5929(7) -0.1310(6) 0.9020(3) 0.042(3) Uani 1 1 d .
C42 C 0.8223(8) 0.5450(6) 0.8635(4) 0.054(4) Uani 1 1 d .
H42A H 0.8102 0.5252 0.8939 0.065 Uiso 1 1 calc R
H42B H 0.8741 0.5150 0.8511 0.065 Uiso 1 1 calc R
C43 C 0.7660(7) 0.5378(5) 0.8412(3) 0.037(3) Uani 1 1 d .
C44 C 1.0029(8) 0.0676(7) 0.5489(4) 0.051(3) Uani 1 1 d U
C45 C 0.8351(7) 0.5370(6) 0.7146(4) 0.048(4) Uani 1 1 d .
C46 C 0.4472(10) 0.4203(10) 0.5557(6) 0.096(6) Uani 1 1 d .
H46A H 0.4484 0.3819 0.5409 0.115 Uiso 1 1 calc R
H46B H 0.4696 0.4541 0.5344 0.115 Uiso 1 1 calc R
C47 C 0.4111(11) -0.0813(13) 0.7239(6) 0.1763(16) Uani 1 1 d DU
H47A H 0.4432 -0.1318 0.7287 0.212 Uiso 1 1 calc R
H47B H 0.3722 -0.0698 0.7503 0.212 Uiso 1 1 calc R
C48 C 0.7717(8) 0.1418(7) 1.0604(3) 0.081(3) Uani 1 1 d DU
H48A H 0.7161 0.1487 1.0683 0.097 Uiso 1 1 calc R
H48B H 0.7979 0.0896 1.0650 0.097 Uiso 1 1 calc R
C49 C 0.4261(9) 0.6934(6) 0.8474(4) 0.063(5) Uani 1 1 d .
H49A H 0.3849 0.7012 0.8321 0.076 Uiso 1 1 calc R
H49B H 0.4027 0.6924 0.8782 0.076 Uiso 1 1 calc R
C50 C 0.8022(8) 0.4522(8) 0.4939(4) 0.063(4) Uani 1 1 d .
C51 C 0.9823(7) -0.2205(5) 0.7688(4) 0.045(3) Uani 1 1 d D
C52 C 0.9423(8) -0.0659(6) 0.9430(4) 0.052(4) Uani 1 1 d .
H52A H 0.9305 -0.1115 0.9516 0.062 Uiso 1 1 calc R
H52B H 0.9892 -0.0742 0.9203 0.062 Uiso 1 1 calc R
C53 C 0.4839(7) 0.6212(6) 0.8404(4) 0.043(3) Uani 1 1 d .
C54 C 0.7416(6) 0.4329(5) 0.9562(3) 0.032(2) Uani 1 1 d U
C55 C 0.8763(8) -0.0104(6) 0.9234(3) 0.042(4) Uani 1 1 d .
C56 C 0.373(2) 0.6362(18) 0.6277(8) 0.302(4) Uani 1 1 d DU
H56A H 0.3325 0.6773 0.6174 0.454 Uiso 1 1 calc R
H56B H 0.3928 0.6010 0.6076 0.454 Uiso 1 1 calc R
H56C H 0.4142 0.6522 0.6302 0.454 Uiso 1 1 calc R
C57 C 0.2347(18) 0.4348(7) 0.7066(10) 0.2293(16) Uani 1 1 d DU
H57A H 0.1848 0.4538 0.6984 0.344 Uiso 1 1 calc R
H57B H 0.2693 0.4597 0.6876 0.344 Uiso 1 1 calc R
H57C H 0.2286 0.4420 0.7361 0.344 Uiso 1 1 calc R
C58 C 0.3726(16) -0.070(2) 0.6876(8) 0.3046(16) Uani 1 1 d DU
H58A H 0.3406 -0.1015 0.6941 0.457 Uiso 1 1 calc R
H58B H 0.4115 -0.0819 0.6616 0.457 Uiso 1 1 calc R
H58C H 0.3406 -0.0202 0.6832 0.457 Uiso 1 1 calc R
C59 C 0.7886(5) 0.1720(4) 1.0900(3) 0.270(4) Uani 1 1 d DU
H59A H 0.7745 0.1481 1.1188 0.405 Uiso 1 1 calc R
H59B H 0.7596 0.2231 1.0885 0.405 Uiso 1 1 calc R
H59C H 0.8435 0.1659 1.0835 0.405 Uiso 1 1 calc R
C60 C 1.0567(5) 0.0744(4) 0.8224(3) 0.040(3) Uani 1 1 d RU
C61 C 0.2652(5) 0.3622(4) 0.7032(3) 0.141(9) Uani 1 1 d RD
H61A H 0.2726 0.3528 0.6737 0.169 Uiso 1 1 calc R
H61B H 0.2330 0.3348 0.7230 0.169 Uiso 1 1 calc R
C62 C 1.0170(11) -0.1141(10) 0.6139(6) 0.100(3) Uani 1 1 d U
C63 C 0.5573(9) -0.1853(7) 0.8972(4) 0.070(5) Uani 1 1 d .
H63A H 0.5123 -0.1845 0.9206 0.083 Uiso 1 1 calc R
H63B H 0.5392 -0.1707 0.8700 0.083 Uiso 1 1 calc R
C64 C 0.7391(10) 0.1259(8) 0.5221(5) 0.079(3) Uani 1 1 d U
C65 C 1.0018(7) -0.2987(5) 0.7730(4) 0.0597(15) Uani 1 1 d DU
H65A H 0.9628 -0.3085 0.7624 0.072 Uiso 1 1 calc R
H65B H 0.9951 -0.3167 0.8038 0.072 Uiso 1 1 calc R
C66 C 0.4940(8) 0.3887(7) 0.5890(4) 0.051(4) Uani 1 1 d .
C67 C 0.7031(7) 0.4935(6) 0.9847(4) 0.042(3) Uani 1 1 d .
H67A H 0.6817 0.4727 1.0134 0.050 Uiso 1 1 calc R
H67B H 0.7431 0.5116 0.9878 0.050 Uiso 1 1 calc R
C68 C 0.7899(8) 0.1652(6) 1.0136(3) 0.043(4) Uani 1 1 d D
O1 O 0.6980(4) 0.0807(3) 0.93677(19) 0.0219(18) Uani 1 1 d .
H1A H 0.7095 0.0468 0.9631 0.026 Uiso 1 1 calc R
O2 O 0.7190(4) 0.3925(3) 0.65992(19) 0.0228(19) Uani 1 1 d .
H2A H 0.7283 0.3507 0.6829 0.027 Uiso 1 1 calc R
O3 O 0.8607(4) 0.3266(3) 0.8671(2) 0.0294(18) Uani 1 1 d .
H3A H 0.8856 0.3646 0.8547 0.035 Uiso 1 1 calc R
O4 O 0.9441(4) -0.0796(3) 0.7025(2) 0.0281(19) Uani 1 1 d .
H4A H 0.9344 -0.1207 0.6950 0.034 Uiso 1 1 calc R
O5 O 0.8894(4) 0.1841(3) 0.8979(2) 0.030(2) Uani 1 1 d .
H5A H 0.9311 0.1390 0.9043 0.036 Uiso 1 1 calc R
O6 O 0.8761(4) 0.0559(3) 0.7257(2) 0.0224(18) Uani 1 1 d .
H6A H 0.8250 0.0929 0.7325 0.027 Uiso 1 1 calc R
O7 O 0.5147(4) 0.3460(3) 0.8208(2) 0.0268(19) Uani 1 1 d .
H7A H 0.5676 0.3120 0.8141 0.032 Uiso 1 1 calc R
O8 O 1.0183(4) 0.0226(3) 0.6750(2) 0.0286(19) Uani 1 1 d .
H8A H 1.0538 0.0413 0.6508 0.034 Uiso 1 1 calc R
O9 O 0.7527(4) 0.2833(3) 0.9333(2) 0.0256(18) Uani 1 1 d .
H9A H 0.7139 0.2962 0.9599 0.031 Uiso 1 1 calc R
O10 O 1.0013(4) -0.0349(3) 0.7593(2) 0.0256(17) Uani 1 1 d U
H10A H 1.0265 -0.0505 0.7844 0.031 Uiso 1 1 calc R
O11 O 0.3630(4) 0.3698(4) 0.8197(2) 0.039(2) Uani 1 1 d .
H11A H 0.3283 0.3502 0.8112 0.047 Uiso 1 1 calc R
O12 O 0.5846(4) 0.0460(4) 0.6561(2) 0.035(2) Uani 1 1 d .
H12A H 0.5982 -0.0056 0.6529 0.042 Uiso 1 1 calc R
O13 O 0.6356(5) 0.5316(3) 0.6398(2) 0.039(2) Uani 1 1 d .
H13A H 0.5943 0.5721 0.6532 0.047 Uiso 1 1 calc R
O14 O 0.8268(4) 0.0702(3) 0.6009(2) 0.0278(19) Uani 1 1 d .
H14A H 0.8457 0.0350 0.5800 0.033 Uiso 1 1 calc R
O15 O 0.5713(4) 0.1808(4) 0.6174(2) 0.034(2) Uani 1 1 d .
H15A H 0.5778 0.2092 0.5884 0.041 Uiso 1 1 calc R
O16 O 0.3962(4) 0.4110(3) 0.8878(2) 0.029(2) Uani 1 1 d .
H16A H 0.3815 0.4150 0.9189 0.035 Uiso 1 1 calc R
O17 O 0.9667(4) 0.2060(3) 0.7501(2) 0.0267(19) Uani 1 1 d .
H17A H 1.0197 0.2087 0.7448 0.032 Uiso 1 1 calc R
O18 O 0.7822(4) -0.0795(3) 0.8315(2) 0.030(2) Uani 1 1 d .
H18A H 0.7996 -0.1266 0.8494 0.037 Uiso 1 1 calc R
O19 O 0.4140(4) 0.4816(4) 0.8090(2) 0.029(2) Uani 1 1 d .
H19A H 0.4101 0.5307 0.7933 0.035 Uiso 1 1 calc R
O20 O 0.5956(4) 0.0321(3) 0.9083(2) 0.036(2) Uani 1 1 d .
H20A H 0.5829 -0.0104 0.9264 0.043 Uiso 1 1 calc R
O21 O 0.6667(4) 0.0371(3) 0.81661(19) 0.0267(19) Uani 1 1 d .
H21A H 0.6852 0.0692 0.7916 0.032 Uiso 1 1 calc R
O22 O 0.4637(4) 0.1647(3) 0.9058(2) 0.0297(19) Uani 1 1 d .
H22A H 0.4202 0.1491 0.9246 0.036 Uiso 1 1 calc R
O23 O 0.6177(4) 0.4703(3) 0.8600(2) 0.0300(19) Uani 1 1 d .
H23A H 0.6028 0.5024 0.8823 0.036 Uiso 1 1 calc R
O24 O 0.5054(4) 0.3725(3) 0.6878(2) 0.030(2) Uani 1 1 d .
H24A H 0.4598 0.4000 0.6748 0.036 Uiso 1 1 calc R
O25 O 0.8711(4) 0.3946(3) 0.6477(2) 0.0280(19) Uani 1 1 d .
H25A H 0.9150 0.4134 0.6342 0.034 Uiso 1 1 calc R
O26 O 0.6222(4) 0.1443(3) 0.6913(2) 0.0257(16) Uani 1 1 d U
H26A H 0.6562 0.1482 0.7086 0.031 Uiso 1 1 calc R
O27 O 0.7714(4) 0.2557(3) 0.8525(2) 0.030(2) Uani 1 1 d .
H27A H 0.7426 0.2508 0.8324 0.036 Uiso 1 1 calc R
O28 O 0.6209(4) 0.1391(3) 0.8688(2) 0.033(2) Uani 1 1 d .
H28A H 0.6332 0.1818 0.8507 0.040 Uiso 1 1 calc R
O29 O 0.7879(5) 0.4975(4) 0.5949(2) 0.036(2) Uani 1 1 d .
H29A H 0.8334 0.5144 0.5823 0.044 Uiso 1 1 calc R
O30 O 0.5526(4) 0.0028(3) 0.8016(2) 0.0290(19) Uani 1 1 d .
H30A H 0.5153 -0.0246 0.8123 0.035 Uiso 1 1 calc R
O31 O 0.4698(4) 0.1670(4) 0.6888(2) 0.041(2) Uani 1 1 d .
H31A H 0.4155 0.1854 0.7042 0.049 Uiso 1 1 calc R
O32 O 0.6830(5) 0.4417(4) 0.5818(2) 0.040(2) Uani 1 1 d .
H32A H 0.6710 0.4250 0.5586 0.048 Uiso 1 1 calc R
O33 O 0.9587(6) 0.1092(5) 0.5270(3) 0.077(4) Uani 1 1 d .
O34 O 0.4033(6) 0.1020(6) 0.8449(3) 0.100(3) Uani 1 1 d .
O35 O 0.6371(4) 0.2292(3) 0.9211(2) 0.0212(17) Uani 1 1 d .
O36 O 0.8819(4) 0.1239(3) 0.8037(2) 0.032(2) Uani 1 1 d .
O37 O 0.7821(4) 0.1171(3) 0.85666(18) 0.0211(17) Uani 1 1 d .
O38 O 0.7823(4) -0.0457(3) 0.7455(2) 0.031(2) Uani 1 1 d .
O39 O 0.7542(4) 0.2917(4) 0.5892(2) 0.031(2) Uani 1 1 d .
O40 O 0.7817(4) 0.3869(3) 0.7276(2) 0.031(2) Uani 1 1 d .
O41 O 0.6039(4) 0.3386(3) 0.8857(2) 0.0269(19) Uani 1 1 d .
O42 O 0.4566(4) 0.5695(4) 0.8536(2) 0.034(2) Uani 1 1 d .
O43 O 0.7154(5) 0.4376(3) 0.9248(2) 0.043(2) Uani 1 1 d .
O44 O 0.6415(4) 0.5047(3) 0.7271(2) 0.0302(19) Uani 1 1 d .
O45 O 0.6703(4) -0.0070(3) 0.7280(2) 0.0267(18) Uani 1 1 d .
O46 O 0.5718(4) 0.4737(3) 0.7875(2) 0.0287(19) Uani 1 1 d .
O47 O 0.7492(4) 0.1526(4) 0.9931(2) 0.036(2) Uani 1 1 d .
O48 O 0.6411(4) 0.2980(4) 0.6360(2) 0.039(2) Uani 1 1 d .
O49 O 1.0797(8) -0.1159(6) 0.6334(3) 0.122(5) Uani 1 1 d .
O50 O 0.4903(4) 0.2172(3) 0.8218(2) 0.030(2) Uani 1 1 d .
O51 O 0.7922(5) 0.1478(4) 0.5191(2) 0.043(2) Uani 1 1 d .
O52 O 0.5670(4) 0.4393(4) 0.7284(2) 0.032(2) Uani 1 1 d .
O53 O 1.0339(6) -0.1903(5) 0.7545(3) 0.079(3) Uani 1 1 d .
O54 O 0.5022(4) 0.2619(4) 0.7518(2) 0.033(2) Uani 1 1 d .
O55 O 0.8616(4) 0.0539(3) 0.9300(2) 0.033(2) Uani 1 1 d .
O56 O 0.7152(4) 0.1986(4) 0.6103(2) 0.036(2) Uani 1 1 d .
O57 O 0.7741(4) 0.5256(4) 0.7359(2) 0.039(2) Uani 1 1 d .
O58 O 0.5922(5) -0.1216(4) 0.9380(2) 0.042(2) Uani 1 1 d .
O59 O 0.8446(5) -0.0291(3) 0.9011(2) 0.037(2) Uani 1 1 d .
O60 O 1.0162(4) 0.1320(4) 0.8365(2) 0.040(2) Uani 1 1 d .
O61 O 0.5221(4) 0.2748(3) 0.91010(19) 0.0258(18) Uani 1 1 d .
O62 O 0.7288(4) 0.3977(3) 0.7964(2) 0.0251(19) Uani 1 1 d .
O63 O 0.4607(5) 0.0095(4) 0.8962(2) 0.048(2) Uani 1 1 d .
O64 O 0.7721(4) 0.4737(4) 0.8351(2) 0.033(2) Uani 1 1 d .
O65 O 0.8460(5) 0.3201(3) 0.7753(2) 0.035(2) Uani 1 1 d .
O66 O 0.8290(4) 0.0371(3) 0.8133(2) 0.029(2) Uani 1 1 d .
O67 O 0.7706(4) 0.0224(3) 0.6820(2) 0.031(2) Uani 1 1 d .
O68 O 0.3971(6) 0.5050(5) 0.7206(3) 0.077(4) Uani 1 1 d .
O69 O 0.8454(4) 0.2689(4) 0.6512(2) 0.038(2) Uani 1 1 d .
O70 O 0.8580(5) 0.5300(4) 0.6758(2) 0.046(2) Uani 1 1 d .
O71 O 0.9505(7) -0.0650(6) 0.6135(4) 0.100(3) Uani 1 1 d U
O72 O 0.9778(8) 0.0768(7) 0.5872(4) 0.118(3) Uani 1 1 d U
O73 O 0.5274(5) 0.4287(4) 0.5967(2) 0.044(2) Uani 1 1 d .
O74 O 0.3507(5) 0.2940(4) 0.9465(3) 0.048(3) Uani 1 1 d .
O75 O 0.9151(5) -0.1860(4) 0.7796(3) 0.052(3) Uani 1 1 d .
O76 O 0.5217(5) -0.0431(4) 0.7291(3) 0.061(3) Uani 1 1 d .
O77 O 0.4409(6) 0.0326(5) 0.6895(4) 0.086(4) Uani 1 1 d .
O78 O 0.7961(4) 0.3809(4) 0.9676(3) 0.043(2) Uani 1 1 d .
O79 O 0.5396(4) 0.1452(4) 0.7743(2) 0.035(2) Uani 1 1 d .
O80 O 0.8636(5) 0.1575(4) 0.6407(2) 0.042(2) Uani 1 1 d .
O81 O 0.5506(5) 0.6145(4) 0.8201(2) 0.043(2) Uani 1 1 d .
O82 O 0.9105(5) 0.2617(4) 0.5642(2) 0.038(2) Uani 1 1 d .
O83 O 0.9251(4) 0.1779(3) 0.6842(2) 0.030(2) Uani 1 1 d .
O84 O 0.3510(6) 0.3767(6) 0.7377(3) 0.082(4) Uani 1 1 d .
O85 O 0.7147(5) 0.5896(4) 0.8296(3) 0.044(2) Uani 1 1 d .
O86 O 0.4826(5) 0.5278(4) 0.6572(3) 0.055(3) Uani 1 1 d .
O87 O 0.8419(4) 0.1926(4) 0.9955(2) 0.039(2) Uani 1 1 d .
O88 O 0.9510(5) 0.3516(4) 0.5618(3) 0.051(3) Uani 1 1 d .
O89 O 1.0549(5) 0.0560(4) 0.7873(3) 0.052(3) Uani 1 1 d .
O90 O 0.8225(5) 0.3967(4) 0.5199(2) 0.049(3) Uani 1 1 d .
O91 O 0.6296(5) -0.1059(4) 0.8681(2) 0.048(3) Uani 1 1 d .
O92 O 0.7576(5) 0.5141(4) 0.5037(2) 0.053(3) Uani 1 1 d .
O93 O 0.4905(5) 0.3299(4) 0.6105(3) 0.056(3) Uani 1 1 d .
O94 O 0.3695(13) 0.7331(15) 0.7275(10) 0.300(4) Uani 1 1 d DU
O95 O 0.6928(5) 0.0998(5) 0.5548(2) 0.060(3) Uani 1 1 d .
O96 O 0.3921(5) 0.3053(4) 0.6897(3) 0.058(3) Uani 1 1 d .
O97 O 0.2710(5) 0.3688(5) 0.9063(3) 0.073(3) Uani 1 1 d .
O98 O 0.7159(4) 0.1551(4) 0.7505(2) 0.035(2) Uani 1 1 d .
O99 O 0.7865(5) 0.2314(4) 0.7442(3) 0.053(3) Uani 1 1 d .
O100 O 0.6732(4) 0.2464(4) 0.7960(2) 0.037(2) Uani 1 1 d .
O101 O 0.6681(5) 0.2751(4) 0.7237(3) 0.054(3) Uani 1 1 d .
O102 O 0.5016(12) 0.6634(11) 0.6794(5) 0.206(9) Uani 1 1 d .
O103 O 0.226(2) -0.0018(16) 0.5950(12) 0.44(2) Uani 1 1 d .
O104 O 0.2565(12) 0.0892(16) 0.6084(10) 0.333(12) Uani 1 1 d .
O105 O 0.2194(12) 0.1103(14) 0.5455(6) 0.256(11) Uani 1 1 d .
O106 O 0.1163(9) 0.1110(11) 0.6108(5) 0.245(6) Uani 1 1 d .
O107 O 0.7425(8) -0.1194(6) 1.0709(3) 0.101(5) Uani 1 1 d .
O108 O 0.7874(6) -0.1358(6) 1.0001(3) 0.077(4) Uani 1 1 d .
O109 O 0.6614(6) 0.3184(6) 1.0201(3) 0.076(4) Uani 1 1 d .
O110 O 0.7234(8) -0.0232(6) 1.0166(3) 0.106(5) Uani 1 1 d .
O111 O 0.5474(7) 0.4016(5) 1.0457(4) 0.106(4) Uani 1 1 d .
O112 O 0.5447(7) 0.2966(6) 1.0388(4) 0.130(5) Uani 1 1 d .
O113 O 0.6557(6) -0.1056(7) 1.0295(4) 0.093(4) Uani 1 1 d .
O114 O 0.9256(8) -0.2057(7) 0.6854(4) 0.152(4) Uani 1 1 d .
O115 O 0.5700(10) 0.3685(10) 0.9810(4) 0.174(9) Uani 1 1 d .
O116 O 0.7070(8) 0.3090(9) 0.4646(3) 0.140(7) Uani 1 1 d .
O117 O 0.6298(9) 0.2789(10) 0.5250(6) 0.216(10) Uani 1 1 d .
O118 O -0.0634(7) 0.4811(7) 0.9503(6) 0.181(6) Uani 1 1 d .
O119 O 0.8636(9) -0.2234(7) 0.6317(4) 0.160(6) Uani 1 1 d .
O120 O 0.6381(10) 0.3992(8) 0.5110(5) 0.176(7) Uani 1 1 d .
O121 O 0.5775(9) 0.3572(9) 0.4703(5) 0.151(7) Uani 1 1 d .
O122 O 0.8261(11) -0.2641(7) 0.7024(5) 0.173(8) Uani 1 1 d .
O123 O 0.7863(12) -0.1443(7) 0.6800(6) 0.197(9) Uani 1 1 d .
O124 O 0.0600(15) 0.4854(15) 0.9621(13) 0.41(2) Uani 1 1 d .
O125 O 0.4451(12) 0.6211(10) 0.7513(7) 0.192(4) Uani 1 1 d U
O126 O 0.4940(11) 0.7208(9) 0.7364(6) 0.180(8) Uani 1 1 d .
O127 O -0.0418(14) 0.5927(10) 0.9318(10) 0.314(13) Uani 1 1 d .
O128 O 0.0226(11) 0.5160(16) 0.8788(6) 0.273(15) Uani 1 1 d .
O1W O 0.1732(11) 0.5790(8) 0.8443(5) 0.171(8) Uani 1 1 d .
O2W O 0.1914(5) 0.4362(6) 0.8433(4) 0.094(4) Uani 1 1 d .
O3W O 0.2099(8) 0.5035(7) 0.9210(4) 0.125(5) Uani 1 1 d .
O4W O 0.3128(6) 0.5730(5) 0.8740(4) 0.098(4) Uani 1 1 d .
O5W O 0.4026(8) 0.1127(8) 0.5782(4) 0.144(5) Uani 1 1 d .
O6W O 0.5153(9) -0.0102(7) 0.6111(4) 0.184(5) Uani 1 1 d .
O7W O 0.3419(6) 0.1533(6) 0.6594(4) 0.097(5) Uani 1 1 d .
O8W O 0.2755(7) 0.5227(8) 0.7788(4) 0.124(6) Uani 1 1 d .
O9W O 1.1507(7) -0.1397(9) 0.7608(5) 0.155(6) Uani 1 1 d .
O10W O 1.1835(8) -0.2116(6) 0.6867(4) 0.126(6) Uani 1 1 d .
O11W O 1.1850(7) -0.0624(7) 0.6653(7) 0.192(10) Uani 1 1 d .
O12W O 1.0107(5) 0.2088(5) 0.9148(4) 0.078(3) Uani 1 1 d .
O13W O 0.7709(5) -0.1938(4) 0.7932(3) 0.053(3) Uani 1 1 d .
O14W O 0.6123(5) -0.1394(4) 0.7777(3) 0.059(3) Uani 1 1 d .
O15W O 0.7269(5) -0.0897(3) 0.9257(2) 0.038(2) Uani 1 1 d .
O16W O 0.5446(5) 0.0451(4) 1.0019(2) 0.050(2) Uani 1 1 d .
O17W O 0.5613(15) 0.6613(13) 0.5888(8) 0.256(4) Uani 1 1 d U
O18W O 0.6682(13) 0.6691(11) 0.6009(7) 0.218(4) Uani 1 1 d U
O19W O 0.7730(9) 0.6320(6) 0.5375(6) 0.197(7) Uani 1 1 d .
O20W O 0.6405(6) 0.6511(5) 0.5051(3) 0.075(4) Uani 1 1 d .
O21W O 0.7087(5) 0.6207(4) 0.6621(3) 0.055(3) Uani 1 1 d .
O22W O 0.6405(5) 0.6449(4) 0.7446(3) 0.050(3) Uani 1 1 d .
O23W O 0.9480(5) 0.3651(4) 0.9158(3) 0.051(2) Uani 1 1 d .
O24W O 0.9337(5) 0.2672(5) 0.9980(3) 0.063(3) Uani 1 1 d .
O25W O 0.4810(5) 0.4645(4) 0.9298(2) 0.041(2) Uani 1 1 d .
O26W O 0.5610(8) 0.5534(7) 0.5527(4) 0.113(3) Uani 1 1 d U
O27W O 0.4235(6) 0.2421(5) 0.5950(3) 0.078(3) Uani 1 1 d .
O28W O 0.9390(5) -0.1037(4) 0.8399(2) 0.043(2) Uani 1 1 d .
O29W O 0.8385(5) 0.2644(4) 0.5006(2) 0.052(3) Uani 1 1 d .
O30W O 0.4104(5) 0.0958(4) 0.7691(3) 0.051(3) Uani 1 1 d .
O31W O 0.4501(5) 0.2010(4) 0.9903(2) 0.041(2) Uani 1 1 d .
O32W O 0.7389(5) -0.0344(4) 0.6137(3) 0.052(3) Uani 1 1 d .
O33W O 0.5575(6) 0.1065(6) 0.5544(3) 0.082(3) Uani 1 1 d .
O34W O 0.3294(5) 0.2397(4) 0.8668(3) 0.052(3) Uani 1 1 d .
O35W O 1.0197(5) 0.2687(5) 0.6510(3) 0.054(3) Uani 1 1 d .
O36W O 0.9680(5) 0.3672(4) 0.7154(3) 0.059(3) Uani 1 1 d .
O37W O 1.1003(6) 0.1040(5) 0.6981(3) 0.078(3) Uani 1 1 d .
O38W O 0.5970(5) 0.1607(4) 1.0078(2) 0.041(2) Uani 1 1 d .
O39W O 1.0038(6) 0.2865(5) 0.8026(3) 0.092(3) Uani 1 1 d .

loop_
_atom_site_aniso_label
_atom_site_aniso_U_11
_atom_site_aniso_U_22
_atom_site_aniso_U_33
_atom_site_aniso_U_23
_atom_site_aniso_U_13
_atom_site_aniso_U_12
Gd1 0.0299(3) 0.0206(2) 0.0158(2) -0.00398(19) -0.0019(2) -0.0047(2)
Gd2 0.0385(3) 0.0181(2) 0.0163(2) -0.00390(18) 0.0000(2) -0.0120(2)
Gd3 0.0409(3) 0.0207(2) 0.0178(2) -0.00527(19) 0.0019(2) -0.0162(2)
Gd4 0.0345(3) 0.0164(2) 0.0224(2) -0.00322(19) -0.0084(2) -0.0088(2)
Gd5 0.0294(3) 0.0210(2) 0.0232(3) -0.0043(2) -0.0058(2) -0.0061(2)
Gd6 0.0322(3) 0.0163(2) 0.0177(2) -0.00322(19) -0.0035(2) -0.0043(2)
Gd7 0.0394(3) 0.0173(2) 0.0170(2) -0.00311(18) -0.0044(2) -0.0093(2)
Gd8 0.0332(3) 0.0206(2) 0.0204(2) -0.00338(19) -0.0071(2) -0.0075(2)
Gd9 0.0316(3) 0.0335(3) 0.0231(3) -0.0115(2) 0.0008(2) -0.0123(2)
Gd10 0.0388(3) 0.0240(2) 0.0166(2) -0.00681(19) 0.0036(2) -0.0151(2)
Gd11 0.0441(3) 0.0168(2) 0.0277(3) -0.0028(2) -0.0111(2) -0.0084(2)
Gd12 0.0334(3) 0.0319(3) 0.0236(3) -0.0090(2) -0.0011(2) -0.0125(2)
Gd13 0.0477(3) 0.0217(2) 0.0199(3) -0.0002(2) -0.0078(2) -0.0108(2)
Gd14 0.0341(3) 0.0295(2) 0.0225(3) -0.0126(2) 0.0059(2) -0.0170(2)
Gd15 0.0348(3) 0.0260(2) 0.0258(3) -0.0074(2) -0.0112(2) -0.0070(2)
Gd16 0.0393(3) 0.0243(3) 0.0203(3) -0.0012(2) -0.0093(2) -0.0030(2)
Gd17 0.0428(3) 0.0230(2) 0.0190(3) 0.0016(2) -0.0066(2) -0.0105(2)
Gd18 0.0362(3) 0.0285(3) 0.0172(2) -0.0049(2) -0.0010(2) -0.0084(2)
Gd19 0.0353(3) 0.0219(2) 0.0226(3) -0.0090(2) -0.0048(2) -0.0041(2)
Gd20 0.0382(3) 0.0373(3) 0.0249(3) -0.0126(2) -0.0046(2) -0.0073(3)
Gd21 0.0321(3) 0.0283(2) 0.0174(2) -0.0079(2) -0.0042(2) -0.0074(2)
Gd22 0.0489(3) 0.0196(2) 0.0217(3) 0.0023(2) -0.0088(2) -0.0122(2)
Gd23 0.0449(4) 0.0277(3) 0.0248(3) -0.0059(2) -0.0011(3) -0.0045(3)
Gd24 0.0336(3) 0.0291(3) 0.0385(3) -0.0090(2) -0.0035(3) 0.0026(3)
Gd25 0.0718(4) 0.0300(3) 0.0280(3) 0.0117(2) -0.0175(3) -0.0086(3)
Gd26 0.0355(4) 0.0425(3) 0.0453(3) -0.0205(3) 0.0004(3) -0.0058(3)
Gd27 0.0424(4) 0.0774(4) 0.0398(3) -0.0155(3) -0.0134(3) -0.0205(3)
Cl1 0.0421(15) 0.0269(12) 0.0272(13) -0.0058(10) -0.0003(12) -0.0147(11)
Cl2 0.0505(18) 0.0392(15) 0.0341(15) -0.0097(12) -0.0037(14) -0.0125(14)
Cl3 0.063(2) 0.064(2) 0.0403(18) 0.0103(16) -0.0124(17) -0.0190(18)
Cl4 0.068(3) 0.150(5) 0.075(3) 0.000(3) -0.033(2) 0.025(3)
Cl5 0.204(7) 0.093(4) 0.149(5) -0.015(4) -0.074(5) -0.014(4)
Cl6 0.256(7) 0.057(2) 0.060(3) -0.011(2) -0.011(4) -0.046(3)
Cl7 0.151(5) 0.136(4) 0.264(7) -0.087(4) -0.053(5) -0.043(4)
Cl8 0.293(6) 0.285(7) 0.199(7) 0.067(6) -0.147(5) -0.203(5)
C1 0.031(6) 0.020(5) 0.035(6) -0.008(4) 0.012(5) -0.007(5)
C2 0.041(6) 0.019(5) 0.010(5) 0.009(4) -0.004(5) -0.006(5)
C3 0.023(3) 0.028(3) 0.028(3) -0.005(3) 0.000(3) -0.010(3)
C4 0.024(3) 0.020(3) 0.020(3) -0.008(3) -0.002(3) -0.009(3)
C5 0.057(6) 0.026(5) 0.022(5) 0.007(4) -0.017(5) -0.028(5)
C6 0.031(6) 0.031(5) 0.019(5) -0.011(4) -0.007(5) 0.001(5)
C7 0.030(5) 0.019(4) 0.027(5) 0.012(4) -0.022(4) -0.016(4)
C8 0.045(6) 0.019(5) 0.023(5) -0.005(4) -0.004(5) -0.015(4)
C9 0.217(5) 0.214(5) 0.214(5) -0.030(3) -0.044(3) -0.068(3)
C10 0.14(3) 0.27(3) 0.29(4) -0.14(3) 0.08(3) -0.02(3)
C11 0.182(16) 0.183(14) 0.21(2) -0.098(14) 0.118(16) -0.145(12)
C12 0.218(5) 0.216(5) 0.216(5) -0.029(3) -0.044(3) -0.065(3)
C13 0.124(10) 0.031(7) 0.143(12) -0.014(7) -0.108(9) 0.002(8)
C14 0.175(5) 0.170(5) 0.170(5) -0.027(3) -0.036(3) -0.054(3)
C15 0.15(2) 0.109(17) 0.138(18) 0.029(14) 0.092(16) 0.052(15)
C16 0.17(2) 0.053(12) 0.20(2) 0.028(13) -0.071(19) -0.006(13)
C17 0.132(5) 0.135(5) 0.133(5) -0.017(3) -0.029(3) -0.038(3)
C18 0.168(16) 0.093(14) 0.173(18) -0.005(14) 0.025(15) 0.007(13)
C19 0.0747(19) 0.0746(19) 0.075(2) -0.0102(14) -0.0158(14) -0.0238(13)
C20 0.082(4) 0.079(4) 0.079(4) -0.020(3) -0.016(3) -0.020(3)
C21 0.139(5) 0.137(5) 0.140(5) -0.021(3) -0.025(3) -0.044(3)
C22 0.34(3) 0.114(18) 0.089(14) -0.007(12) -0.117(18) 0.01(2)
C23 0.109(4) 0.107(4) 0.113(5) -0.018(3) -0.028(3) -0.035(3)
C24 0.1026(19) 0.1027(19) 0.102(2) -0.0134(14) -0.0211(14) -0.0317(13)
C25 0.079(13) 0.135(15) 0.048(10) -0.002(10) 0.010(9) -0.020(12)
C26 0.123(4) 0.123(5) 0.116(5) -0.017(3) -0.026(3) -0.036(3)
C27 0.081(11) 0.064(9) 0.108(13) -0.030(9) 0.059(10) -0.032(8)
C28 0.092(12) 0.092(10) 0.108(13) -0.039(9) -0.001(11) -0.043(9)
C29 0.24(2) 0.168(17) 0.056(11) -0.017(11) -0.043(13) -0.093(16)
C30 0.100(4) 0.102(4) 0.099(5) -0.014(3) -0.023(3) -0.030(3)
C31 0.146(16) 0.038(8) 0.112(14) 0.010(8) -0.057(12) -0.018(9)
C32 0.087(4) 0.086(4) 0.089(4) -0.011(3) -0.026(3) -0.025(3)
C33 0.103(11) 0.127(12) 0.088(13) -0.017(10) -0.003(10) -0.079(9)
C34 0.096(8) 0.127(9) 0.060(8) -0.032(7) -0.002(7) -0.090(7)
C35 0.049(7) 0.104(9) 0.049(7) -0.042(6) -0.002(6) -0.037(7)
C36 0.046(4) 0.052(4) 0.050(4) -0.007(3) -0.003(3) -0.015(3)
C37 0.077(10) 0.060(9) 0.062(9) -0.019(7) -0.041(8) 0.021(8)
C38 0.071(9) 0.049(7) 0.036(7) 0.011(6) -0.003(7) -0.030(7)
C39 0.056(9) 0.058(8) 0.047(8) -0.004(7) -0.016(7) 0.003(7)
C40 0.060(8) 0.059(8) 0.048(8) -0.002(6) -0.020(7) -0.019(7)
C41 0.066(7) 0.038(6) 0.025(6) 0.007(5) 0.004(6) -0.036(5)
C42 0.085(8) 0.039(6) 0.057(8) 0.000(5) -0.036(7) -0.028(6)
C43 0.062(7) 0.036(5) 0.030(6) -0.009(4) -0.012(5) -0.031(5)
C44 0.054(4) 0.057(4) 0.046(4) -0.016(3) -0.007(3) -0.019(3)
C45 0.063(8) 0.035(6) 0.045(8) 0.017(5) -0.006(7) -0.029(6)
C46 0.100(11) 0.095(12) 0.103(12) -0.007(10) -0.072(9) -0.011(10)
C47 0.1765(19) 0.176(2) 0.177(2) -0.0236(14) -0.0365(14) -0.0559(13)
C48 0.086(4) 0.081(4) 0.077(4) -0.009(3) -0.021(3) -0.025(3)
C49 0.084(11) 0.027(7) 0.056(9) -0.005(6) 0.006(8) -0.007(7)
C50 0.065(9) 0.082(9) 0.047(8) -0.008(7) -0.007(7) -0.033(8)
C51 0.064(8) 0.045(6) 0.036(6) 0.007(5) -0.027(6) -0.023(6)
C52 0.079(9) 0.027(6) 0.040(7) -0.002(5) -0.033(7) 0.008(6)
C53 0.078(8) 0.033(5) 0.031(6) -0.003(5) -0.003(6) -0.038(5)
C54 0.037(4) 0.028(3) 0.033(3) -0.012(3) -0.003(3) -0.011(3)
C55 0.065(8) 0.027(6) 0.028(6) -0.006(5) -0.003(6) -0.011(6)
C56 0.303(5) 0.301(5) 0.301(5) -0.040(3) -0.062(3) -0.093(3)
C57 0.2292(19) 0.229(2) 0.229(2) -0.0310(14) -0.0469(14) -0.0718(13)
C58 0.3047(19) 0.305(2) 0.305(2) -0.0409(14) -0.0624(14) -0.0960(13)
C59 0.271(5) 0.270(5) 0.269(5) -0.036(3) -0.055(3) -0.084(3)
C60 0.039(4) 0.041(4) 0.041(4) -0.005(3) -0.016(3) -0.008(3)
C61 0.141(16) 0.119(12) 0.18(2) -0.074(12) 0.051(15) -0.085(11)
C62 0.100(4) 0.099(4) 0.099(5) -0.010(3) -0.018(3) -0.032(3)
C63 0.083(10) 0.083(9) 0.045(8) -0.032(7) 0.017(8) -0.037(8)
C64 0.080(4) 0.077(4) 0.077(4) -0.013(3) -0.018(3) -0.019(3)
C65 0.0602(18) 0.0590(19) 0.060(2) -0.0083(14) -0.0120(13) -0.0189(13)
C66 0.060(8) 0.068(8) 0.032(6) -0.017(6) -0.019(6) -0.018(7)
C67 0.030(6) 0.036(6) 0.058(7) -0.016(5) -0.024(6) 0.009(5)
C68 0.060(8) 0.031(6) 0.030(6) 0.003(5) -0.008(6) -0.010(6)
O1 0.037(4) 0.016(3) 0.012(3) 0.001(2) -0.001(3) -0.012(3)
O2 0.033(4) 0.013(3) 0.014(3) 0.006(3) -0.002(3) -0.004(3)
O3 0.040(4) 0.035(3) 0.023(4) -0.007(3) -0.005(3) -0.023(3)
O4 0.040(4) 0.020(3) 0.022(4) -0.003(3) -0.001(3) -0.011(3)
O5 0.046(4) 0.019(3) 0.026(4) -0.001(3) -0.014(3) -0.007(3)
O6 0.023(4) 0.025(3) 0.020(3) -0.001(3) -0.004(3) -0.009(3)
O7 0.032(4) 0.027(3) 0.021(3) -0.013(3) -0.006(3) -0.003(3)
O8 0.022(4) 0.035(4) 0.029(4) -0.007(3) -0.001(3) -0.010(3)
O9 0.023(4) 0.033(3) 0.022(4) -0.010(3) 0.007(3) -0.015(3)
O10 0.032(3) 0.019(3) 0.020(3) -0.006(2) -0.008(2) 0.004(2)
O11 0.029(4) 0.048(4) 0.042(4) -0.023(3) -0.007(4) -0.004(4)
O12 0.041(4) 0.042(4) 0.032(4) -0.022(3) -0.016(3) -0.010(3)
O13 0.066(5) 0.021(3) 0.032(4) 0.001(3) -0.018(4) -0.013(3)
O14 0.035(4) 0.035(4) 0.014(3) -0.009(3) -0.002(3) -0.012(3)
O15 0.032(4) 0.044(4) 0.028(4) -0.003(3) -0.021(3) -0.005(3)
O16 0.028(4) 0.036(4) 0.020(4) -0.011(3) 0.003(3) -0.006(3)
O17 0.019(4) 0.026(3) 0.032(4) -0.008(3) -0.002(3) -0.004(3)
O18 0.046(4) 0.022(3) 0.022(4) -0.003(3) 0.002(3) -0.016(3)
O19 0.022(4) 0.030(4) 0.031(4) -0.009(3) -0.002(3) -0.002(3)
O20 0.052(5) 0.017(3) 0.035(4) -0.008(3) 0.002(4) -0.012(3)
O21 0.033(4) 0.035(3) 0.012(3) -0.010(3) 0.005(3) -0.013(3)
O22 0.045(4) 0.032(3) 0.019(3) -0.009(3) 0.003(3) -0.023(3)
O23 0.047(4) 0.017(3) 0.030(4) -0.009(3) -0.011(3) -0.010(3)
O24 0.038(4) 0.022(3) 0.018(4) -0.002(3) 0.002(3) -0.002(3)
O25 0.040(4) 0.023(3) 0.021(4) 0.002(3) -0.004(3) -0.014(3)
O26 0.032(3) 0.020(2) 0.024(3) -0.012(2) -0.001(2) -0.005(2)
O27 0.045(4) 0.027(3) 0.019(3) -0.004(3) -0.009(3) -0.011(3)
O28 0.040(4) 0.030(3) 0.032(4) -0.014(3) 0.005(3) -0.018(3)
O29 0.058(5) 0.034(4) 0.016(4) 0.013(3) -0.007(3) -0.023(3)
O30 0.037(4) 0.028(3) 0.027(4) -0.014(3) -0.005(3) -0.012(3)
O31 0.026(4) 0.061(5) 0.030(4) -0.004(4) 0.000(4) -0.011(4)
O32 0.075(5) 0.033(4) 0.019(4) 0.002(3) -0.021(4) -0.022(4)
O33 0.065(7) 0.051(5) 0.096(8) -0.022(5) 0.012(6) -0.008(5)
O34 0.060(6) 0.149(7) 0.119(7) -0.103(6) 0.027(6) -0.052(6)
O35 0.021(3) 0.020(3) 0.022(3) -0.004(3) -0.009(3) -0.004(3)
O36 0.040(4) 0.028(3) 0.032(4) -0.007(3) -0.006(3) -0.016(3)
O37 0.039(4) 0.015(3) 0.008(3) -0.007(2) 0.001(3) -0.008(3)
O38 0.044(4) 0.030(4) 0.017(4) 0.004(3) -0.001(3) -0.018(3)
O39 0.039(4) 0.038(4) 0.014(3) -0.008(3) -0.005(3) -0.007(3)
O40 0.046(4) 0.022(3) 0.023(4) -0.005(3) -0.015(3) -0.001(3)
O41 0.029(4) 0.018(3) 0.034(4) -0.013(3) -0.006(3) -0.004(3)
O42 0.036(4) 0.031(4) 0.029(4) -0.009(3) -0.011(3) 0.004(3)
O43 0.091(6) 0.011(3) 0.035(4) -0.001(3) -0.034(4) -0.012(4)
O44 0.051(4) 0.022(3) 0.022(3) -0.006(3) -0.016(3) -0.008(3)
O45 0.045(4) 0.023(3) 0.021(3) -0.002(3) -0.005(3) -0.023(3)
O46 0.045(4) 0.020(3) 0.024(4) 0.004(3) -0.016(3) -0.011(3)
O47 0.042(4) 0.038(4) 0.027(4) -0.002(3) -0.001(4) -0.018(3)
O48 0.035(4) 0.028(4) 0.050(5) -0.013(3) -0.023(4) 0.009(3)
O49 0.147(12) 0.121(9) 0.051(6) -0.053(6) -0.034(7) 0.049(9)
O50 0.041(4) 0.031(4) 0.017(3) -0.011(3) 0.001(3) -0.011(3)
O51 0.045(4) 0.053(4) 0.042(4) -0.012(4) -0.021(4) -0.016(4)
O52 0.037(4) 0.037(4) 0.020(4) -0.006(3) -0.008(3) -0.005(3)
O53 0.119(7) 0.067(5) 0.079(6) 0.038(5) -0.068(5) -0.057(5)
O54 0.048(5) 0.030(4) 0.010(3) 0.003(3) 0.000(3) -0.008(3)
O55 0.043(5) 0.018(3) 0.032(4) -0.001(3) -0.006(4) -0.005(3)
O56 0.033(4) 0.025(4) 0.036(4) -0.006(3) 0.003(4) 0.001(3)
O57 0.050(5) 0.031(4) 0.038(4) 0.004(3) -0.012(4) -0.020(3)
O58 0.073(5) 0.053(4) 0.014(4) -0.001(3) 0.000(4) -0.043(4)
O59 0.070(5) 0.018(3) 0.027(4) -0.007(3) -0.014(4) -0.014(3)
O60 0.029(4) 0.034(4) 0.048(5) -0.012(3) -0.020(4) 0.013(4)
O61 0.041(4) 0.025(3) 0.014(3) -0.009(3) 0.002(3) -0.015(3)
O62 0.038(4) 0.018(3) 0.016(3) -0.003(3) -0.005(3) -0.005(3)
O63 0.050(5) 0.045(4) 0.043(5) -0.022(4) 0.024(4) -0.024(4)
O64 0.026(4) 0.035(4) 0.046(4) -0.012(3) -0.010(3) -0.014(3)
O65 0.061(5) 0.024(4) 0.018(4) 0.003(3) -0.006(4) -0.015(4)
O66 0.053(4) 0.020(3) 0.013(3) 0.002(3) 0.000(3) -0.016(3)
O67 0.053(4) 0.028(3) 0.016(3) 0.005(3) -0.008(3) -0.020(3)
O68 0.071(7) 0.066(6) 0.077(6) -0.026(5) -0.040(5) 0.028(5)
O69 0.038(5) 0.038(4) 0.028(4) 0.007(3) -0.009(4) -0.007(4)
O70 0.076(5) 0.048(4) 0.022(4) 0.008(3) -0.004(4) -0.042(4)
O71 0.110(4) 0.094(4) 0.088(4) -0.018(3) -0.022(3) -0.016(3)
O72 0.114(4) 0.132(4) 0.110(4) -0.016(3) -0.021(3) -0.041(3)
O73 0.047(5) 0.059(5) 0.020(4) -0.006(4) -0.011(4) -0.003(4)
O74 0.024(5) 0.064(5) 0.046(5) -0.009(4) 0.009(4) -0.011(4)
O75 0.082(7) 0.015(4) 0.045(5) -0.006(3) 0.003(5) -0.009(4)
O76 0.082(5) 0.071(5) 0.057(5) -0.007(4) -0.025(5) -0.049(4)
O77 0.078(7) 0.075(6) 0.108(9) 0.014(6) -0.023(7) -0.037(5)
O78 0.031(4) 0.042(4) 0.067(5) -0.025(4) -0.020(4) -0.008(3)
O79 0.051(5) 0.038(4) 0.011(3) -0.004(3) -0.001(3) -0.009(4)
O80 0.070(5) 0.030(4) 0.043(4) -0.001(3) -0.028(4) -0.027(3)
O81 0.060(5) 0.028(4) 0.041(5) -0.004(3) -0.009(4) -0.013(4)
O82 0.043(5) 0.033(4) 0.031(4) -0.008(3) -0.005(4) -0.003(4)
O83 0.033(4) 0.025(3) 0.027(4) -0.001(3) -0.003(3) -0.009(3)
O84 0.055(7) 0.110(7) 0.079(6) -0.059(5) 0.000(5) -0.007(6)
O85 0.054(5) 0.022(4) 0.059(5) -0.007(3) -0.031(4) -0.002(4)
O86 0.071(6) 0.038(5) 0.039(5) -0.008(4) -0.013(5) 0.006(5)
O87 0.049(5) 0.035(4) 0.038(4) -0.009(3) -0.024(4) -0.008(4)
O88 0.058(5) 0.041(4) 0.055(5) -0.008(4) 0.009(4) -0.031(4)
O89 0.072(6) 0.035(4) 0.051(5) -0.010(4) -0.034(4) -0.002(4)
O90 0.054(6) 0.050(5) 0.027(4) 0.001(4) -0.006(4) 0.000(4)
O91 0.055(5) 0.047(4) 0.037(5) -0.006(4) 0.013(4) -0.027(4)
O92 0.075(6) 0.036(4) 0.032(5) 0.000(4) -0.007(4) -0.005(4)
O93 0.059(6) 0.038(5) 0.062(6) 0.001(4) -0.018(5) -0.007(4)
O94 0.300(5) 0.300(5) 0.301(5) -0.042(3) -0.067(3) -0.092(3)
O95 0.047(5) 0.102(7) 0.023(4) -0.019(4) 0.000(4) -0.014(5)
O96 0.048(5) 0.054(5) 0.072(6) -0.019(4) -0.020(5) -0.006(4)
O97 0.076(6) 0.102(6) 0.062(6) -0.026(5) -0.015(5) -0.047(5)
O98 0.040(4) 0.031(4) 0.045(4) -0.006(3) -0.021(4) -0.015(3)
O99 0.052(5) 0.063(5) 0.050(5) -0.015(4) 0.016(4) -0.039(4)
O100 0.045(4) 0.030(4) 0.041(4) -0.012(3) -0.007(4) -0.015(3)
O101 0.080(6) 0.027(4) 0.043(5) 0.018(4) -0.013(5) -0.014(4)
O102 0.202(19) 0.277(18) 0.128(12) -0.112(12) 0.024(13) -0.052(16)
O103 0.74(5) 0.27(3) 0.43(4) -0.01(3) -0.31(4) -0.20(3)
O104 0.225(14) 0.54(3) 0.38(3) -0.16(2) -0.070(19) -0.236(18)
O105 0.261(19) 0.41(3) 0.125(15) 0.060(16) -0.009(15) -0.211(18)
O106 0.325(11) 0.467(16) 0.101(11) 0.042(11) -0.055(10) -0.353(10)
O107 0.145(10) 0.104(8) 0.043(6) 0.015(6) -0.028(7) -0.036(8)
O108 0.072(7) 0.091(7) 0.037(5) 0.003(5) 0.008(5) -0.006(6)
O109 0.060(6) 0.095(7) 0.068(6) -0.016(6) -0.022(5) -0.008(6)
O110 0.172(11) 0.081(7) 0.062(7) 0.025(6) -0.026(8) -0.056(7)
O111 0.081(8) 0.088(6) 0.153(8) -0.105(5) -0.008(7) 0.008(6)
O112 0.107(8) 0.112(7) 0.165(10) -0.085(7) 0.093(8) -0.078(6)
O113 0.061(7) 0.136(9) 0.082(8) -0.004(7) -0.018(6) -0.035(7)
O114 0.287(11) 0.178(8) 0.082(8) -0.019(6) -0.064(8) -0.164(8)
O115 0.141(14) 0.257(19) 0.053(8) 0.035(10) -0.028(9) -0.005(14)
O116 0.100(10) 0.227(16) 0.034(6) -0.006(8) -0.012(7) 0.008(11)
O117 0.096(12) 0.209(16) 0.157(14) 0.075(13) 0.029(11) 0.080(12)
O118 0.116(8) 0.190(8) 0.303(17) -0.140(10) 0.036(10) -0.121(7)
O119 0.276(14) 0.199(10) 0.066(8) -0.043(7) 0.004(9) -0.162(10)
O120 0.257(16) 0.161(11) 0.135(9) -0.081(8) -0.104(10) -0.016(12)
O121 0.096(11) 0.199(15) 0.135(12) -0.036(11) -0.040(10) 0.000(11)
O122 0.254(18) 0.079(8) 0.138(12) 0.042(8) 0.018(13) -0.068(10)
O123 0.31(2) 0.052(8) 0.201(14) -0.044(8) -0.127(14) 0.044(11)
O124 0.19(2) 0.26(3) 0.56(5) 0.12(3) -0.09(3) 0.10(2)
O125 0.193(5) 0.191(5) 0.194(5) -0.022(3) -0.043(3) -0.064(3)
O126 0.200(16) 0.158(12) 0.215(17) -0.053(12) -0.059(14) -0.068(12)
O127 0.31(2) 0.137(12) 0.58(4) -0.128(17) -0.18(2) -0.069(15)
O128 0.119(15) 0.51(4) 0.112(13) -0.112(18) -0.005(12) 0.02(2)
O1W 0.192(16) 0.122(11) 0.170(13) -0.059(10) -0.076(12) 0.040(11)
O2W 0.037(5) 0.107(8) 0.148(10) -0.032(7) -0.040(6) -0.013(6)
O3W 0.127(11) 0.132(9) 0.118(9) -0.079(7) 0.008(8) -0.032(8)
O4W 0.060(7) 0.071(5) 0.170(10) -0.077(6) 0.009(7) -0.018(5)
O5W 0.146(9) 0.211(11) 0.128(9) -0.069(8) -0.068(8) -0.064(9)
O6W 0.371(13) 0.206(9) 0.082(9) -0.009(7) -0.050(10) -0.222(9)
O7W 0.061(8) 0.107(9) 0.099(9) -0.007(7) -0.002(7) -0.012(7)
O8W 0.051(7) 0.179(12) 0.080(8) 0.066(8) -0.009(6) -0.011(8)
O9W 0.079(8) 0.212(14) 0.175(12) -0.082(10) -0.080(8) 0.023(10)
O10W 0.087(10) 0.071(8) 0.131(11) 0.004(7) 0.038(9) 0.028(7)
O11W 0.049(8) 0.065(8) 0.41(3) 0.038(12) -0.027(13) -0.011(7)
O12W 0.031(5) 0.060(5) 0.146(9) -0.047(6) -0.025(6) 0.005(5)
O13W 0.075(6) 0.021(4) 0.068(6) -0.011(4) -0.019(5) -0.014(4)
O14W 0.083(6) 0.027(4) 0.087(6) -0.020(4) -0.019(5) -0.032(4)
O15W 0.063(5) 0.023(3) 0.026(4) 0.000(3) -0.001(4) -0.017(3)
O16W 0.083(6) 0.047(4) 0.026(4) -0.019(3) 0.022(4) -0.043(4)
O17W 0.256(5) 0.255(5) 0.252(5) -0.032(3) -0.052(3) -0.076(3)
O18W 0.220(5) 0.212(5) 0.219(5) -0.024(3) -0.041(3) -0.070(3)
O19W 0.237(12) 0.093(7) 0.317(19) 0.116(9) -0.178(12) -0.114(8)
O20W 0.089(7) 0.073(6) 0.047(6) 0.035(5) -0.024(5) -0.023(6)
O21W 0.091(6) 0.028(4) 0.043(5) 0.005(4) -0.025(5) -0.012(4)
O22W 0.077(6) 0.027(4) 0.053(5) 0.001(4) -0.020(5) -0.021(4)
O23W 0.065(5) 0.035(4) 0.061(5) -0.005(4) -0.030(4) -0.015(4)
O24W 0.073(5) 0.092(6) 0.047(5) -0.007(4) -0.033(4) -0.042(5)
O25W 0.062(5) 0.039(4) 0.021(4) -0.011(3) -0.010(4) -0.008(4)
O26W 0.108(4) 0.113(4) 0.114(4) -0.002(3) -0.027(3) -0.034(3)
O27W 0.069(6) 0.076(6) 0.093(7) 0.023(5) -0.052(5) -0.022(5)
O28W 0.041(5) 0.038(4) 0.040(4) -0.011(3) -0.022(4) 0.012(4)
O29W 0.071(6) 0.051(5) 0.022(4) -0.011(4) 0.004(4) -0.012(5)
O30W 0.034(5) 0.065(5) 0.058(5) -0.013(4) -0.012(4) -0.015(4)
O31W 0.052(5) 0.052(4) 0.012(4) -0.010(3) 0.017(4) -0.021(4)
O32W 0.075(6) 0.038(4) 0.047(5) -0.022(3) -0.002(4) -0.021(4)
O33W 0.099(7) 0.129(7) 0.042(5) -0.039(5) -0.001(5) -0.058(6)
O34W 0.052(5) 0.050(4) 0.060(5) -0.020(4) -0.012(4) -0.019(4)
O35W 0.056(5) 0.068(5) 0.038(5) -0.008(4) -0.001(4) -0.025(4)
O36W 0.059(5) 0.058(5) 0.073(6) -0.011(4) -0.026(5) -0.025(4)
O37W 0.063(6) 0.104(6) 0.080(6) -0.051(5) 0.012(5) -0.036(5)
O38W 0.061(5) 0.053(4) 0.014(3) -0.019(3) -0.006(3) -0.017(4)
O39W 0.094(7) 0.110(6) 0.095(7) -0.063(5) 0.032(6) -0.068(5)

loop_
_atom_type_symbol
_atom_type_description
_atom_type_scat_dispersion_real
_atom_type_scat_dispersion_imag
_atom_type_scat_source
C C 0.0033 0.0016 'International Tables Vol C Tables 4.2.6.8 and 6.1.1.4'
H H 0.0000 0.0000 'International Tables Vol C Tables 4.2.6.8 and 6.1.1.4'
O O 0.0106 0.0060 'International Tables Vol C Tables 4.2.6.8 and 6.1.1.4'
Cl Cl 0.1484 0.1585 'International Tables Vol C Tables 4.2.6.8 and 6.1.1.4'
Gd Gd -0.1653 3.9035 'International Tables Vol C Tables 4.2.6.8 and 6.1.1.4'

loop_
_geom_angle_atom_site_label_1
_geom_angle_atom_site_label_2
_geom_angle_atom_site_label_3
_geom_angle
O71 Gd1 O6 145.6(3)
O71 Gd1 O4 74.4(3)
O6 Gd1 O4 71.2(2)
O71 Gd1 O8 101.4(4)
O6 Gd1 O8 69.8(2)
O4 Gd1 O8 71.1(2)
O71 Gd1 O80 134.2(3)
O6 Gd1 O80 80.1(2)
O4 Gd1 O80 150.4(3)
O8 Gd1 O80 92.3(2)
O71 Gd1 O14 76.0(3)
O6 Gd1 O14 130.1(2)
O4 Gd1 O14 137.0(3)
O8 Gd1 O14 145.8(2)
O80 Gd1 O14 68.9(2)
O71 Gd1 O67 98.1(4)
O6 Gd1 O67 78.3(2)
O4 Gd1 O67 87.9(2)
O8 Gd1 O67 146.0(2)
O80 Gd1 O67 93.7(2)
O14 Gd1 O67 66.2(2)
O71 Gd1 O72 75.8(4)
O6 Gd1 O72 130.1(4)
O4 Gd1 O72 130.0(3)
O8 Gd1 O72 76.6(4)
O80 Gd1 O72 65.3(3)
O14 Gd1 O72 69.7(4)
O67 Gd1 O72 135.6(4)
O71 Gd1 Gd24 76.8(3)
O6 Gd1 Gd24 77.06(15)
O4 Gd1 Gd24 36.04(18)
O8 Gd1 Gd24 38.10(16)
O80 Gd1 Gd24 130.1(2)
O14 Gd1 Gd24 152.20(15)
O67 Gd1 Gd24 123.58(15)
O72 Gd1 Gd24 98.2(3)
O71 Gd1 Gd18 96.0(3)
O6 Gd1 Gd18 118.22(15)
O4 Gd1 Gd18 170.36(17)
O8 Gd1 Gd18 112.97(16)
O80 Gd1 Gd18 39.25(18)
O14 Gd1 Gd18 35.99(16)
O67 Gd1 Gd18 92.14(15)
O72 Gd1 Gd18 46.4(3)
Gd24 Gd1 Gd18 144.07(2)
O71 Gd1 Gd5 136.8(3)
O6 Gd1 Gd5 34.99(17)
O4 Gd1 Gd5 77.54(18)
O8 Gd1 Gd5 37.63(15)
O80 Gd1 Gd5 74.64(19)
O14 Gd1 Gd5 143.25(16)
O67 Gd1 Gd5 113.07(16)
O72 Gd1 Gd5 98.9(4)
Gd24 Gd1 Gd5 61.360(15)
Gd18 Gd1 Gd5 111.167(17)
O71 Gd1 Gd6 108.1(3)
O6 Gd1 Gd6 37.89(15)
O4 Gd1 Gd6 35.39(15)
O8 Gd1 Gd6 74.99(16)
O80 Gd1 Gd6 117.67(18)
O14 Gd1 Gd6 138.76(16)
O67 Gd1 Gd6 72.60(15)
O72 Gd1 Gd6 151.5(3)
Gd24 Gd1 Gd6 57.087(14)
Gd18 Gd1 Gd6 152.866(17)
Gd5 Gd1 Gd6 58.356(13)
O20 Gd2 O21 76.7(2)
O20 Gd2 O1 74.7(2)
O21 Gd2 O1 136.0(2)
O20 Gd2 O59 134.4(2)
O21 Gd2 O59 144.4(2)
O1 Gd2 O59 77.3(2)
O20 Gd2 O37 126.0(2)
O21 Gd2 O37 101.7(2)
O1 Gd2 O37 70.4(2)
O59 Gd2 O37 74.9(2)
O20 Gd2 O15W 74.2(2)
O21 Gd2 O15W 115.6(3)
O1 Gd2 O15W 87.8(2)
O59 Gd2 O15W 69.4(3)
O37 Gd2 O15W 141.5(3)
O20 Gd2 O18 111.3(2)
O21 Gd2 O18 65.5(2)
O1 Gd2 O18 157.5(2)
O59 Gd2 O18 84.1(2)
O37 Gd2 O18 116.7(2)
O15W Gd2 O18 73.8(2)
O20 Gd2 O66 152.5(2)
O21 Gd2 O66 77.4(2)
O1 Gd2 O66 119.8(2)
O59 Gd2 O66 73.1(2)
O37 Gd2 O66 51.9(2)
O15W Gd2 O66 126.1(2)
O18 Gd2 O66 65.0(2)
O20 Gd2 O28 58.9(2)
O21 Gd2 O28 67.0(2)
O1 Gd2 O28 69.6(2)
O59 Gd2 O28 138.4(2)
O37 Gd2 O28 70.8(2)
O15W Gd2 O28 131.5(2)
O18 Gd2 O28 132.5(2)
O66 Gd2 O28 102.2(2)
O20 Gd2 C7 145.8(2)
O21 Gd2 C7 90.9(3)
O1 Gd2 C7 94.2(3)
O59 Gd2 C7 70.9(2)
O37 Gd2 C7 25.4(2)
O15W Gd2 C7 138.7(3)
O18 Gd2 C7 91.3(2)
O66 Gd2 C7 26.6(2)
O28 Gd2 C7 86.9(2)
O20 Gd2 Gd10 42.57(17)
O21 Gd2 Gd10 98.36(15)
O1 Gd2 Gd10 39.44(16)
O59 Gd2 Gd10 116.42(16)
O37 Gd2 Gd10 86.07(13)
O15W Gd2 Gd10 97.01(16)
O18 Gd2 Gd10 153.61(18)
O66 Gd2 Gd10 134.49(14)
O28 Gd2 Gd10 39.52(15)
C7 Gd2 Gd10 110.47(18)
O20 Gd2 Gd14 39.11(18)
O21 Gd2 Gd14 41.03(15)
O1 Gd2 Gd14 98.81(16)
O59 Gd2 Gd14 173.49(16)
O37 Gd2 Gd14 108.86(15)
O15W Gd2 Gd14 105.5(2)
O18 Gd2 Gd14 98.54(18)
O66 Gd2 Gd14 113.43(17)
O28 Gd2 Gd14 42.11(18)
C7 Gd2 Gd14 114.87(18)
Gd10 Gd2 Gd14 59.384(15)
O91 Gd3 O21 89.4(3)
O91 Gd3 O30 81.5(3)
O21 Gd3 O30 69.8(2)
O91 Gd3 O18 81.3(3)
O21 Gd3 O18 68.1(2)
O30 Gd3 O18 134.3(2)
O91 Gd3 O38 151.0(3)
O21 Gd3 O38 80.7(2)
O30 Gd3 O38 119.4(2)
O18 Gd3 O38 69.8(2)
O91 Gd3 O13W 92.3(3)
O21 Gd3 O13W 142.2(3)
O30 Gd3 O13W 147.7(3)
O18 Gd3 O13W 74.8(3)
O38 Gd3 O13W 79.7(3)
O91 Gd3 O14W 89.0(3)
O21 Gd3 O14W 143.0(3)
O30 Gd3 O14W 73.5(3)
O18 Gd3 O14W 147.6(2)
O38 Gd3 O14W 115.1(3)
O13W Gd3 O14W 74.8(3)
O91 Gd3 O45 152.8(3)
O21 Gd3 O45 83.3(2)
O30 Gd3 O45 71.4(2)
O18 Gd3 O45 119.5(2)
O38 Gd3 O45 53.2(2)
O13W Gd3 O45 109.4(2)
O14W Gd3 O45 81.4(3)
O91 Gd3 C8 169.5(3)
O21 Gd3 C8 80.1(2)
O30 Gd3 C8 94.9(3)
O18 Gd3 C8 94.5(3)
O38 Gd3 C8 26.8(3)
O13W Gd3 C8 95.9(3)
O14W Gd3 C8 99.5(3)
O45 Gd3 C8 26.4(3)
O91 Gd3 Gd14 68.96(19)
O21 Gd3 Gd14 37.02(17)
O30 Gd3 Gd14 38.70(17)
O18 Gd3 Gd14 95.66(15)
O38 Gd3 Gd14 113.62(16)
O13W Gd3 Gd14 160.3(2)
O14W Gd3 Gd14 109.58(19)
O45 Gd3 Gd14 90.26(14)
C8 Gd3 Gd14 102.10(18)
O91 Gd3 Gd2 68.6(2)
O21 Gd3 Gd2 35.65(17)
O30 Gd3 Gd2 95.43(17)
O18 Gd3 Gd2 38.94(15)
O38 Gd3 Gd2 88.42(18)
O13W Gd3 Gd2 111.8(2)
O14W Gd3 Gd2 156.5(2)
O45 Gd3 Gd2 115.24(16)
C8 Gd3 Gd2 102.1(2)
Gd14 Gd3 Gd2 56.730(14)
O91 Gd3 Gd6 117.1(2)
O21 Gd3 Gd6 73.47(17)
O30 Gd3 Gd6 138.45(17)
O18 Gd3 Gd6 35.95(15)
O38 Gd3 Gd6 33.94(18)
O13W Gd3 Gd6 72.2(2)
O14W Gd3 Gd6 138.14(19)
O45 Gd3 Gd6 85.97(17)
C8 Gd3 Gd6 59.8(2)
Gd14 Gd3 Gd6 110.218(17)
Gd2 Gd3 Gd6 62.888(14)
O27 Gd4 O43 145.8(2)
O27 Gd4 O9 71.2(2)
O43 Gd4 O9 76.2(2)
O27 Gd4 O23 132.0(3)
O43 Gd4 O23 79.1(3)
O9 Gd4 O23 134.0(2)
O27 Gd4 O3 71.8(3)
O43 Gd4 O3 89.0(3)
O9 Gd4 O3 72.1(2)
O23 Gd4 O3 145.4(2)
O27 Gd4 O62 78.6(2)
O43 Gd4 O62 132.7(2)
O9 Gd4 O62 149.6(2)
O23 Gd4 O62 70.5(2)
O3 Gd4 O62 95.9(2)
O27 Gd4 O41 78.5(2)
O43 Gd4 O41 109.4(3)
O9 Gd4 O41 86.0(2)
O23 Gd4 O41 66.6(2)
O3 Gd4 O41 147.3(2)
O62 Gd4 O41 91.0(2)
O27 Gd4 O64 125.3(2)
O43 Gd4 O64 72.6(2)
O9 Gd4 O64 133.9(2)
O23 Gd4 O64 71.2(2)
O3 Gd4 O64 74.3(2)
O62 Gd4 O64 63.8(2)
O41 Gd4 O64 136.2(2)
O27 Gd4 Gd11 119.24(16)
O43 Gd4 Gd11 93.87(16)
O9 Gd4 Gd11 169.41(15)
O23 Gd4 Gd11 38.20(16)
O3 Gd4 Gd11 111.93(16)
O62 Gd4 Gd11 41.00(14)
O41 Gd4 Gd11 94.04(15)
O64 Gd4 Gd11 43.19(17)
O27 Gd4 Gd15 78.80(18)
O43 Gd4 Gd15 69.06(18)
O9 Gd4 Gd15 37.31(17)
O23 Gd4 Gd15 148.17(17)
O3 Gd4 Gd15 38.10(15)
O62 Gd4 Gd15 133.38(16)
O41 Gd4 Gd15 123.19(15)
O64 Gd4 Gd15 98.95(17)
Gd11 Gd4 Gd15 142.13(2)
O27 Gd4 Gd8 35.88(19)
O43 Gd4 Gd8 126.9(2)
O9 Gd4 Gd8 78.17(15)
O23 Gd4 Gd8 146.02(16)
O3 Gd4 Gd8 38.79(16)
O62 Gd4 Gd8 75.50(14)
O41 Gd4 Gd8 114.17(14)
O64 Gd4 Gd8 94.43(15)
Gd11 Gd4 Gd8 111.265(16)
Gd15 Gd4 Gd8 62.450(14)
O27 Gd4 Gd7 37.36(16)
O43 Gd4 Gd7 111.73(16)
O9 Gd4 Gd7 35.67(16)
O23 Gd4 Gd7 138.24(17)
O3 Gd4 Gd7 76.35(16)
O62 Gd4 Gd7 115.16(15)
O41 Gd4 Gd7 71.84(14)
O64 Gd4 Gd7 150.21(15)
Gd11 Gd4 Gd7 153.56(2)
Gd15 Gd4 Gd7 58.870(14)
Gd8 Gd4 Gd7 58.673(13)
O83 Gd5 O89 146.0(3)
O83 Gd5 O6 75.7(2)
O89 Gd5 O6 136.6(3)
O83 Gd5 O10 140.6(3)
O89 Gd5 O10 72.2(3)
O6 Gd5 O10 71.8(2)
O83 Gd5 O17 69.7(2)
O89 Gd5 O17 79.5(3)
O6 Gd5 O17 126.2(2)
O10 Gd5 O17 149.2(2)
O83 Gd5 O37W 85.7(3)
O89 Gd5 O37W 73.3(3)
O6 Gd5 O37W 140.2(3)
O10 Gd5 O37W 105.5(3)
O17 Gd5 O37W 76.7(3)
O83 Gd5 O8 78.7(2)
O89 Gd5 O8 118.5(2)
O6 Gd5 O8 68.5(2)
O10 Gd5 O8 69.1(2)
O17 Gd5 O8 137.7(2)
O37W Gd5 O8 73.5(3)
O83 Gd5 O36 103.1(2)
O89 Gd5 O36 77.2(3)
O6 Gd5 O36 81.8(2)
O10 Gd5 O36 93.8(2)
O17 Gd5 O36 68.0(2)
O37W Gd5 O36 137.3(3)
O8 Gd5 O36 149.0(2)
O83 Gd5 Gd6 115.78(19)
O89 Gd5 Gd6 97.3(2)
O6 Gd5 Gd6 40.13(15)
O10 Gd5 Gd6 35.71(18)
O17 Gd5 Gd6 142.57(15)
O37W Gd5 Gd6 138.6(2)
O8 Gd5 Gd6 76.58(16)
O36 Gd5 Gd6 74.90(16)
O83 Gd5 Gd1 63.97(19)
O89 Gd5 Gd1 146.82(19)
O6 Gd5 Gd1 34.96(15)
O10 Gd5 Gd1 76.65(18)
O17 Gd5 Gd1 133.25(17)
O37W Gd5 Gd1 105.2(2)
O8 Gd5 Gd1 36.31(17)
O36 Gd5 Gd1 116.32(18)
Gd6 Gd5 Gd1 61.195(14)
O83 Gd5 Gd24 115.03(17)
O89 Gd5 Gd24 88.63(18)
O6 Gd5 Gd24 74.90(15)
O10 Gd5 Gd24 34.59(15)
O17 Gd5 Gd24 157.79(16)
O37W Gd5 Gd24 82.0(2)
O8 Gd5 Gd24 36.62(15)
O36 Gd5 Gd24 127.70(15)
Gd6 Gd5 Gd24 57.146(14)
Gd1 Gd5 Gd24 58.781(14)
O83 Gd5 Gd13 35.33(18)
O89 Gd5 Gd13 113.98(19)
O6 Gd5 Gd13 99.55(15)
O10 Gd5 Gd13 170.68(18)
O17 Gd5 Gd13 34.81(17)
O37W Gd5 Gd13 83.3(2)
O8 Gd5 Gd13 111.62(15)
O36 Gd5 Gd13 81.22(15)
Gd6 Gd5 Gd13 134.964(19)
Gd1 Gd5 Gd13 98.443(16)
Gd24 Gd5 Gd13 147.963(18)
O66 Gd6 O10 89.9(2)
O66 Gd6 O38 97.6(3)
O10 Gd6 O38 142.1(2)
O66 Gd6 O75 144.2(2)
O10 Gd6 O75 107.4(3)
O38 Gd6 O75 87.7(3)
O66 Gd6 O4 138.0(2)
O10 Gd6 O4 73.2(2)
O38 Gd6 O4 76.7(2)
O75 Gd6 O4 77.7(2)
O66 Gd6 O18 69.6(2)
O10 Gd6 O18 144.9(2)
O38 Gd6 O18 71.0(2)
O75 Gd6 O18 79.1(3)
O4 Gd6 O18 140.5(3)
O66 Gd6 O28W 77.5(2)
O10 Gd6 O28W 73.8(3)
O38 Gd6 O28W 144.1(3)
O75 Gd6 O28W 77.7(3)
O4 Gd6 O28W 130.0(2)
O18 Gd6 O28W 74.1(3)
O66 Gd6 O6 69.9(2)
O10 Gd6 O6 70.1(2)
O38 Gd6 O6 77.8(2)
O75 Gd6 O6 145.2(2)
O4 Gd6 O6 68.3(2)
O18 Gd6 O6 123.9(2)
O28W Gd6 O6 130.6(3)
O66 Gd6 Gd24 127.42(19)
O10 Gd6 Gd24 39.18(15)
O38 Gd6 Gd24 115.58(16)
O75 Gd6 Gd24 79.7(2)
O4 Gd6 Gd24 38.93(18)
O18 Gd6 Gd24 157.50(15)
O28W Gd6 Gd24 94.09(18)
O6 Gd6 Gd24 78.43(14)
O66 Gd6 Gd5 65.96(17)
O10 Gd6 Gd5 36.42(15)
O38 Gd6 Gd5 115.31(16)
O75 Gd6 Gd5 142.0(2)
O4 Gd6 Gd5 78.94(17)
O18 Gd6 Gd5 135.52(16)
O28W Gd6 Gd5 95.4(2)
O6 Gd6 Gd5 37.54(16)
Gd24 Gd6 Gd5 63.339(15)
O66 Gd6 Gd3 84.61(19)
O10 Gd6 Gd3 172.98(15)
O38 Gd6 Gd3 35.36(16)
O75 Gd6 Gd3 79.6(2)
O4 Gd6 Gd3 108.26(19)
O18 Gd6 Gd3 35.77(18)
O28W Gd6 Gd3 109.0(2)
O6 Gd6 Gd3 103.84(16)
Gd24 Gd6 Gd3 144.64(2)
Gd5 Gd6 Gd3 136.630(17)
O66 Gd6 Gd1 104.64(15)
O10 Gd6 Gd1 76.41(16)
O38 Gd6 Gd1 65.71(16)
O75 Gd6 Gd1 109.75(19)
O4 Gd6 Gd1 34.78(15)
O18 Gd6 Gd1 135.13(18)
O28W Gd6 Gd1 150.2(2)
O6 Gd6 Gd1 35.46(15)
Gd24 Gd6 Gd1 60.485(14)
Gd5 Gd6 Gd1 60.449(14)
Gd3 Gd6 Gd1 100.772(17)
O35 Gd7 O37 94.2(2)
O35 Gd7 O47 91.1(2)
O37 Gd7 O47 147.7(2)
O35 Gd7 O5 142.2(2)
O37 Gd7 O5 94.6(2)
O47 Gd7 O5 100.5(3)
O35 Gd7 O55 146.0(2)
O37 Gd7 O55 78.3(2)
O47 Gd7 O55 79.6(2)
O5 Gd7 O55 71.8(2)
O35 Gd7 O9 76.2(2)
O37 Gd7 O9 136.1(2)
O47 Gd7 O9 76.1(2)
O5 Gd7 O9 72.0(2)
O55 Gd7 O9 131.3(3)
O35 Gd7 O1 71.4(2)
O37 Gd7 O1 71.5(2)
O47 Gd7 O1 80.2(2)
O5 Gd7 O1 145.8(2)
O55 Gd7 O1 74.8(2)
O9 Gd7 O1 139.1(2)
O35 Gd7 O27 78.6(2)
O37 Gd7 O27 68.0(2)
O47 Gd7 O27 144.1(2)
O5 Gd7 O27 70.9(2)
O55 Gd7 O27 126.5(2)
O9 Gd7 O27 68.0(2)
O1 Gd7 O27 126.8(2)
O35 Gd7 Gd15 113.73(16)
O37 Gd7 Gd15 129.65(17)
O47 Gd7 Gd15 75.8(2)
O5 Gd7 Gd15 38.42(16)
O55 Gd7 Gd15 95.7(2)
O9 Gd7 Gd15 37.53(16)
O1 Gd7 Gd15 155.40(15)
O27 Gd7 Gd15 77.18(18)
O35 Gd7 Gd8 116.59(15)
O37 Gd7 Gd8 67.21(16)
O47 Gd7 Gd8 136.6(2)
O5 Gd7 Gd8 37.37(16)
O55 Gd7 Gd8 91.24(17)
O9 Gd7 Gd8 78.98(15)
O1 Gd7 Gd8 138.26(14)
O27 Gd7 Gd8 37.99(17)
Gd15 Gd7 Gd8 62.963(15)
O35 Gd7 Gd4 66.48(16)
O37 Gd7 Gd4 101.52(14)
O47 Gd7 Gd4 109.79(17)
O5 Gd7 Gd4 75.72(15)
O55 Gd7 Gd4 147.38(18)
O9 Gd7 Gd4 35.14(16)
O1 Gd7 Gd4 136.70(15)
O27 Gd7 Gd4 34.65(15)
Gd15 Gd7 Gd4 58.902(14)
Gd8 Gd7 Gd4 60.028(13)
O35 Gd7 Gd10 36.72(16)
O37 Gd7 Gd10 81.58(17)
O47 Gd7 Gd10 83.9(2)
O5 Gd7 Gd10 175.57(16)
O55 Gd7 Gd10 109.38(19)
O9 Gd7 Gd10 109.20(16)
O1 Gd7 Gd10 34.72(14)
O27 Gd7 Gd10 105.48(18)
Gd15 Gd7 Gd10 144.171(17)
Gd8 Gd7 Gd10 138.285(19)
Gd4 Gd7 Gd10 102.771(16)
O65 Gd8 O60 147.9(3)
O65 Gd8 O27 74.3(2)
O60 Gd8 O27 135.6(2)
O65 Gd8 O5 140.9(2)
O60 Gd8 O5 70.7(2)
O27 Gd8 O5 72.3(2)
O65 Gd8 O17 69.1(2)
O60 Gd8 O17 80.9(2)
O27 Gd8 O17 125.4(2)
O5 Gd8 O17 149.1(2)
O65 Gd8 O39W 83.0(3)
O60 Gd8 O39W 77.8(3)
O27 Gd8 O39W 138.8(3)
O5 Gd8 O39W 109.9(3)
O17 Gd8 O39W 74.5(3)
O65 Gd8 O3 81.0(2)
O60 Gd8 O3 117.1(3)
O27 Gd8 O3 69.1(2)
O5 Gd8 O3 68.5(2)
O17 Gd8 O3 138.5(2)
O39W Gd8 O3 73.7(3)
O65 Gd8 O36 99.8(3)
O60 Gd8 O36 78.4(3)
O27 Gd8 O36 80.9(2)
O5 Gd8 O36 94.4(2)
O17 Gd8 O36 67.4(2)
O39W Gd8 O36 137.6(3)
O3 Gd8 O36 148.7(2)
O65 Gd8 Gd7 114.10(19)
O60 Gd8 Gd7 96.36(19)
O27 Gd8 Gd7 39.82(15)
O5 Gd8 Gd7 37.09(19)
O17 Gd8 Gd7 140.74(17)
O39W Gd8 Gd7 143.6(3)
O3 Gd8 Gd7 77.52(15)
O36 Gd8 Gd7 73.65(15)
O65 Gd8 Gd4 64.38(16)
O60 Gd8 Gd4 145.52(19)
O27 Gd8 Gd4 34.84(17)
O5 Gd8 Gd4 76.59(15)
O17 Gd8 Gd4 133.23(15)
O39W Gd8 Gd4 104.2(2)
O3 Gd8 Gd4 37.05(17)
O36 Gd8 Gd4 115.28(16)
Gd7 Gd8 Gd4 61.299(13)
O65 Gd8 Gd15 115.62(17)
O60 Gd8 Gd15 88.47(19)
O27 Gd8 Gd15 74.38(17)
O5 Gd8 Gd15 34.85(16)
O17 Gd8 Gd15 158.98(18)
O39W Gd8 Gd15 85.6(2)
O3 Gd8 Gd15 35.26(15)
O36 Gd8 Gd15 128.21(15)
Gd7 Gd8 Gd15 58.209(14)
Gd4 Gd8 Gd15 57.816(13)
O65 Gd8 Gd13 34.72(16)
O60 Gd8 Gd13 115.15(18)
O27 Gd8 Gd13 99.46(16)
O5 Gd8 Gd13 171.06(19)
O17 Gd8 Gd13 34.55(15)
O39W Gd8 Gd13 78.5(3)
O3 Gd8 Gd13 112.31(15)
O36 Gd8 Gd13 80.59(16)
Gd7 Gd8 Gd13 133.97(2)
Gd4 Gd8 Gd13 98.708(15)
Gd15 Gd8 Gd13 147.411(17)
O50 Gd9 O11 85.4(2)
O50 Gd9 O61 99.8(2)
O11 Gd9 O61 139.4(3)
O50 Gd9 O74 144.7(3)
O11 Gd9 O74 117.6(3)
O61 Gd9 O74 80.1(3)
O50 Gd9 O16 139.9(2)
O11 Gd9 O16 72.4(3)
O61 Gd9 O16 78.6(2)
O74 Gd9 O16 75.0(3)
O50 Gd9 O34W 77.1(3)
O11 Gd9 O34W 75.5(3)
O61 Gd9 O34W 145.1(2)
O74 Gd9 O34W 83.2(3)
O16 Gd9 O34W 126.0(3)
O50 Gd9 O22 69.3(2)
O11 Gd9 O22 144.1(3)
O61 Gd9 O22 72.3(2)
O74 Gd9 O22 77.4(2)
O16 Gd9 O22 142.7(2)
O34W Gd9 O22 74.2(3)
O50 Gd9 O7 70.3(2)
O11 Gd9 O7 69.0(2)
O61 Gd9 O7 75.0(2)
O74 Gd9 O7 140.8(3)
O16 Gd9 O7 70.8(2)
O34W Gd9 O7 132.9(3)
O22 Gd9 O7 121.4(2)
O50 Gd9 O97 139.1(3)
O11 Gd9 O97 68.2(3)
O61 Gd9 O97 120.6(3)
O74 Gd9 O97 49.6(3)
O16 Gd9 O97 61.5(3)
O34W Gd9 O97 66.6(3)
O22 Gd9 O97 115.4(3)
O7 Gd9 O97 122.9(2)
O50 Gd9 C35 148.7(3)
O11 Gd9 C35 95.1(3)
O61 Gd9 C35 99.8(3)
O74 Gd9 C35 22.7(3)
O16 Gd9 C35 68.2(3)
O34W Gd9 C35 72.8(3)
O22 Gd9 C35 94.0(3)
O7 Gd9 C35 138.9(3)
O97 Gd9 C35 27.0(3)
O50 Gd9 Gd26 123.42(16)
O11 Gd9 Gd26 38.52(17)
O61 Gd9 Gd26 117.55(15)
O74 Gd9 Gd26 85.56(19)
O16 Gd9 Gd26 39.08(18)
O34W Gd9 Gd26 91.29(18)
O22 Gd9 Gd26 158.68(16)
O7 Gd9 Gd26 79.88(14)
O97 Gd9 Gd26 43.3(2)
C35 Gd9 Gd26 66.3(3)
O50 Gd9 Gd19 107.43(18)
O11 Gd9 Gd19 77.5(2)
O61 Gd9 Gd19 62.43(15)
O74 Gd9 Gd19 103.6(2)
O16 Gd9 Gd19 36.23(16)
O34W Gd9 Gd19 152.14(19)
O22 Gd9 Gd19 133.48(18)
O7 Gd9 Gd19 37.64(15)
O97 Gd9 Gd19 97.0(2)
C35 Gd9 Gd19 103.2(3)
Gd26 Gd9 Gd19 62.881(16)
O28 Gd10 O1 73.3(2)
O28 Gd10 O22 73.3(2)
O1 Gd10 O22 141.8(2)
O28 Gd10 O31W 142.1(2)
O1 Gd10 O31W 142.6(2)
O22 Gd10 O31W 74.9(3)
O28 Gd10 O35 73.7(2)
O1 Gd10 O35 70.5(2)
O22 Gd10 O35 116.3(2)
O31W Gd10 O35 103.2(2)
O28 Gd10 O20 59.4(2)
O1 Gd10 O20 72.9(2)
O22 Gd10 O20 74.5(2)
O31W Gd10 O20 129.1(3)
O35 Gd10 O20 126.7(2)
O28 Gd10 O16W 132.3(2)
O1 Gd10 O16W 86.3(2)
O22 Gd10 O16W 103.0(3)
O31W Gd10 O16W 74.9(2)
O35 Gd10 O16W 138.9(3)
O20 Gd10 O16W 73.6(2)
O28 Gd10 O38W 138.5(3)
O1 Gd10 O38W 74.6(2)
O22 Gd10 O38W 143.5(2)
O31W Gd10 O38W 68.7(3)
O35 Gd10 O38W 71.3(2)
O20 Gd10 O38W 132.0(2)
O16W Gd10 O38W 70.0(3)
O28 Gd10 O61 77.3(2)
O1 Gd10 O61 119.2(2)
O22 Gd10 O61 70.0(2)
O31W Gd10 O61 72.8(2)
O35 Gd10 O61 50.5(2)
O20 Gd10 O61 130.1(2)
O16W Gd10 O61 147.7(2)
O38W Gd10 O61 96.5(2)
O28 Gd10 C4 71.6(2)
O1 Gd10 C4 93.9(2)
O22 Gd10 C4 92.7(3)
O31W Gd10 C4 89.9(2)
O35 Gd10 C4 25.0(2)
O20 Gd10 C4 131.1(2)
O16W Gd10 C4 154.2(3)
O38W Gd10 C4 85.2(3)
O61 Gd10 C4 25.7(2)
O28 Gd10 Gd14 42.37(19)
O1 Gd10 Gd14 100.63(16)
O22 Gd10 Gd14 41.24(15)
O31W Gd10 Gd14 115.1(2)
O35 Gd10 Gd14 113.08(15)
O20 Gd10 Gd14 40.35(17)
O16W Gd10 Gd14 104.03(19)
O38W Gd10 Gd14 172.36(16)
O61 Gd10 Gd14 91.00(15)
C4 Gd10 Gd14 101.24(19)
O28 Gd10 Gd2 43.12(16)
O1 Gd10 Gd2 40.18(16)
O22 Gd10 Gd2 101.70(15)
O31W Gd10 Gd2 167.94(19)
O35 Gd10 Gd2 88.69(14)
O20 Gd10 Gd2 39.78(18)
O16W Gd10 Gd2 94.91(16)
O38W Gd10 Gd2 114.40(17)
O61 Gd10 Gd2 117.28(13)
C4 Gd10 Gd2 101.88(17)
Gd14 Gd10 Gd2 60.470(15)
O81 Gd11 O23 75.7(2)
O81 Gd11 O57 137.7(2)
O23 Gd11 O57 144.7(2)
O81 Gd11 O85 80.2(3)
O23 Gd11 O85 88.6(3)
O57 Gd11 O85 87.8(3)
O81 Gd11 O46 80.4(3)
O23 Gd11 O46 68.4(2)
O57 Gd11 O46 119.2(3)
O85 Gd11 O46 153.0(2)
O81 Gd11 O44 104.7(3)
O23 Gd11 O44 119.1(2)
O57 Gd11 O44 70.1(3)
O85 Gd11 O44 152.3(2)
O46 Gd11 O44 52.4(2)
O81 Gd11 O62 141.8(2)
O23 Gd11 O62 69.9(2)
O57 Gd11 O62 79.8(2)
O85 Gd11 O62 114.5(2)
O46 Gd11 O62 72.0(2)
O44 Gd11 O62 78.9(2)
O81 Gd11 O22W 67.9(3)
O23 Gd11 O22W 143.5(2)
O57 Gd11 O22W 70.5(3)
O85 Gd11 O22W 83.0(3)
O46 Gd11 O22W 106.7(3)
O44 Gd11 O22W 74.1(3)
O62 Gd11 O22W 145.1(2)
O81 Gd11 O64 120.2(3)
O23 Gd11 O64 70.5(2)
O57 Gd11 O64 79.9(2)
O85 Gd11 O64 51.8(2)
O46 Gd11 O64 126.5(2)
O44 Gd11 O64 134.7(2)
O62 Gd11 O64 62.6(2)
O22W Gd11 O64 126.6(3)
O81 Gd11 C43 100.7(3)
O23 Gd11 C43 80.4(3)
O57 Gd11 C43 81.8(3)
O85 Gd11 C43 24.9(2)
O46 Gd11 C43 147.6(3)
O44 Gd11 C43 151.0(3)
O62 Gd11 C43 89.6(3)
O22W Gd11 C43 103.5(3)
O64 Gd11 C43 27.1(3)
O81 Gd11 C6 94.8(3)
O23 Gd11 C6 93.0(3)
O57 Gd11 C6 94.1(3)
O85 Gd11 C6 174.1(3)
O46 Gd11 C6 26.1(2)
O44 Gd11 C6 26.5(3)
O62 Gd11 C6 71.4(3)
O22W Gd11 C6 92.4(3)
O64 Gd11 C6 134.0(2)
C43 Gd11 C6 161.0(3)
O81 Gd11 Gd4 112.74(18)
O23 Gd11 Gd4 38.28(16)
O57 Gd11 Gd4 106.47(17)
O85 Gd11 Gd4 85.75(17)
O46 Gd11 Gd4 84.61(15)
O44 Gd11 Gd4 115.91(15)
O62 Gd11 Gd4 40.22(15)
O22W Gd11 Gd4 168.4(2)
O64 Gd11 Gd4 42.36(16)
C43 Gd11 Gd4 64.9(2)
C6 Gd11 Gd4 99.01(19)
O79 Gd12 O31 88.7(3)
O79 Gd12 O45 97.3(3)
O31 Gd12 O45 139.5(2)
O79 Gd12 O76 144.1(3)
O31 Gd12 O76 114.3(3)
O45 Gd12 O76 82.9(3)
O79 Gd12 O12 140.6(2)
O31 Gd12 O12 72.4(2)
O45 Gd12 O12 77.9(2)
O76 Gd12 O12 74.9(3)
O79 Gd12 O30W 78.6(3)
O31 Gd12 O30W 73.7(3)
O45 Gd12 O30W 146.8(2)
O76 Gd12 O30W 82.0(3)
O12 Gd12 O30W 125.6(3)
O79 Gd12 O30 70.2(2)
O31 Gd12 O30 146.2(2)
O45 Gd12 O30 71.4(2)
O76 Gd12 O30 76.0(3)
O12 Gd12 O30 139.8(2)
O30W Gd12 O30 76.3(3)
O79 Gd12 O26 69.7(2)
O31 Gd12 O26 70.4(3)
O45 Gd12 O26 74.3(2)
O76 Gd12 O26 142.3(2)
O12 Gd12 O26 71.3(2)
O30W Gd12 O26 131.9(2)
O30 Gd12 O26 122.2(2)
O79 Gd12 O77 141.5(3)
O31 Gd12 O77 66.4(3)
O45 Gd12 O77 120.8(3)
O76 Gd12 O77 47.9(3)
O12 Gd12 O77 61.1(3)
O30W Gd12 O77 66.8(3)
O30 Gd12 O77 114.7(3)
O26 Gd12 O77 122.7(3)
O79 Gd12 C19 147.2(3)
O31 Gd12 C19 91.1(4)
O45 Gd12 C19 103.9(3)
O76 Gd12 C19 23.6(4)
O12 Gd12 C19 69.5(3)
O30W Gd12 C19 69.9(4)
O30 Gd12 C19 93.0(3)
O26 Gd12 C19 140.1(3)
O77 Gd12 C19 24.8(3)
O79 Gd12 Gd27 126.62(17)
O31 Gd12 Gd27 38.92(19)
O45 Gd12 Gd27 115.98(16)
O76 Gd12 Gd27 83.5(2)
O12 Gd12 Gd27 38.17(17)
O30W Gd12 Gd27 91.4(2)
O30 Gd12 Gd27 157.32(18)
O26 Gd12 Gd27 80.19(17)
O77 Gd12 Gd27 42.6(2)
C19 Gd12 Gd27 64.6(3)
O79 Gd12 Gd21 106.07(18)
O31 Gd12 Gd21 77.75(17)
O45 Gd12 Gd21 62.02(15)
O76 Gd12 Gd21 105.6(2)
O12 Gd12 Gd21 37.08(18)
O30W Gd12 Gd21 151.0(2)
O30 Gd12 Gd21 132.57(16)
O26 Gd12 Gd21 37.03(14)
O77 Gd12 Gd21 97.1(2)
C19 Gd12 Gd21 106.0(3)
Gd27 Gd12 Gd21 62.424(16)
O25 Gd13 O17 161.6(3)
O25 Gd13 O36W 81.1(3)
O17 Gd13 O36W 84.1(3)
O25 Gd13 O35W 80.4(3)
O17 Gd13 O35W 85.3(3)
O36W Gd13 O35W 75.5(3)
O25 Gd13 O40 70.0(2)
O17 Gd13 O40 120.6(2)
O36W Gd13 O40 88.4(3)
O35W Gd13 O40 148.2(3)
O25 Gd13 O69 69.6(2)
O17 Gd13 O69 121.3(2)
O36W Gd13 O69 148.0(3)
O35W Gd13 O69 86.9(3)
O40 Gd13 O69 93.3(2)
O25 Gd13 O65 117.5(2)
O17 Gd13 O65 68.3(2)
O36W Gd13 O65 74.3(3)
O35W Gd13 O65 141.4(3)
O40 Gd13 O65 53.1(2)
O69 Gd13 O65 130.6(3)
O25 Gd13 O83 117.5(2)
O17 Gd13 O83 68.2(2)
O36W Gd13 O83 138.8(3)
O35W Gd13 O83 72.4(3)
O40 Gd13 O83 131.7(3)
O69 Gd13 O83 54.1(2)
O65 Gd13 O83 118.7(2)
O25 Gd13 O99 119.3(3)
O17 Gd13 O99 79.1(2)
O36W Gd13 O99 140.2(3)
O35W Gd13 O99 137.6(3)
O40 Gd13 O99 70.3(2)
O69 Gd13 O99 68.9(3)
O65 Gd13 O99 66.0(3)
O83 Gd13 O99 65.2(2)
O25 Gd13 C1 94.0(3)
O17 Gd13 C1 94.9(3)
O36W Gd13 C1 155.6(3)
O35W Gd13 C1 80.1(3)
O40 Gd13 C1 112.5(3)
O69 Gd13 C1 26.7(3)
O65 Gd13 C1 128.0(3)
O83 Gd13 C1 27.5(3)
O99 Gd13 C1 62.5(3)
O25 Gd13 C5 94.1(2)
O17 Gd13 C5 94.7(2)
O36W Gd13 C5 82.0(3)
O35W Gd13 C5 157.4(3)
O40 Gd13 C5 26.1(3)
O69 Gd13 C5 111.9(3)
O65 Gd13 C5 27.1(3)
O83 Gd13 C5 128.4(3)
O99 Gd13 C5 63.9(3)
C1 Gd13 C5 122.3(3)
O25 Gd13 Gd5 149.66(16)
O17 Gd13 Gd5 35.27(17)
O36W Gd13 Gd5 116.1(2)
O35W Gd13 Gd5 80.3(2)
O40 Gd13 Gd5 131.40(16)
O69 Gd13 Gd5 86.13(17)
O65 Gd13 Gd5 91.95(15)
O83 Gd13 Gd5 33.37(17)
O99 Gd13 Gd5 64.30(16)
C1 Gd13 Gd5 59.6(2)
C5 Gd13 Gd5 112.23(19)
O20 Gd14 O22 76.5(2)
O20 Gd14 O21 75.9(2)
O22 Gd14 O21 137.3(3)
O20 Gd14 O34 128.5(3)
O22 Gd14 O34 82.0(3)
O21 Gd14 O34 140.6(3)
O20 Gd14 O50 130.2(2)
O22 Gd14 O50 67.6(2)
O21 Gd14 O50 108.8(2)
O34 Gd14 O50 80.0(3)
O20 Gd14 O28 59.6(2)
O22 Gd14 O28 70.8(2)
O21 Gd14 O28 67.2(2)
O34 Gd14 O28 149.1(3)
O50 Gd14 O28 76.2(2)
O20 Gd14 O63 73.4(3)
O22 Gd14 O63 82.4(2)
O21 Gd14 O63 119.3(2)
O34 Gd14 O63 57.5(3)
O50 Gd14 O63 131.1(2)
O28 Gd14 O63 129.7(3)
O20 Gd14 O30 110.8(2)
O22 Gd14 O30 155.8(2)
O21 Gd14 O30 66.1(2)
O34 Gd14 O30 75.5(3)
O50 Gd14 O30 116.2(2)
O28 Gd14 O30 133.2(2)
O63 Gd14 O30 78.1(2)
O20 Gd14 O79 149.8(3)
O22 Gd14 O79 118.5(2)
O21 Gd14 O79 76.2(2)
O34 Gd14 O79 81.2(3)
O50 Gd14 O79 51.4(2)
O28 Gd14 O79 98.7(3)
O63 Gd14 O79 131.6(3)
O30 Gd14 O79 67.0(2)
O20 Gd14 C3 146.3(3)
O22 Gd14 C3 93.4(2)
O21 Gd14 C3 91.9(2)
O34 Gd14 C3 80.3(3)
O50 Gd14 C3 25.9(2)
O28 Gd14 C3 86.7(3)
O63 Gd14 C3 137.9(3)
O30 Gd14 C3 91.7(3)
O79 Gd14 C3 25.5(2)
O20 Gd14 C21 98.5(5)
O22 Gd14 C21 86.1(5)
O21 Gd14 C21 129.7(4)
O34 Gd14 C21 33.1(5)
O50 Gd14 C21 111.8(4)
O28 Gd14 C21 150.9(5)
O63 Gd14 C21 25.2(5)
O30 Gd14 C21 70.1(5)
O79 Gd14 C21 108.0(5)
C3 Gd14 C21 113.0(5)
O20 Gd14 Gd10 43.11(16)
O22 Gd14 Gd10 40.79(18)
O21 Gd14 Gd10 98.30(17)
O34 Gd14 Gd10 120.7(2)
O50 Gd14 Gd10 88.25(17)
O28 Gd14 Gd10 39.84(15)
O63 Gd14 Gd10 93.3(2)
O30 Gd14 Gd10 153.75(15)
O79 Gd14 Gd10 131.99(19)
C3 Gd14 Gd10 110.5(2)
C21 Gd14 Gd10 111.1(5)
O87 Gd15 O78 97.6(3)
O87 Gd15 O9 75.9(2)
O78 Gd15 O9 75.7(2)
O87 Gd15 O3 142.1(3)
O78 Gd15 O3 93.7(2)
O9 Gd15 O3 72.0(2)
O87 Gd15 O5 81.7(2)
O78 Gd15 O5 146.9(3)
O9 Gd15 O5 72.0(2)
O3 Gd15 O5 69.6(2)
O87 Gd15 O24W 68.9(3)
O78 Gd15 O24W 79.0(3)
O9 Gd15 O24W 133.0(3)
O3 Gd15 O24W 149.0(3)
O5 Gd15 O24W 129.6(3)
O87 Gd15 O12W 99.6(3)
O78 Gd15 O12W 142.5(3)
O9 Gd15 O12W 141.0(3)
O3 Gd15 O12W 92.9(3)
O5 Gd15 O12W 69.0(3)
O24W Gd15 O12W 76.4(3)
O87 Gd15 O23W 143.6(3)
O78 Gd15 O23W 73.0(3)
O9 Gd15 O23W 131.7(2)
O3 Gd15 O23W 74.3(3)
O5 Gd15 O23W 125.4(2)
O24W Gd15 O23W 74.7(3)
O12W Gd15 O23W 73.4(3)
O87 Gd15 Gd7 63.2(2)
O78 Gd15 Gd7 112.83(19)
O9 Gd15 Gd7 38.21(15)
O3 Gd15 Gd7 78.99(17)
O5 Gd15 Gd7 37.72(17)
O24W Gd15 Gd7 131.7(2)
O12W Gd15 Gd7 104.7(2)
O23W Gd15 Gd7 153.1(2)
O87 Gd15 Gd4 113.3(2)
O78 Gd15 Gd4 71.9(2)
O9 Gd15 Gd4 37.40(15)
O3 Gd15 Gd4 37.99(16)
O5 Gd15 Gd4 78.00(17)
O24W Gd15 Gd4 151.0(2)
O12W Gd15 Gd4 128.9(3)
O23W Gd15 Gd4 97.40(19)
Gd7 Gd15 Gd4 62.228(14)
O87 Gd15 Gd8 115.50(19)
O78 Gd15 Gd8 128.8(2)
O9 Gd15 Gd8 76.03(16)
O3 Gd15 Gd8 36.78(15)
O5 Gd15 Gd8 34.49(15)
O24W Gd15 Gd8 147.7(2)
O12W Gd15 Gd8 71.3(3)
O23W Gd15 Gd8 96.4(2)
Gd7 Gd15 Gd8 58.828(14)
Gd4 Gd15 Gd8 59.734(13)
O2 Gd16 O86 139.8(3)
O2 Gd16 O13 71.5(2)
O86 Gd16 O13 74.1(3)
O2 Gd16 O24 121.7(2)
O86 Gd16 O24 78.2(3)
O13 Gd16 O24 144.6(2)
O2 Gd16 O32 70.7(2)
O86 Gd16 O32 114.3(3)
O13 Gd16 O32 68.4(2)
O24 Gd16 O32 145.2(3)
O2 Gd16 O73 140.7(2)
O86 Gd16 O73 74.2(3)
O13 Gd16 O73 116.1(3)
O24 Gd16 O73 76.0(3)
O32 Gd16 O73 76.8(3)
O2 Gd16 O48 79.2(2)
O86 Gd16 O48 139.8(3)
O13 Gd16 O48 144.4(3)
O24 Gd16 O48 69.2(2)
O32 Gd16 O48 83.3(2)
O73 Gd16 O48 75.5(3)
O2 Gd16 O52 80.0(2)
O86 Gd16 O52 76.5(3)
O13 Gd16 O52 84.2(2)
O24 Gd16 O52 68.0(2)
O32 Gd16 O52 144.8(3)
O73 Gd16 O52 137.2(3)
O48 Gd16 O52 110.5(2)
O2 Gd16 Gd25 79.76(15)
O86 Gd16 Gd25 84.7(2)
O13 Gd16 Gd25 36.41(17)
O24 Gd16 Gd25 158.56(17)
O32 Gd16 Gd25 36.07(17)
O73 Gd16 Gd25 87.0(2)
O48 Gd16 Gd25 119.35(17)
O52 Gd16 Gd25 120.66(17)
O2 Gd16 Gd22 35.09(16)
O86 Gd16 Gd22 105.5(3)
O13 Gd16 Gd22 38.48(19)
O24 Gd16 Gd22 136.40(18)
O32 Gd16 Gd22 73.9(2)
O73 Gd16 Gd22 147.5(2)
O48 Gd16 Gd22 114.22(18)
O52 Gd16 Gd22 70.85(18)
Gd25 Gd16 Gd22 60.974(17)
O2 Gd16 Gd17 34.96(15)
O86 Gd16 Gd17 144.6(2)
O13 Gd16 Gd17 74.04(18)
O24 Gd16 Gd17 137.01(15)
O32 Gd16 Gd17 37.67(18)
O73 Gd16 Gd17 107.15(18)
O48 Gd16 Gd17 70.34(18)
O52 Gd16 Gd17 114.86(17)
Gd25 Gd16 Gd17 60.355(15)
Gd22 Gd16 Gd17 54.117(14)
O2 Gd16 Gd23 106.44(15)
O86 Gd16 Gd23 106.2(2)
O13 Gd16 Gd23 175.07(18)
O24 Gd16 Gd23 32.70(15)
O32 Gd16 Gd23 115.44(18)
O73 Gd16 Gd23 68.4(2)
O48 Gd16 Gd23 36.91(18)
O52 Gd16 Gd23 91.01(17)
Gd25 Gd16 Gd23 148.29(2)
Gd22 Gd16 Gd23 138.244(18)
Gd17 Gd16 Gd23 106.948(16)
O39 Gd17 O90 82.8(3)
O39 Gd17 O2 85.0(2)
O90 Gd17 O2 140.4(3)
O39 Gd17 O29 141.4(3)
O90 Gd17 O29 87.6(3)
O2 Gd17 O29 78.9(2)
O39 Gd17 O32 72.1(2)
O90 Gd17 O32 72.6(3)
O2 Gd17 O32 67.8(2)
O29 Gd17 O32 69.3(3)
O39 Gd17 O69 73.4(3)
O90 Gd17 O69 139.8(3)
O2 Gd17 O69 69.9(2)
O29 Gd17 O69 130.7(3)
O32 Gd17 O69 126.7(2)
O39 Gd17 O25 138.3(2)
O90 Gd17 O25 136.6(3)
O2 Gd17 O25 71.1(2)
O29 Gd17 O25 67.7(2)
O32 Gd17 O25 124.6(2)
O69 Gd17 O25 66.6(2)
O39 Gd17 O88 119.2(2)
O90 Gd17 O88 72.8(3)
O2 Gd17 O88 144.2(3)
O29 Gd17 O88 92.9(3)
O32 Gd17 O88 141.5(2)
O69 Gd17 O88 91.0(3)
O25 Gd17 O88 73.5(3)
O39 Gd17 O82 68.7(3)
O90 Gd17 O82 73.5(2)
O2 Gd17 O82 135.0(2)
O29 Gd17 O82 142.8(3)
O32 Gd17 O82 130.5(3)
O69 Gd17 O82 67.9(2)
O25 Gd17 O82 104.8(2)
O88 Gd17 O82 51.3(3)
O39 Gd17 C38 94.0(3)
O90 Gd17 C38 70.9(3)
O2 Gd17 C38 147.7(3)
O29 Gd17 C38 117.8(3)
O32 Gd17 C38 142.3(3)
O69 Gd17 C38 78.9(3)
O25 Gd17 C38 89.3(3)
O88 Gd17 C38 25.5(3)
O82 Gd17 C38 25.8(3)
O39 Gd17 Gd22 126.69(16)
O90 Gd17 Gd22 130.2(2)
O2 Gd17 Gd22 42.09(17)
O29 Gd17 Gd22 43.50(16)
O32 Gd17 Gd22 79.81(17)
O69 Gd17 Gd22 89.78(18)
O25 Gd17 Gd22 44.88(15)
O88 Gd17 Gd22 111.1(2)
O82 Gd17 Gd22 149.11(19)
C38 Gd17 Gd22 132.6(3)
O39 Gd17 Gd25 107.11(17)
O90 Gd17 Gd25 70.24(19)
O2 Gd17 Gd25 77.72(14)
O29 Gd17 Gd25 35.2(2)
O32 Gd17 Gd25 35.72(17)
O69 Gd17 Gd25 147.50(16)
O25 Gd17 Gd25 100.70(14)
O88 Gd17 Gd25 114.74(17)
O82 Gd17 Gd25 143.74(16)
C38 Gd17 Gd25 132.4(2)
Gd22 Gd17 Gd25 63.327(15)
O33 Gd18 O51 81.6(4)
O33 Gd18 O14 85.7(3)
O51 Gd18 O14 76.6(3)
O33 Gd18 O82 88.3(3)
O51 Gd18 O82 137.8(3)
O14 Gd18 O82 143.6(3)
O33 Gd18 O29W 85.9(3)
O51 Gd18 O29W 68.5(3)
O14 Gd18 O29W 144.9(3)
O82 Gd18 O29W 70.0(3)
O33 Gd18 O39 154.8(3)
O51 Gd18 O39 106.4(3)
O14 Gd18 O39 119.3(2)
O82 Gd18 O39 69.5(3)
O29W Gd18 O39 75.4(2)
O33 Gd18 O56 152.5(3)
O51 Gd18 O56 82.5(3)
O14 Gd18 O56 68.8(2)
O82 Gd18 O56 118.3(2)
O29W Gd18 O56 108.8(3)
O39 Gd18 O56 52.4(2)
O33 Gd18 O80 106.1(3)
O51 Gd18 O80 144.2(3)
O14 Gd18 O80 69.4(2)
O82 Gd18 O80 77.9(2)
O29W Gd18 O80 145.4(3)
O39 Gd18 O80 81.7(2)
O56 Gd18 O80 75.3(3)
O33 Gd18 O72 45.6(4)
O51 Gd18 O72 115.0(4)
O14 Gd18 O72 66.5(3)
O82 Gd18 O72 84.0(4)
O29W Gd18 O72 125.9(3)
O39 Gd18 O72 138.0(4)
O56 Gd18 O72 125.3(3)
O80 Gd18 O72 60.8(3)
O33 Gd18 C2 177.4(4)
O51 Gd18 C2 95.8(3)
O14 Gd18 C2 93.5(2)
O82 Gd18 C2 93.8(3)
O29W Gd18 C2 93.3(3)
O39 Gd18 C2 26.4(3)
O56 Gd18 C2 26.0(3)
O80 Gd18 C2 75.9(3)
O72 Gd18 C2 136.2(3)
O33 Gd18 C44 21.4(4)
O51 Gd18 C44 97.0(3)
O14 Gd18 C44 74.9(3)
O82 Gd18 C44 86.9(3)
O29W Gd18 C44 105.5(3)
O39 Gd18 C44 154.8(3)
O56 Gd18 C44 142.8(3)
O80 Gd18 C44 84.9(3)
O72 Gd18 C44 24.2(4)
C2 Gd18 C44 160.2(3)
O33 Gd18 Gd1 81.4(3)
O51 Gd18 Gd1 112.71(19)
O14 Gd18 Gd1 37.60(18)
O82 Gd18 Gd1 106.02(18)
O29W Gd18 Gd1 166.8(2)
O39 Gd18 Gd1 115.58(15)
O56 Gd18 Gd1 84.27(16)
O80 Gd18 Gd1 38.29(16)
O72 Gd18 Gd1 41.1(3)
C2 Gd18 Gd1 99.55(18)
C44 Gd18 Gd1 61.4(2)
O46 Gd19 O16 139.9(3)
O46 Gd19 O42 82.6(2)
O16 Gd19 O42 100.1(2)
O46 Gd19 O7 80.5(2)
O16 Gd19 O7 74.2(2)
O42 Gd19 O7 144.0(2)
O46 Gd19 O23 70.4(2)
O16 Gd19 O23 149.6(2)
O42 Gd19 O23 78.9(2)
O7 Gd19 O23 123.7(2)
O46 Gd19 O19 74.5(2)
O16 Gd19 O19 67.8(2)
O42 Gd19 O19 75.5(3)
O7 Gd19 O19 69.5(2)
O23 Gd19 O19 138.6(2)
O46 Gd19 O25W 141.6(3)
O16 Gd19 O25W 75.1(3)
O42 Gd19 O25W 73.9(2)
O7 Gd19 O25W 134.7(2)
O23 Gd19 O25W 75.5(3)
O19 Gd19 O25W 126.0(2)
O46 Gd19 O41 104.1(2)
O16 Gd19 O41 99.4(2)
O42 Gd19 O41 139.3(3)
O7 Gd19 O41 76.0(2)
O23 Gd19 O41 66.5(2)
O19 Gd19 O41 145.3(2)
O25W Gd19 O41 77.1(2)
O46 Gd19 Gd9 119.66(18)
O16 Gd19 Gd9 37.40(16)
O42 Gd19 Gd9 135.50(19)
O7 Gd19 Gd9 40.14(16)
O23 Gd19 Gd9 142.71(14)
O19 Gd19 Gd9 74.94(17)
O25W Gd19 Gd9 98.13(19)
O41 Gd19 Gd9 76.27(17)
O46 Gd19 Gd20 63.75(19)
O16 Gd19 Gd20 77.87(18)
O42 Gd19 Gd20 108.69(18)
O7 Gd19 Gd20 35.46(16)
O23 Gd19 Gd20 131.65(16)
O19 Gd19 Gd20 37.10(15)
O25W Gd19 Gd20 152.9(2)
O41 Gd19 Gd20 110.21(16)
Gd9 Gd19 Gd20 60.401(15)
O46 Gd19 Gd11 36.44(19)
O16 Gd19 Gd11 169.54(16)
O42 Gd19 Gd11 70.63(18)
O7 Gd19 Gd11 110.21(16)
O23 Gd19 Gd11 35.55(16)
O19 Gd19 Gd11 104.35(16)
O25W Gd19 Gd11 105.9(2)
O41 Gd19 Gd11 90.93(16)
Gd9 Gd19 Gd11 149.490(17)
Gd20 Gd19 Gd11 100.167(17)
O46 Gd19 Gd26 109.95(19)
O16 Gd19 Gd26 34.28(17)
O42 Gd19 Gd26 79.5(2)
O7 Gd19 Gd26 76.79(17)
O23 Gd19 Gd26 158.17(14)
O19 Gd19 Gd26 35.50(16)
O25W Gd19 Gd26 95.4(2)
O41 Gd19 Gd26 131.57(16)
Gd9 Gd19 Gd26 57.282(15)
Gd20 Gd19 Gd26 59.767(15)
Gd11 Gd19 Gd26 136.178(18)
O11 Gd20 O7 71.8(3)
O11 Gd20 O24 139.9(3)
O7 Gd20 O24 130.4(2)
O11 Gd20 O68 107.3(3)
O7 Gd20 O68 141.7(3)
O24 Gd20 O68 75.8(3)
O11 Gd20 O19 68.2(3)
O7 Gd20 O19 69.9(2)
O24 Gd20 O19 144.8(2)
O68 Gd20 O19 74.3(3)
O11 Gd20 O84 68.7(3)
O7 Gd20 O84 134.4(3)
O24 Gd20 O84 74.6(3)
O68 Gd20 O84 73.2(4)
O19 Gd20 O84 113.4(3)
O11 Gd20 O52 150.9(3)
O7 Gd20 O52 86.2(2)
O24 Gd20 O52 69.1(3)
O68 Gd20 O52 78.3(3)
O19 Gd20 O52 86.8(2)
O84 Gd20 O52 138.2(3)
O11 Gd20 O54 88.4(2)
O7 Gd20 O54 81.6(2)
O24 Gd20 O54 67.0(2)
O68 Gd20 O54 136.5(3)
O19 Gd20 O54 147.4(2)
O84 Gd20 O54 75.6(3)
O52 Gd20 O54 107.3(2)
O11 Gd20 Gd19 76.5(2)
O7 Gd20 Gd19 35.77(15)
O24 Gd20 Gd19 142.4(2)
O68 Gd20 Gd19 105.9(3)
O19 Gd20 Gd19 37.24(17)
O84 Gd20 Gd19 142.7(2)
O52 Gd20 Gd19 74.50(16)
O54 Gd20 Gd19 117.29(17)
O11 Gd20 Gd9 35.15(18)
O7 Gd20 Gd9 39.11(17)
O24 Gd20 Gd9 140.85(15)
O68 Gd20 Gd9 138.8(2)
O19 Gd20 Gd9 74.06(16)
O84 Gd20 Gd9 96.1(2)
O52 Gd20 Gd9 125.22(16)
O54 Gd20 Gd9 73.82(14)
Gd19 Gd20 Gd9 59.207(14)
O11 Gd20 Gd26 35.03(18)
O7 Gd20 Gd26 77.96(15)
O24 Gd20 Gd26 151.49(18)
O68 Gd20 Gd26 81.6(2)
O19 Gd20 Gd26 36.37(17)
O84 Gd20 Gd26 82.4(2)
O52 Gd20 Gd26 123.09(16)
O54 Gd20 Gd26 123.33(15)
Gd19 Gd20 Gd26 60.963(16)
Gd9 Gd20 Gd26 57.302(14)
O11 Gd20 Gd16 170.8(2)
O7 Gd20 Gd16 116.61(17)
O24 Gd20 Gd16 31.84(19)
O68 Gd20 Gd16 68.9(2)
O19 Gd20 Gd16 117.46(17)
O84 Gd20 Gd16 102.1(2)
O52 Gd20 Gd16 37.97(16)
O54 Gd20 Gd16 89.06(15)
Gd19 Gd20 Gd16 112.47(2)
Gd9 Gd20 Gd16 151.08(2)
Gd26 Gd20 Gd16 147.015(19)
O56 Gd21 O26 80.1(2)
O56 Gd21 O12 139.6(2)
O26 Gd21 O12 74.3(2)
O56 Gd21 O95 84.4(3)
O26 Gd21 O95 143.1(3)
O12 Gd21 O95 97.6(3)
O56 Gd21 O15 73.6(3)
O26 Gd21 O15 68.9(2)
O12 Gd21 O15 68.3(2)
O95 Gd21 O15 74.6(3)
O56 Gd21 O14 70.0(2)
O26 Gd21 O14 124.0(2)
O12 Gd21 O14 150.3(2)
O95 Gd21 O14 80.4(3)
O15 Gd21 O14 137.3(2)
O56 Gd21 O32W 142.8(3)
O26 Gd21 O32W 133.3(2)
O12 Gd21 O32W 74.8(3)
O95 Gd21 O32W 75.1(3)
O15 Gd21 O32W 127.7(3)
O14 Gd21 O32W 76.2(3)
O56 Gd21 O67 104.5(3)
O26 Gd21 O67 77.1(2)
O12 Gd21 O67 99.7(2)
O95 Gd21 O67 139.5(3)
O15 Gd21 O67 145.9(2)
O14 Gd21 O67 66.7(2)
O32W Gd21 O67 74.7(3)
O56 Gd21 Gd12 118.41(17)
O26 Gd21 Gd12 39.37(17)
O12 Gd21 Gd12 37.88(16)
O95 Gd21 Gd12 133.1(2)
O15 Gd21 Gd12 74.23(17)
O14 Gd21 Gd12 144.01(15)
O32W Gd21 Gd12 97.99(19)
O67 Gd21 Gd12 77.51(16)
O56 Gd21 Gd23 63.29(17)
O26 Gd21 Gd23 35.37(15)
O12 Gd21 Gd23 78.01(16)
O95 Gd21 Gd23 108.0(2)
O15 Gd21 Gd23 36.50(17)
O14 Gd21 Gd23 130.99(16)
O32W Gd21 Gd23 152.7(2)
O67 Gd21 Gd23 111.26(15)
Gd12 Gd21 Gd23 59.502(13)
O56 Gd21 Gd18 36.78(17)
O26 Gd21 Gd18 110.53(17)
O12 Gd21 Gd18 168.91(17)
O95 Gd21 Gd18 72.4(2)
O15 Gd21 Gd18 103.55(18)
O14 Gd21 Gd18 34.88(15)
O32W Gd21 Gd18 106.5(2)
O67 Gd21 Gd18 91.19(17)
Gd12 Gd21 Gd18 149.292(19)
Gd23 Gd21 Gd18 100.061(17)
O56 Gd21 Gd27 110.12(19)
O26 Gd21 Gd27 77.65(19)
O12 Gd21 Gd27 34.21(17)
O95 Gd21 Gd27 76.6(2)
O15 Gd21 Gd27 36.63(18)
O14 Gd21 Gd27 156.82(16)
O32W Gd21 Gd27 95.0(2)
O67 Gd21 Gd27 132.35(17)
Gd12 Gd21 Gd27 57.640(15)
Gd23 Gd21 Gd27 60.736(17)
Gd18 Gd21 Gd27 135.614(19)
O44 Gd22 O2 85.5(2)
O44 Gd22 O29 141.2(3)
O2 Gd22 O29 79.0(2)
O44 Gd22 O21W 83.5(3)
O2 Gd22 O21W 141.1(3)
O29 Gd22 O21W 86.8(2)
O44 Gd22 O40 73.9(2)
O2 Gd22 O40 69.5(2)
O29 Gd22 O40 130.6(2)
O21W Gd22 O40 140.6(3)
O44 Gd22 O13 71.6(2)
O2 Gd22 O13 68.4(2)
O29 Gd22 O13 69.6(3)
O21W Gd22 O13 72.8(3)
O40 Gd22 O13 126.6(3)
O44 Gd22 O25 139.6(2)
O2 Gd22 O25 71.5(2)
O29 Gd22 O25 67.2(2)
O21W Gd22 O25 134.7(3)
O40 Gd22 O25 67.1(2)
O13 Gd22 O25 125.1(2)
O44 Gd22 O70 120.1(3)
O2 Gd22 O70 144.3(2)
O29 Gd22 O70 91.5(3)
O21W Gd22 O70 71.1(3)
O40 Gd22 O70 92.8(3)
O13 Gd22 O70 139.9(2)
O25 Gd22 O70 73.1(2)
O44 Gd22 O57 69.7(3)
O2 Gd22 O57 135.5(2)
O29 Gd22 O57 141.9(3)
O21W Gd22 O57 73.7(3)
O40 Gd22 O57 68.4(2)
O13 Gd22 O57 130.7(2)
O25 Gd22 O57 104.1(2)
O70 Gd22 O57 51.6(2)
O44 Gd22 C45 95.1(3)
O2 Gd22 C45 147.5(3)
O29 Gd22 C45 116.8(3)
O21W Gd22 C45 70.8(3)
O40 Gd22 C45 79.4(3)
O13 Gd22 C45 142.4(3)
O25 Gd22 C45 88.1(3)
O70 Gd22 C45 25.7(3)
O57 Gd22 C45 25.9(3)
O44 Gd22 Gd17 127.62(18)
O2 Gd22 Gd17 42.66(14)
O29 Gd22 Gd17 42.98(16)
O21W Gd22 Gd17 129.09(19)
O40 Gd22 Gd17 90.02(16)
O13 Gd22 Gd17 80.43(16)
O25 Gd22 Gd17 44.78(17)
O70 Gd22 Gd17 109.97(17)
O57 Gd22 Gd17 148.49(16)
C45 Gd22 Gd17 131.2(2)
O44 Gd22 Gd16 67.88(19)
O2 Gd22 Gd16 33.99(16)
O29 Gd22 Gd16 79.9(2)
O21W Gd22 Gd16 108.1(2)
O40 Gd22 Gd16 92.85(19)
O13 Gd22 Gd16 36.35(16)
O25 Gd22 Gd16 103.13(18)
O70 Gd22 Gd16 171.37(17)
O57 Gd22 Gd16 136.92(17)
C45 Gd22 Gd16 162.8(2)
Gd17 Gd22 Gd16 63.485(16)
O31 Gd23 O24 138.6(2)
O31 Gd23 O26 72.6(3)
O24 Gd23 O26 132.1(3)
O31 Gd23 O93 105.8(3)
O24 Gd23 O93 76.7(3)
O26 Gd23 O93 139.2(3)
O31 Gd23 O15 67.8(3)
O24 Gd23 O15 145.0(2)
O26 Gd23 O15 69.0(2)
O93 Gd23 O15 72.8(3)
O31 Gd23 O96 67.5(3)
O24 Gd23 O96 74.6(3)
O26 Gd23 O96 135.6(3)
O93 Gd23 O96 72.2(3)
O15 Gd23 O96 111.0(3)
O31 Gd23 O48 150.6(2)
O24 Gd23 O48 70.8(2)
O26 Gd23 O48 86.6(2)
O93 Gd23 O48 76.5(3)
O15 Gd23 O48 85.7(2)
O96 Gd23 O48 137.5(3)
O31 Gd23 O54 88.0(3)
O24 Gd23 O54 67.4(2)
O26 Gd23 O54 83.2(2)
O93 Gd23 O54 137.5(3)
O15 Gd23 O54 147.2(2)
O96 Gd23 O54 76.9(3)
O48 Gd23 O54 110.3(3)
O31 Gd23 Gd12 36.29(19)
O24 Gd23 Gd12 140.51(15)
O26 Gd23 Gd12 39.44(17)
O93 Gd23 Gd12 138.1(2)
O15 Gd23 Gd12 74.40(17)
O96 Gd23 Gd12 96.4(2)
O48 Gd23 Gd12 125.96(16)
O54 Gd23 Gd12 73.11(16)
O31 Gd23 Gd21 76.64(17)
O24 Gd23 Gd21 143.98(18)
O26 Gd23 Gd21 35.12(15)
O93 Gd23 Gd21 104.1(2)
O15 Gd23 Gd21 36.84(16)
O96 Gd23 Gd21 140.7(2)
O48 Gd23 Gd21 74.43(16)
O54 Gd23 Gd21 118.28(15)
Gd12 Gd23 Gd21 59.494(13)
O31 Gd23 Gd27 34.50(18)
O24 Gd23 Gd27 150.78(19)
O26 Gd23 Gd27 76.95(18)
O93 Gd23 Gd27 80.8(2)
O15 Gd23 Gd27 35.95(18)
O96 Gd23 Gd27 81.0(2)
O48 Gd23 Gd27 121.47(18)
O54 Gd23 Gd27 122.43(18)
Gd12 Gd23 Gd27 57.416(16)
Gd21 Gd23 Gd27 60.064(16)
O31 Gd23 Gd16 169.76(18)
O24 Gd23 Gd16 32.65(17)
O26 Gd23 Gd16 117.18(18)
O93 Gd23 Gd16 69.2(2)
O15 Gd23 Gd16 117.43(18)
O96 Gd23 Gd16 102.3(2)
O48 Gd23 Gd16 38.57(16)
O54 Gd23 Gd16 90.17(17)
Gd12 Gd23 Gd16 151.39(2)
Gd21 Gd23 Gd16 112.963(19)
Gd27 Gd23 Gd16 146.712(19)
O49 Gd24 O4 78.1(4)
O49 Gd24 O53 113.9(5)
O4 Gd24 O53 73.3(3)
O49 Gd24 O10 143.4(3)
O4 Gd24 O10 72.5(2)
O53 Gd24 O10 78.0(3)
O49 Gd24 O11W 80.5(7)
O4 Gd24 O11W 141.8(4)
O53 Gd24 O11W 144.8(5)
O10 Gd24 O11W 110.2(5)
O49 Gd24 O8 81.0(3)
O4 Gd24 O8 70.0(2)
O53 Gd24 O8 136.2(3)
O10 Gd24 O8 68.9(2)
O11W Gd24 O8 75.7(3)
O49 Gd24 O10W 74.9(5)
O4 Gd24 O10W 128.9(4)
O53 Gd24 O10W 79.2(4)
O10 Gd24 O10W 141.2(4)
O11W Gd24 O10W 73.9(4)
O8 Gd24 O10W 143.7(3)
O49 Gd24 O9W 144.4(4)
O4 Gd24 O9W 133.0(4)
O53 Gd24 O9W 70.2(5)
O10 Gd24 O9W 71.7(4)
O11W Gd24 O9W 79.8(6)
O8 Gd24 O9W 121.8(4)
O10W Gd24 O9W 71.3(5)
O49 Gd24 Gd6 117.7(4)
O4 Gd24 Gd6 39.57(16)
O53 Gd24 Gd6 57.7(2)
O10 Gd24 Gd6 37.81(18)
O11W Gd24 Gd6 145.6(4)
O8 Gd24 Gd6 78.72(15)
O10W Gd24 Gd6 136.8(3)
O9W Gd24 Gd6 94.8(3)
O49 Gd24 Gd1 66.2(3)
O4 Gd24 Gd1 35.98(15)
O53 Gd24 Gd1 109.2(2)
O10 Gd24 Gd1 77.26(16)
O11W Gd24 Gd1 106.1(4)
O8 Gd24 Gd1 37.03(18)
O10W Gd24 Gd1 140.3(4)
O9W Gd24 Gd1 148.4(3)
Gd6 Gd24 Gd1 62.428(14)
O49 Gd24 Gd5 117.7(3)
O4 Gd24 Gd5 76.28(16)
O53 Gd24 Gd5 111.3(2)
O10 Gd24 Gd5 34.08(15)
O11W Gd24 Gd5 86.4(4)
O8 Gd24 Gd5 36.89(16)
O10W Gd24 Gd5 154.8(4)
O9W Gd24 Gd5 90.3(4)
Gd6 Gd24 Gd5 59.516(14)
Gd1 Gd24 Gd5 59.859(14)
O92 Gd25 O32 77.2(3)
O92 Gd25 O29 82.8(3)
O32 Gd25 O29 71.9(3)
O92 Gd25 O13 142.3(2)
O32 Gd25 O13 68.4(2)
O29 Gd25 O13 72.3(2)
O92 Gd25 O20W 73.8(3)
O32 Gd25 O20W 130.0(3)
O29 Gd25 O20W 140.9(3)
O13 Gd25 O20W 141.5(3)
O92 Gd25 O26W 94.8(4)
O32 Gd25 O26W 71.4(4)
O29 Gd25 O26W 142.8(3)
O13 Gd25 O26W 88.8(4)
O20W Gd25 O26W 71.4(4)
O92 Gd25 O17W 141.7(6)
O32 Gd25 O17W 121.9(6)
O29 Gd25 O17W 132.8(7)
O13 Gd25 O17W 73.1(6)
O20W Gd25 O17W 68.7(6)
O26W Gd25 O17W 65.9(8)
O92 Gd25 O19W 74.6(5)
O32 Gd25 O19W 137.3(4)
O29 Gd25 O19W 73.2(4)
O13 Gd25 O19W 122.0(5)
O20W Gd25 O19W 70.6(5)
O26W Gd25 O19W 142.0(5)
O17W Gd25 O19W 99.9(7)
O92 Gd25 O18W 133.5(5)
O32 Gd25 O18W 141.3(5)
O29 Gd25 O18W 87.5(5)
O13 Gd25 O18W 74.3(5)
O20W Gd25 O18W 86.5(6)
O26W Gd25 O18W 118.5(6)
O17W Gd25 O18W 52.6(8)
O19W Gd25 O18W 59.0(6)
O92 Gd25 Gd16 113.5(2)
O32 Gd25 Gd16 36.47(17)
O29 Gd25 Gd16 81.00(17)
O13 Gd25 Gd16 36.06(18)
O20W Gd25 Gd16 137.0(3)
O26W Gd25 Gd16 65.9(3)
O17W Gd25 Gd16 89.4(6)
O19W Gd25 Gd16 151.9(4)
O18W Gd25 Gd16 109.6(5)
O92 Gd25 Gd17 69.32(19)
O32 Gd25 Gd17 37.7(2)
O29 Gd25 Gd17 35.91(19)
O13 Gd25 Gd17 74.04(16)
O20W Gd25 Gd17 143.0(2)
O26W Gd25 Gd17 108.7(3)
O17W Gd25 Gd17 146.8(6)
O19W Gd25 Gd17 101.5(3)
O18W Gd25 Gd17 121.3(5)
Gd16 Gd25 Gd17 60.559(14)
O92 Gd25 Gd22 117.7(2)
O32 Gd25 Gd22 73.15(18)
O29 Gd25 Gd22 36.16(16)
O13 Gd25 Gd22 37.7(2)
O20W Gd25 Gd22 156.9(3)
O26W Gd25 Gd22 124.0(3)
O17W Gd25 Gd22 100.3(6)
O19W Gd25 Gd22 92.4(4)
O18W Gd25 Gd22 71.1(5)
Gd16 Gd25 Gd22 59.769(15)
Gd17 Gd25 Gd22 53.830(14)
O11 Gd26 O16 72.7(3)
O11 Gd26 O19 68.1(3)
O16 Gd26 O19 67.6(2)
O11 Gd26 O4W 140.2(3)
O16 Gd26 O4W 79.7(3)
O19 Gd26 O4W 75.2(3)
O11 Gd26 O2W 78.0(3)
O16 Gd26 O2W 129.2(3)
O19 Gd26 O2W 134.9(3)
O4W Gd26 O2W 141.5(3)
O11 Gd26 O3W 136.5(4)
O16 Gd26 O3W 89.0(4)
O19 Gd26 O3W 140.3(4)
O4W Gd26 O3W 69.2(4)
O2W Gd26 O3W 84.8(5)
O11 Gd26 O8W 81.1(4)
O16 Gd26 O8W 137.4(3)
O19 Gd26 O8W 71.8(3)
O4W Gd26 O8W 101.9(5)
O2W Gd26 O8W 74.4(5)
O3W Gd26 O8W 131.9(4)
O11 Gd26 O1W 136.6(5)
O16 Gd26 O1W 150.7(4)
O19 Gd26 O1W 119.4(5)
O4W Gd26 O1W 75.4(5)
O2W Gd26 O1W 68.5(5)
O3W Gd26 O1W 67.9(5)
O8W Gd26 O1W 64.3(5)
O11 Gd26 O97 72.5(3)
O16 Gd26 O97 65.9(3)
O19 Gd26 O97 125.6(3)
O4W Gd26 O97 120.9(4)
O2W Gd26 O97 66.2(4)
O3W Gd26 O97 63.9(4)
O8W Gd26 O97 136.1(5)
O1W Gd26 O97 115.0(5)
O11 Gd26 Gd9 38.30(18)
O16 Gd26 Gd9 39.64(17)
O19 Gd26 Gd9 77.25(16)
O4W Gd26 Gd9 119.2(3)
O2W Gd26 Gd9 94.2(3)
O3W Gd26 Gd9 105.2(3)
O8W Gd26 Gd9 118.9(3)
O1W Gd26 Gd9 161.5(5)
O97 Gd26 Gd9 48.9(2)
O11 Gd26 Gd20 34.71(18)
O16 Gd26 Gd20 77.09(15)
O19 Gd26 Gd20 36.58(17)
O4W Gd26 Gd20 111.7(3)
O2W Gd26 Gd20 100.6(3)
O3W Gd26 Gd20 165.4(3)
O8W Gd26 Gd20 62.6(3)
O1W Gd26 Gd20 126.8(4)
O97 Gd26 Gd20 105.6(2)
Gd9 Gd26 Gd20 61.086(14)
O11 Gd26 Gd19 75.0(2)
O16 Gd26 Gd19 33.69(16)
O19 Gd26 Gd19 35.83(17)
O4W Gd26 Gd19 66.2(2)
O2W Gd26 Gd19 152.1(2)
O3W Gd26 Gd19 110.5(4)
O8W Gd26 Gd19 107.6(3)
O1W Gd26 Gd19 138.3(5)
O97 Gd26 Gd19 98.8(2)
Gd9 Gd26 Gd19 59.837(15)
Gd20 Gd26 Gd19 59.270(15)
O12 Gd27 O31 73.2(2)
O12 Gd27 O15 68.5(2)
O31 Gd27 O15 66.6(2)
O12 Gd27 O27W 140.3(3)
O31 Gd27 O27W 86.6(3)
O15 Gd27 O27W 72.2(3)
O12 Gd27 O5W 139.3(4)
O31 Gd27 O5W 143.1(4)
O15 Gd27 O5W 132.2(4)
O27W Gd27 O5W 74.3(4)
O12 Gd27 O7W 129.6(3)
O31 Gd27 O7W 75.4(4)
O15 Gd27 O7W 129.9(4)
O27W Gd27 O7W 74.2(4)
O5W Gd27 O7W 69.2(4)
O12 Gd27 O33W 90.2(3)
O31 Gd27 O33W 139.6(3)
O15 Gd27 O33W 73.1(3)
O27W Gd27 O33W 83.4(3)
O5W Gd27 O33W 70.1(4)
O7W Gd27 O33W 137.5(4)
O12 Gd27 O77 68.8(3)
O31 Gd27 O77 73.5(3)
O15 Gd27 O77 127.8(3)
O27W Gd27 O77 137.8(3)
O5W Gd27 O77 99.9(5)
O7W Gd27 O77 65.1(4)
O33W Gd27 O77 134.9(4)
O12 Gd27 O6W 70.1(4)
O31 Gd27 O6W 132.1(4)
O15 Gd27 O6W 123.3(4)
O27W Gd27 O6W 140.8(4)
O5W Gd27 O6W 69.8(5)
O7W Gd27 O6W 106.2(5)
O33W Gd27 O6W 70.2(4)
O77 Gd27 O6W 65.3(4)
O12 Gd27 Gd12 39.53(16)
O31 Gd27 Gd12 38.39(18)
O15 Gd27 Gd12 75.97(16)
O27W Gd27 Gd12 124.2(3)
O5W Gd27 Gd12 151.8(4)
O7W Gd27 Gd12 94.0(3)
O33W Gd27 Gd12 128.3(3)
O77 Gd27 Gd12 52.0(3)
O6W Gd27 Gd12 95.0(3)
O12 Gd27 Gd21 34.65(18)
O31 Gd27 Gd21 75.53(18)
O15 Gd27 Gd21 36.39(16)
O27W Gd27 Gd21 107.9(3)
O5W Gd27 Gd21 140.1(3)
O7W Gd27 Gd21 150.7(3)
O33W Gd27 Gd21 70.6(3)
O77 Gd27 Gd21 102.6(3)
O6W Gd27 Gd21 90.5(4)
Gd12 Gd27 Gd21 59.936(15)
O12 Gd27 Gd23 76.96(18)
O31 Gd27 Gd23 33.82(19)
O15 Gd27 Gd23 35.40(16)
O27W Gd27 Gd23 67.9(3)
O5W Gd27 Gd23 142.1(3)
O7W Gd27 Gd23 97.2(3)
O33W Gd27 Gd23 107.3(3)
O77 Gd27 Gd23 106.0(3)
O6W Gd27 Gd23 146.9(4)
Gd12 Gd27 Gd23 59.698(16)
Gd21 Gd27 Gd23 59.200(16)
O101 Cl1 O100 111.4(5)
O101 Cl1 O99 111.1(5)
O100 Cl1 O99 108.3(5)
O101 Cl1 O98 109.0(5)
O100 Cl1 O98 111.2(4)
O99 Cl1 O98 105.7(5)
O111 Cl2 O115 111.5(9)
O111 Cl2 O112 107.5(7)
O115 Cl2 O112 105.2(11)
O111 Cl2 O109 112.7(8)
O115 Cl2 O109 107.7(8)
O112 Cl2 O109 112.0(7)
O107 Cl3 O110 113.4(8)
O107 Cl3 O108 108.4(7)
O110 Cl3 O108 106.0(7)
O107 Cl3 O113 109.2(8)
O110 Cl3 O113 111.6(8)
O108 Cl3 O113 108.2(7)
O117 Cl4 O116 106.8(9)
O117 Cl4 O121 110.1(12)
O116 Cl4 O121 106.8(9)
O117 Cl4 O120 113.1(12)
O116 Cl4 O120 110.2(11)
O121 Cl4 O120 109.7(10)
O102 Cl5 O126 108.1(13)
O102 Cl5 O125 113.1(12)
O126 Cl5 O125 109.7(13)
O102 Cl5 O94 124.8(15)
O126 Cl5 O94 102.6(14)
O125 Cl5 O94 97.5(14)
O122 Cl6 O123 106.7(11)
O122 Cl6 O119 107.0(10)
O123 Cl6 O119 107.6(10)
O122 Cl6 O114 110.1(10)
O123 Cl6 O114 114.3(10)
O119 Cl6 O114 110.9(9)
O127 Cl7 O118 105.6(12)
O127 Cl7 O128 103.6(17)
O118 Cl7 O128 118.5(14)
O127 Cl7 O124 104.5(17)
O118 Cl7 O124 101.3(13)
O128 Cl7 O124 121.7(14)
O104 Cl8 O105 110.1(17)
O104 Cl8 O103 102(2)
O105 Cl8 O103 109.4(18)
O104 Cl8 O106 119.7(15)
O105 Cl8 O106 110.1(12)
O103 Cl8 O106 104.9(17)
O80 C1 O69 122.5(11)
O80 C1 O83 121.0(9)
O69 C1 O83 116.4(10)
O80 C1 Gd13 177.5(8)
O69 C1 Gd13 57.6(6)
O83 C1 Gd13 59.0(5)
O48 C2 O56 119.5(10)
O48 C2 O39 125.0(9)
O56 C2 O39 115.4(9)
O48 C2 Gd18 173.4(7)
O56 C2 Gd18 58.2(5)
O39 C2 Gd18 57.3(5)
O54 C3 O79 121.8(9)
O54 C3 O50 123.8(9)
O79 C3 O50 114.4(8)
O54 C3 Gd14 179.4(8)
O79 C3 Gd14 58.1(5)
O50 C3 Gd14 56.3(5)
O35 C4 O41 121.8(9)
O35 C4 O61 115.2(8)
O41 C4 O61 123.0(8)
O35 C4 Gd10 55.5(5)
O41 C4 Gd10 173.5(6)
O61 C4 Gd10 60.3(4)
O40 C5 O62 122.9(9)
O40 C5 O65 115.1(9)
O62 C5 O65 122.0(9)
O40 C5 Gd13 57.0(5)
O62 C5 Gd13 174.9(8)
O65 C5 Gd13 58.3(5)
O52 C6 O46 122.4(10)
O52 C6 O44 122.5(9)
O46 C6 O44 115.0(10)
O52 C6 Gd11 173.9(7)
O46 C6 Gd11 57.3(6)
O44 C6 Gd11 58.4(5)
O37 C7 O36 123.7(9)
O37 C7 O66 115.6(8)
O36 C7 O66 120.7(8)
O37 C7 Gd2 56.3(5)
O36 C7 Gd2 176.0(7)
O66 C7 Gd2 59.5(5)
O45 C8 O67 124.2(10)
O45 C8 O38 115.4(8)
O67 C8 O38 120.3(10)
O45 C8 Gd3 58.9(5)
O67 C8 Gd3 175.4(8)
O38 C8 Gd3 56.7(5)
C11 C9 H9B 109.5
C11 C9 H9C 109.5
H9B C9 H9C 109.5
C11 C9 H9D 109.5
H9B C9 H9D 109.5
H9C C9 H9D 109.5
C24 C10 H10B 109.5
C24 C10 H10C 109.5
H10B C10 H10C 109.5
C24 C10 H10D 109.5
H10B C10 H10D 109.5
H10C C10 H10D 109.5
C9 C11 C21 109.8(18)
C9 C11 H11B 109.7
C21 C11 H11B 109.7
C9 C11 H11C 109.7
C21 C11 H11C 109.7
H11B C11 H11C 108.2
C56 C12 C30 98.0(18)
C56 C12 H12B 112.2
C30 C12 H12B 112.2
C56 C12 H12C 112.2
C30 C12 H12C 112.2
H12B C12 H12C 109.8
O84 C13 O96 120.2(11)
O84 C13 C61 127.5(12)
O96 C13 C61 110.0(12)
C20 C14 H14B 109.5
C20 C14 H14C 109.5
H14B C14 H14C 109.5
C20 C14 H14D 109.5
H14B C14 H14D 109.5
H14C C14 H14D 109.5
C27 C15 H15B 109.5
C27 C15 H15C 109.5
H15B C15 H15C 109.5
C27 C15 H15D 109.5
H15B C15 H15D 109.5
H15C C15 H15D 109.5
C49 C16 H16B 109.5
C49 C16 H16C 109.5
H16B C16 H16C 109.5
C49 C16 H16D 109.5
H16B C16 H16D 109.5
H16C C16 H16D 109.5
C46 C17 H17B 109.5
C46 C17 H17C 109.5
H17B C17 H17C 109.5
C46 C17 H17D 109.5
H17B C17 H17D 109.5
H17C C17 H17D 109.5
C65 C18 H18B 109.5
C65 C18 H18C 109.5
H18B C18 H18C 109.5
C65 C18 H18D 109.5
H18B C18 H18D 109.5
H18C C18 H18D 109.5
O76 C19 O77 120.6(16)
O76 C19 C47 120.8(14)
O77 C19 C47 118.0(15)
O76 C19 Gd12 48.8(7)
O77 C19 Gd12 73.6(10)
C47 C19 Gd12 156.0(11)
C14 C20 C62 106.8(15)
C14 C20 H20B 110.4
C62 C20 H20B 110.4
C14 C20 H20C 110.4
C62 C20 H20C 110.4
H20B C20 H20C 108.6
O63 C21 C11 133.0(18)
O63 C21 O34 111.5(14)
C11 C21 O34 115.5(15)
O63 C21 Gd14 57.0(8)
C11 C21 Gd14 164.4(15)
O34 C21 Gd14 56.7(7)
C37 C22 H22B 109.5
C37 C22 H22C 109.5
H22B C22 H22C 109.5
C37 C22 H22D 109.5
H22B C22 H22D 109.5
H22C C22 H22D 109.5
C42 C23 H23B 109.5
C42 C23 H23C 109.5
H23B C23 H23C 109.5
C42 C23 H23D 109.5
H23B C23 H23D 109.5
H23C C23 H23D 109.5
C10 C24 C50 113(2)
C10 C24 H24B 108.9
C50 C24 H24B 108.9
C10 C24 H24C 108.9
C50 C24 H24C 108.9
H24B C24 H24C 107.7
C33 C25 H25B 109.5
C33 C25 H25C 109.5
H25B C25 H25C 109.5
C33 C25 H25D 109.5
H25B C25 H25D 109.5
H25C C25 H25D 109.5
C29 C26 C64 108.9(17)
C29 C26 H26B 109.9
C64 C26 H26B 109.9
C29 C26 H26C 109.9
C64 C26 H26C 109.9
H26B C26 H26C 108.3
C15 C27 C38 118.8(17)
C15 C27 H27B 107.6
C38 C27 H27B 107.6
C15 C27 H27C 107.6
C38 C27 H27C 107.6
H27B C27 H27C 107.0
C34 C28 H28B 109.5
C34 C28 H28C 109.5
H28B C28 H28C 109.5
C34 C28 H28D 109.5
H28B C28 H28D 109.5
H28C C28 H28D 109.5
C26 C29 H29B 109.5
C26 C29 H29C 109.5
H29B C29 H29C 109.5
C26 C29 H29D 109.5
H29B C29 H29D 109.5
H29C C29 H29D 109.5
O86 C30 O68 120.5(12)
O86 C30 C12 131.0(16)
O68 C30 C12 107.5(13)
C63 C31 H31B 109.5
C63 C31 H31C 109.5
H31B C31 H31C 109.5
C63 C31 H31D 109.5
H31B C31 H31D 109.5
H31C C31 H31D 109.5
C52 C32 H32B 109.5
C52 C32 H32C 109.5
H32B C32 H32C 109.5
C52 C32 H32D 109.5
H32B C32 H32D 109.5
H32C C32 H32D 109.5
C25 C33 C35 112.3(12)
C25 C33 H33A 109.2
C35 C33 H33A 109.2
C25 C33 H33B 109.2
C35 C33 H33B 109.2
H33A C33 H33B 107.9
C28 C34 C45 117.0(12)
C28 C34 H34A 108.1
C45 C34 H34A 108.1
C28 C34 H34B 108.1
C45 C34 H34B 108.1
H34A C34 H34B 107.3
O74 C35 O97 119.4(10)
O74 C35 C33 126.0(12)
O97 C35 C33 114.6(11)
O74 C35 Gd9 50.7(6)
O97 C35 Gd9 69.1(6)
C33 C35 Gd9 172.8(10)
C40 C36 H36A 109.5
C40 C36 H36B 109.5
H36A C36 H36B 109.5
C40 C36 H36C 109.5
H36A C36 H36C 109.5
H36B C36 H36C 109.5
C22 C37 C60 113.6(13)
C22 C37 H37A 108.8
C60 C37 H37A 108.8
C22 C37 H37B 108.8
C60 C37 H37B 108.8
H37A C37 H37B 107.7
O88 C38 O82 117.2(11)
O88 C38 C27 123.5(13)
O82 C38 C27 119.1(12)
O88 C38 Gd17 57.5(6)
O82 C38 Gd17 59.7(6)
C27 C38 Gd17 173.9(11)
C67 C39 H39A 109.5
C67 C39 H39B 109.5
H39A C39 H39B 109.5
C67 C39 H39C 109.5
H39A C39 H39C 109.5
H39B C39 H39C 109.5
C36 C40 C44 111.9(11)
C36 C40 H40A 109.2
C44 C40 H40A 109.2
C36 C40 H40B 109.2
C44 C40 H40B 109.2
H40A C40 H40B 107.9
O58 C41 O91 124.6(12)
O58 C41 C63 119.2(10)
O91 C41 C63 115.5(11)
C23 C42 C43 116.4(12)
C23 C42 H42A 108.2
C43 C42 H42A 108.2
C23 C42 H42B 108.2
C43 C42 H42B 108.2
H42A C42 H42B 107.3
O85 C43 O64 119.8(11)
O85 C43 C42 121.9(10)
O64 C43 C42 118.3(9)
O85 C43 Gd11 56.9(6)
O64 C43 Gd11 63.2(6)
C42 C43 Gd11 175.6(8)
O33 C44 O72 110.4(13)
O33 C44 C40 123.4(12)
O72 C44 C40 125.7(13)
O33 C44 Gd18 44.4(7)
O72 C44 Gd18 66.1(8)
C40 C44 Gd18 167.5(9)
O70 C45 O57 121.7(13)
O70 C45 C34 118.9(11)
O57 C45 C34 119.4(11)
O70 C45 Gd22 59.8(7)
O57 C45 Gd22 61.9(7)
C34 C45 Gd22 178.4(9)
C66 C46 C17 111.4(15)
C66 C46 H46A 109.3
C17 C46 H46A 109.3
C66 C46 H46B 109.3
C17 C46 H46B 109.3
H46A C46 H46B 108.0
C58 C47 C19 108(2)
C58 C47 H47A 110.0
C19 C47 H47A 110.0
C58 C47 H47B 110.0
C19 C47 H47B 110.0
H47A C47 H47B 108.4
C59 C48 C68 121.9(12)
C59 C48 H48A 106.8
C68 C48 H48A 106.8
C59 C48 H48B 106.8
C68 C48 H48B 106.8
H48A C48 H48B 106.7
C16 C49 C53 116.5(14)
C16 C49 H49A 108.2
C53 C49 H49A 108.2
C16 C49 H49B 108.2
C53 C49 H49B 108.2
H49A C49 H49B 107.3
O90 C50 O92 126.0(12)
O90 C50 C24 117.5(13)
O92 C50 C24 116.2(12)
O75 C51 O53 121.6(10)
O75 C51 C65 117.6(11)
O53 C51 C65 120.9(11)
C32 C52 C55 117.8(11)
C32 C52 H52A 107.9
C55 C52 H52A 107.9
C32 C52 H52B 107.9
C55 C52 H52B 107.9
H52A C52 H52B 107.2
O81 C53 O42 123.8(10)
O81 C53 C49 121.8(10)
O42 C53 C49 114.1(11)
O43 C54 O78 124.5(10)
O43 C54 C67 117.9(9)
O78 C54 C67 117.5(10)
O59 C55 O55 125.1(11)
O59 C55 C52 120.1(10)
O55 C55 C52 114.7(12)
C12 C56 H56A 109.5
C12 C56 H56B 109.5
H56A C56 H56B 109.5
C12 C56 H56C 109.5
H56A C56 H56C 109.5
H56B C56 H56C 109.5
C61 C57 H57A 109.5
C61 C57 H57B 109.5
H57A C57 H57B 109.5
C61 C57 H57C 109.5
H57A C57 H57C 109.5
H57B C57 H57C 109.5
C47 C58 H58A 109.5
C47 C58 H58B 109.5
H58A C58 H58B 109.5
C47 C58 H58C 109.5
H58A C58 H58C 109.5
H58B C58 H58C 109.5
C48 C59 H59A 109.5
C48 C59 H59B 109.5
H59A C59 H59B 109.5
C48 C59 H59C 109.5
H59A C59 H59C 109.5
H59B C59 H59C 109.5
O60 C60 O89 125.5(9)
O60 C60 C37 118.7(9)
O89 C60 C37 115.8(8)
C57 C61 C13 100.1(16)
C57 C61 H61A 111.7
C13 C61 H61A 111.8
C57 C61 H61B 111.8
C13 C61 H61B 111.8
H61A C61 H61B 109.5
O71 C62 O49 128.6(17)
O71 C62 C20 110.9(17)
O49 C62 C20 119.9(14)
C31 C63 C41 113.3(14)
C31 C63 H63A 108.9
C41 C63 H63A 108.9
C31 C63 H63B 108.9
C41 C63 H63B 108.9
H63A C63 H63B 107.7
O51 C64 O95 134.2(16)
O51 C64 C26 120.5(15)
O95 C64 C26 105.2(15)
C51 C65 C18 121.1(13)
C51 C65 H65A 107.0
C18 C65 H65A 107.0
C51 C65 H65B 107.0
C18 C65 H65B 107.0
H65A C65 H65B 106.8
O93 C66 O73 125.4(12)
O93 C66 C46 118.2(14)
O73 C66 C46 115.9(13)
C39 C67 C54 116.2(11)
C39 C67 H67A 108.2
C54 C67 H67A 108.2
C39 C67 H67B 108.2
C54 C67 H67B 108.2
H67A C67 H67B 107.4
O87 C68 O47 122.3(9)
O87 C68 C48 124.2(12)
O47 C68 C48 113.4(11)
Gd10 O1 Gd2 100.4(3)
Gd10 O1 Gd7 109.3(2)
Gd2 O1 Gd7 108.1(2)
Gd10 O1 H1A 112.8
Gd2 O1 H1A 112.8
Gd7 O1 H1A 112.8
Gd16 O2 Gd22 110.9(2)
Gd16 O2 Gd17 111.6(3)
Gd22 O2 Gd17 95.2(2)
Gd16 O2 H2A 112.6
Gd22 O2 H2A 112.6
Gd17 O2 H2A 112.6
Gd4 O3 Gd15 103.9(2)
Gd4 O3 Gd8 104.2(3)
Gd15 O3 Gd8 108.0(2)
Gd4 O3 H3A 113.3
Gd15 O3 H3A 113.3
Gd8 O3 H3A 113.3
Gd1 O4 Gd24 108.0(3)
Gd1 O4 Gd6 109.8(2)
Gd24 O4 Gd6 101.5(3)
Gd1 O4 H4A 112.3
Gd24 O4 H4A 112.3
Gd6 O4 H4A 112.3
Gd7 O5 Gd8 105.5(3)
Gd7 O5 Gd15 103.9(2)
Gd8 O5 Gd15 110.7(3)
Gd7 O5 H5A 112.1
Gd8 O5 H5A 112.1
Gd15 O5 H5A 112.1
Gd1 O6 Gd5 110.1(2)
Gd1 O6 Gd6 106.6(2)
Gd5 O6 Gd6 102.3(2)
Gd1 O6 H6A 112.4
Gd5 O6 H6A 112.4
Gd6 O6 H6A 112.4
Gd20 O7 Gd19 108.8(2)
Gd20 O7 Gd9 104.5(3)
Gd19 O7 Gd9 102.2(2)
Gd20 O7 H7A 113.5
Gd19 O7 H7A 113.5
Gd9 O7 H7A 113.5
Gd1 O8 Gd24 104.9(3)
Gd1 O8 Gd5 106.1(2)
Gd24 O8 Gd5 106.5(3)
Gd1 O8 H8A 112.9
Gd24 O8 H8A 112.9
Gd5 O8 H8A 112.9
Gd15 O9 Gd4 105.3(2)
Gd15 O9 Gd7 104.3(2)
Gd4 O9 Gd7 109.2(3)
Gd15 O9 H9A 112.5
Gd4 O9 H9A 112.5
Gd7 O9 H9A 112.5
Gd6 O10 Gd5 107.9(3)
Gd6 O10 Gd24 103.0(3)
Gd5 O10 Gd24 111.3(2)
Gd6 O10 H10A 111.4
Gd5 O10 H10A 111.4
Gd24 O10 H10A 111.4
Gd20 O11 Gd9 109.8(3)
Gd20 O11 Gd26 110.3(3)
Gd9 O11 Gd26 103.2(3)
Gd20 O11 H11A 111.1
Gd9 O11 H11A 111.1
Gd26 O11 H11A 111.1
Gd27 O12 Gd21 111.1(3)
Gd27 O12 Gd12 102.3(2)
Gd21 O12 Gd12 105.0(3)
Gd27 O12 H12A 112.6
Gd21 O12 H12A 112.6
Gd12 O12 H12A 112.6
Gd16 O13 Gd25 107.5(3)
Gd16 O13 Gd22 105.2(2)
Gd25 O13 Gd22 106.4(3)
Gd16 O13 H13A 112.4
Gd25 O13 H13A 112.4
Gd22 O13 H13A 112.4
Gd18 O14 Gd21 108.8(2)
Gd18 O14 Gd1 106.4(3)
Gd21 O14 Gd1 113.8(2)
Gd18 O14 H14A 109.3
Gd21 O14 H14A 109.3
Gd1 O14 H14A 109.3
Gd23 O15 Gd21 106.7(3)
Gd23 O15 Gd27 108.7(3)
Gd21 O15 Gd27 107.0(3)
Gd23 O15 H15A 111.4
Gd21 O15 H15A 111.4
Gd27 O15 H15A 111.4
Gd19 O16 Gd26 112.0(3)
Gd19 O16 Gd9 106.4(2)
Gd26 O16 Gd9 101.3(3)
Gd19 O16 H16A 112.2
Gd26 O16 H16A 112.2
Gd9 O16 H16A 112.2
Gd13 O17 Gd5 109.9(3)
Gd13 O17 Gd8 110.1(2)
Gd5 O17 Gd8 113.0(3)
Gd13 O17 H17A 107.9
Gd5 O17 H17A 107.9
Gd8 O17 H17A 107.9
Gd3 O18 Gd6 108.3(3)
Gd3 O18 Gd2 104.0(2)
Gd6 O18 Gd2 111.0(3)
Gd3 O18 H18A 111.1
Gd6 O18 H18A 111.1
Gd2 O18 H18A 111.1
Gd26 O19 Gd20 107.1(3)
Gd26 O19 Gd19 108.7(3)
Gd20 O19 Gd19 105.7(2)
Gd26 O19 H19A 111.7
Gd20 O19 H19A 111.7
Gd19 O19 H19A 111.7
Gd2 O20 Gd14 101.9(3)
Gd2 O20 Gd10 97.6(3)
Gd14 O20 Gd10 96.5(2)
Gd2 O20 H20A 118.8
Gd14 O20 H20A 118.8
Gd10 O20 H20A 118.8
Gd3 O21 Gd2 109.8(3)
Gd3 O21 Gd14 107.8(3)
Gd2 O21 Gd14 98.8(2)
Gd3 O21 H21A 113.2
Gd2 O21 H21A 113.2
Gd14 O21 H21A 113.2
Gd10 O22 Gd14 98.0(2)
Gd10 O22 Gd9 110.8(3)
Gd14 O22 Gd9 110.1(2)
Gd10 O22 H22A 112.4
Gd14 O22 H22A 112.4
Gd9 O22 H22A 112.4
Gd11 O23 Gd4 103.5(3)
Gd11 O23 Gd19 108.2(3)
Gd4 O23 Gd19 115.4(3)
Gd11 O23 H23A 109.8
Gd4 O23 H23A 109.8
Gd19 O23 H23A 109.8
Gd16 O24 Gd23 114.7(3)
Gd16 O24 Gd20 115.9(3)
Gd23 O24 Gd20 117.2(3)
Gd16 O24 H24A 101.8
Gd23 O24 H24A 101.8
Gd20 O24 H24A 101.8
Gd13 O25 Gd17 113.1(3)
Gd13 O25 Gd22 112.0(2)
Gd17 O25 Gd22 90.3(2)
Gd13 O25 H25A 113.1
Gd17 O25 H25A 113.1
Gd22 O25 H25A 113.1
Gd21 O26 Gd23 109.5(3)
Gd21 O26 Gd12 103.6(2)
Gd23 O26 Gd12 103.2(3)
Gd21 O26 H26A 113.2
Gd23 O26 H26A 113.2
Gd12 O26 H26A 113.2
Gd4 O27 Gd8 109.3(3)
Gd4 O27 Gd7 108.0(2)
Gd8 O27 Gd7 102.2(2)
Gd4 O27 H27A 112.3
Gd8 O27 H27A 112.3
Gd7 O27 H27A 112.3
Gd10 O28 Gd14 97.8(3)
Gd10 O28 Gd2 97.4(2)
Gd14 O28 Gd2 94.7(2)
Gd10 O28 H28A 120.4
Gd14 O28 H28A 120.4
Gd2 O28 H28A 120.4
Gd25 O29 Gd17 108.8(3)
Gd25 O29 Gd22 108.7(3)
Gd17 O29 Gd22 93.5(2)
Gd25 O29 H29A 114.6
Gd17 O29 H29A 114.6
Gd22 O29 H29A 114.6
Gd3 O30 Gd12 108.9(2)
Gd3 O30 Gd14 104.9(3)
Gd12 O30 Gd14 109.3(2)
Gd3 O30 H30A 111.2
Gd12 O30 H30A 111.2
Gd14 O30 H30A 111.2
Gd23 O31 Gd12 107.7(3)
Gd23 O31 Gd27 111.7(3)
Gd12 O31 Gd27 102.7(3)
Gd23 O31 H31A 111.5
Gd12 O31 H31A 111.5
Gd27 O31 H31A 111.5
Gd25 O32 Gd16 107.5(3)
Gd25 O32 Gd17 106.6(3)
Gd16 O32 Gd17 106.2(3)
Gd25 O32 H32A 112.1
Gd16 O32 H32A 112.1
Gd17 O32 H32A 112.1
C44 O33 Gd18 114.2(9)
C21 O34 Gd14 90.2(8)
C4 O35 Gd7 145.6(6)
C4 O35 Gd10 99.6(6)
Gd7 O35 Gd10 108.8(2)
C7 O36 Gd5 126.6(6)
C7 O36 Gd8 126.0(6)
Gd5 O36 Gd8 107.4(3)
C7 O37 Gd7 141.2(7)
C7 O37 Gd2 98.3(6)
Gd7 O37 Gd2 109.4(2)
C8 O38 Gd6 146.7(7)
C8 O38 Gd3 96.5(6)
Gd6 O38 Gd3 110.7(3)
C2 O39 Gd17 138.1(6)
C2 O39 Gd18 96.2(6)
Gd17 O39 Gd18 113.3(3)
C5 O40 Gd13 96.9(6)
C5 O40 Gd22 143.7(6)
Gd13 O40 Gd22 110.8(3)
C4 O41 Gd19 121.7(6)
C4 O41 Gd4 129.9(6)
Gd19 O41 Gd4 108.5(2)
C53 O42 Gd19 135.1(7)
C54 O43 Gd4 140.3(6)
C6 O44 Gd22 138.6(6)
C6 O44 Gd11 95.1(6)
Gd22 O44 Gd11 112.0(3)
C8 O45 Gd12 145.2(6)
C8 O45 Gd3 94.7(6)
Gd12 O45 Gd3 108.3(2)
C6 O46 Gd19 152.7(7)
C6 O46 Gd11 96.6(7)
Gd19 O46 Gd11 109.8(3)
C68 O47 Gd7 125.3(7)
C2 O48 Gd23 126.8(7)
C2 O48 Gd16 128.1(7)
Gd23 O48 Gd16 104.5(3)
C62 O49 Gd24 129.1(11)
C3 O50 Gd9 148.6(6)
C3 O50 Gd14 97.7(5)
Gd9 O50 Gd14 113.0(3)
C64 O51 Gd18 136.5(10)
C6 O52 Gd20 125.0(6)
C6 O52 Gd16 128.4(6)
Gd20 O52 Gd16 105.6(3)
C51 O53 Gd24 145.6(8)
C3 O54 Gd23 127.2(6)
C3 O54 Gd20 125.8(6)
Gd23 O54 Gd20 107.0(2)
C55 O55 Gd7 137.6(8)
C2 O56 Gd21 154.7(7)
C2 O56 Gd18 95.8(6)
Gd21 O56 Gd18 109.1(3)
C45 O57 Gd11 159.1(8)
C45 O57 Gd22 92.2(8)
Gd11 O57 Gd22 107.8(3)
C55 O59 Gd2 135.9(7)
C60 O60 Gd8 137.7(7)
C4 O61 Gd9 143.3(6)
C4 O61 Gd10 94.0(5)
Gd9 O61 Gd10 106.9(3)
C5 O62 Gd4 126.3(6)
C5 O62 Gd11 122.3(6)
Gd4 O62 Gd11 98.8(2)
C21 O63 Gd14 97.8(10)
C43 O64 Gd4 139.5(6)
C43 O64 Gd11 89.7(6)
Gd4 O64 Gd11 94.5(2)
C5 O65 Gd8 148.3(6)
C5 O65 Gd13 94.6(6)
Gd8 O65 Gd13 112.2(3)
C7 O66 Gd6 149.8(6)
C7 O66 Gd2 93.9(5)
Gd6 O66 Gd2 114.2(3)
C8 O67 Gd21 119.5(7)
C8 O67 Gd1 129.7(7)
Gd21 O67 Gd1 110.8(2)
C30 O68 Gd20 137.9(8)
C1 O69 Gd13 95.7(7)
C1 O69 Gd17 144.7(7)
Gd13 O69 Gd17 110.7(3)
C45 O70 Gd22 94.6(8)
C62 O71 Gd1 122.3(13)
C44 O72 Gd1 141.2(12)
C44 O72 Gd18 89.8(9)
Gd1 O72 Gd18 92.5(4)
C66 O73 Gd16 138.6(7)
C35 O74 Gd9 106.6(8)
C51 O75 Gd6 116.8(8)
C19 O76 Gd12 107.5(9)
C19 O77 Gd27 145.1(10)
C19 O77 Gd12 81.7(10)
Gd27 O77 Gd12 85.4(3)
C54 O78 Gd15 133.5(7)
C3 O79 Gd12 143.0(7)
C3 O79 Gd14 96.4(6)
Gd12 O79 Gd14 112.6(3)
C1 O80 Gd1 127.8(7)
C1 O80 Gd18 125.0(6)
Gd1 O80 Gd18 102.5(3)
C53 O81 Gd11 142.3(7)
C38 O82 Gd18 156.7(7)
C38 O82 Gd17 94.5(7)
Gd18 O82 Gd17 108.0(3)
C1 O83 Gd5 147.2(7)
C1 O83 Gd13 93.5(6)
Gd5 O83 Gd13 111.3(3)
C13 O84 Gd20 143.9(9)
C43 O85 Gd11 98.2(7)
C30 O86 Gd16 142.0(9)
C68 O87 Gd15 143.8(7)
C38 O88 Gd17 97.0(8)
C60 O89 Gd5 139.9(6)
C50 O90 Gd17 135.0(9)
C41 O91 Gd3 165.2(9)
C50 O92 Gd25 137.2(8)
C66 O93 Gd23 138.4(9)
C64 O95 Gd21 126.9(11)
C13 O96 Gd23 141.2(9)
C35 O97 Gd26 141.6(9)
C35 O97 Gd9 84.0(6)
Gd26 O97 Gd9 87.8(3)
Cl1 O99 Gd13 151.4(5)

loop_
_geom_bond_atom_site_label_1
_geom_bond_atom_site_label_2
_geom_bond_distance
Gd1 O71 2.334(12)
Gd1 O6 2.366(6)
Gd1 O4 2.369(6)
Gd1 O8 2.390(7)
Gd1 O80 2.441(7)
Gd1 O14 2.447(7)
Gd1 O67 2.498(8)
Gd1 O72 2.530(13)
Gd1 Gd24 3.8358(8)
Gd1 Gd18 3.8465(7)
Gd1 Gd5 3.8789(8)
Gd1 Gd6 3.9072(7)
Gd2 O20 2.361(8)
Gd2 O21 2.396(7)
Gd2 O1 2.399(6)
Gd2 O59 2.436(8)
Gd2 O37 2.449(7)
Gd2 O15W 2.454(7)
Gd2 O18 2.505(6)
Gd2 O66 2.516(7)
Gd2 O28 2.521(7)
Gd2 C7 2.913(10)
Gd2 Gd10 3.6574(7)
Gd2 Gd14 3.6692(8)
Gd3 O91 2.248(7)
Gd3 O21 2.333(7)
Gd3 O30 2.367(7)
Gd3 O18 2.404(8)
Gd3 O38 2.416(7)
Gd3 O13W 2.443(7)
Gd3 O14W 2.453(9)
Gd3 O45 2.467(6)
Gd3 C8 2.873(10)
Gd3 Gd14 3.8548(7)
Gd3 Gd6 3.9060(8)
Gd4 O27 2.325(6)
Gd4 O43 2.337(7)
Gd4 O9 2.370(6)
Gd4 O23 2.386(6)
Gd4 O3 2.387(7)
Gd4 O62 2.447(6)
Gd4 O41 2.514(7)
Gd4 O64 2.531(7)
Gd4 Gd11 3.7453(7)
Gd4 Gd15 3.7637(8)
Gd4 Gd8 3.8409(7)
Gd4 Gd7 3.8891(7)
Gd5 O83 2.328(7)
Gd5 O89 2.367(9)
Gd5 O6 2.368(7)
Gd5 O10 2.368(6)
Gd5 O17 2.422(7)
Gd5 O37W 2.458(10)
Gd5 O8 2.465(7)
Gd5 O36 2.506(7)
Gd5 Gd6 3.7960(8)
Gd5 Gd24 3.9366(7)
Gd5 Gd13 3.9434(7)
Gd6 O66 2.311(6)
Gd6 O10 2.328(7)
Gd6 O38 2.331(8)
Gd6 O75 2.401(7)
Gd6 O4 2.406(6)
Gd6 O18 2.415(7)
Gd6 O28W 2.458(8)
Gd6 O6 2.505(6)
Gd6 Gd24 3.7004(8)
Gd7 O35 2.342(6)
Gd7 O37 2.349(6)
Gd7 O47 2.367(7)
Gd7 O5 2.371(8)
Gd7 O55 2.389(6)
Gd7 O9 2.401(7)
Gd7 O1 2.437(7)
Gd7 O27 2.481(6)
Gd7 Gd15 3.7625(8)
Gd7 Gd8 3.7875(7)
Gd7 Gd10 3.9140(8)
Gd8 O65 2.336(7)
Gd8 O60 2.369(7)
Gd8 O27 2.385(7)
Gd8 O5 2.386(6)
Gd8 O17 2.441(6)
Gd8 O39W 2.446(11)
Gd8 O3 2.482(6)
Gd8 O36 2.524(7)
Gd8 Gd15 3.9428(7)
Gd8 Gd13 3.9642(7)
Gd9 O50 2.318(6)
Gd9 O11 2.367(7)
Gd9 O61 2.388(7)
Gd9 O74 2.410(8)
Gd9 O16 2.419(7)
Gd9 O34W 2.423(9)
Gd9 O22 2.453(6)
Gd9 O7 2.520(7)
Gd9 O97 2.804(9)
Gd9 C35 2.985(11)
Gd9 Gd26 3.7181(8)
Gd9 Gd19 3.8209(8)
Gd10 O28 2.347(7)
Gd10 O1 2.362(7)
Gd10 O22 2.394(8)
Gd10 O31W 2.444(7)
Gd10 O35 2.472(7)
Gd10 O20 2.497(7)
Gd10 O16W 2.523(7)
Gd10 O38W 2.530(7)
Gd10 O61 2.577(6)
Gd10 C4 2.958(9)
Gd10 Gd14 3.6291(8)
Gd11 O81 2.348(7)
Gd11 O23 2.382(7)
Gd11 O57 2.395(7)
Gd11 O85 2.439(9)
Gd11 O46 2.457(8)
Gd11 O44 2.479(7)
Gd11 O62 2.486(6)
Gd11 O22W 2.489(7)
Gd11 O64 2.571(7)
Gd11 C43 2.881(12)
Gd11 C6 2.900(12)
Gd12 O79 2.345(8)
Gd12 O31 2.368(7)
Gd12 O45 2.374(7)
Gd12 O76 2.393(9)
Gd12 O12 2.423(7)
Gd12 O30W 2.424(8)
Gd12 O30 2.456(7)
Gd12 O26 2.487(7)
Gd12 O77 2.939(13)
Gd12 C19 3.032(18)
Gd12 Gd27 3.7201(9)
Gd12 Gd21 3.8115(7)
Gd13 O25 2.350(6)
Gd13 O17 2.394(7)
Gd13 O36W 2.403(9)
Gd13 O35W 2.414(8)
Gd13 O40 2.414(6)
Gd13 O69 2.420(9)
Gd13 O65 2.439(7)
Gd13 O83 2.448(7)
Gd13 O99 2.834(8)
Gd13 C1 2.850(12)
Gd13 C5 2.857(10)
Gd14 O20 2.365(8)
Gd14 O22 2.416(6)
Gd14 O21 2.437(6)
Gd14 O34 2.462(11)
Gd14 O50 2.465(6)
Gd14 O28 2.468(8)
Gd14 O63 2.494(8)
Gd14 O30 2.494(7)
Gd14 O79 2.507(6)
Gd14 C3 2.935(10)
Gd14 C21 2.946(18)
Gd15 O87 2.357(7)
Gd15 O78 2.363(7)
Gd15 O9 2.365(7)
Gd15 O3 2.393(7)
Gd15 O5 2.408(7)
Gd15 O24W 2.426(9)
Gd15 O12W 2.435(9)
Gd15 O23W 2.505(9)
Gd16 O2 2.306(7)
Gd16 O86 2.365(8)
Gd16 O13 2.366(8)
Gd16 O24 2.369(7)
Gd16 O32 2.388(7)
Gd16 O73 2.402(9)
Gd16 O48 2.571(7)
Gd16 O52 2.580(7)
Gd16 Gd25 3.8331(8)
Gd16 Gd22 3.8532(9)
Gd16 Gd17 3.8908(8)
Gd16 Gd23 3.9915(8)
Gd17 O39 2.327(8)
Gd17 O90 2.379(8)
Gd17 O2 2.398(6)
Gd17 O29 2.406(7)
Gd17 O32 2.476(8)
Gd17 O69 2.480(7)
Gd17 O25 2.482(8)
Gd17 O88 2.500(8)
Gd17 O82 2.548(7)
Gd17 C38 2.942(13)
Gd17 Gd22 3.5229(7)
Gd17 Gd25 3.8829(8)
Gd18 O33 2.339(9)
Gd18 O51 2.344(8)
Gd18 O14 2.356(7)
Gd18 O82 2.383(9)
Gd18 O29W 2.443(8)
Gd18 O39 2.450(6)
Gd18 O56 2.472(7)
Gd18 O80 2.492(8)
Gd18 O72 2.788(13)
Gd18 C2 2.893(10)
Gd18 C44 3.050(13)
Gd19 O46 2.296(7)
Gd19 O16 2.354(7)
Gd19 O42 2.384(7)
Gd19 O7 2.388(7)
Gd19 O23 2.420(8)
Gd19 O19 2.431(7)
Gd19 O25W 2.490(7)
Gd19 O41 2.493(6)
Gd19 Gd20 3.8672(8)
Gd19 Gd26 3.9334(9)
Gd20 O11 2.359(7)
Gd20 O7 2.369(7)
Gd20 O24 2.395(6)
Gd20 O68 2.413(9)
Gd20 O19 2.423(7)
Gd20 O84 2.478(12)
Gd20 O52 2.490(8)
Gd20 O54 2.532(7)
Gd20 Gd26 3.8870(8)
Gd21 O56 2.315(7)
Gd21 O26 2.362(6)
Gd21 O12 2.380(8)
Gd21 O95 2.397(8)
Gd21 O15 2.422(7)
Gd21 O14 2.441(7)
Gd21 O32W 2.474(7)
Gd21 O67 2.477(7)
Gd21 Gd23 3.8694(7)
Gd21 Gd27 3.9037(9)
Gd22 O44 2.343(7)
Gd22 O2 2.371(7)
Gd22 O29 2.430(7)
Gd22 O21W 2.455(7)
Gd22 O40 2.457(6)
Gd22 O13 2.484(8)
Gd22 O25 2.486(6)
Gd22 O70 2.503(9)
Gd22 O57 2.550(8)
Gd22 C45 2.888(15)
Gd23 O31 2.354(8)
Gd23 O24 2.373(7)
Gd23 O26 2.376(6)
Gd23 O93 2.391(9)
Gd23 O15 2.402(7)
Gd23 O96 2.432(9)
Gd23 O48 2.476(8)
Gd23 O54 2.529(6)
Gd23 Gd27 3.9298(10)
Gd24 O49 2.297(11)
Gd24 O4 2.373(7)
Gd24 O53 2.374(9)
Gd24 O10 2.399(6)
Gd24 O11W 2.446(14)
Gd24 O8 2.449(6)
Gd24 O10W 2.460(11)
Gd24 O9W 2.538(15)
Gd25 O92 2.353(8)
Gd25 O32 2.366(7)
Gd25 O29 2.368(8)
Gd25 O13 2.386(7)
Gd25 O20W 2.434(9)
Gd25 O26W 2.465(15)
Gd25 O17W 2.48(2)
Gd25 O19W 2.524(15)
Gd25 O18W 2.58(2)
Gd26 O11 2.378(7)
Gd26 O16 2.390(7)
Gd26 O19 2.411(7)
Gd26 O4W 2.418(11)
Gd26 O2W 2.425(11)
Gd26 O3W 2.442(12)
Gd26 O8W 2.455(12)
Gd26 O1W 2.520(15)
Gd26 O97 2.553(10)
Gd27 O12 2.353(7)
Gd27 O31 2.396(8)
Gd27 O15 2.435(8)
Gd27 O27W 2.445(9)
Gd27 O5W 2.451(13)
Gd27 O7W 2.451(11)
Gd27 O33W 2.452(9)
Gd27 O77 2.527(11)
Gd27 O6W 2.566(13)
Cl1 O101 1.388(9)
Cl1 O100 1.442(8)
Cl1 O99 1.448(9)
Cl1 O98 1.469(7)
Cl2 O111 1.348(9)
Cl2 O115 1.371(13)
Cl2 O112 1.378(11)
Cl2 O109 1.422(11)
Cl3 O107 1.393(11)
Cl3 O110 1.397(11)
Cl3 O108 1.449(10)
Cl3 O113 1.450(13)
Cl4 O117 1.384(17)
Cl4 O116 1.417(13)
Cl4 O121 1.432(17)
Cl4 O120 1.520(16)
Cl5 O102 1.435(16)
Cl5 O126 1.47(2)
Cl5 O125 1.48(2)
Cl5 O94 1.59(2)
Cl6 O122 1.408(14)
Cl6 O123 1.434(15)
Cl6 O119 1.454(13)
Cl6 O114 1.590(16)
Cl7 O127 1.473(18)
Cl7 O118 1.486(15)
Cl7 O128 1.542(18)
Cl7 O124 1.76(4)
Cl8 O104 1.32(2)
Cl8 O105 1.44(2)
Cl8 O103 1.59(3)
Cl8 O106 1.608(18)
C1 O80 1.264(14)
C1 O69 1.287(12)
C1 O83 1.317(14)
C2 O48 1.270(11)
C2 O56 1.274(12)
C2 O39 1.296(13)
C3 O54 1.271(11)
C3 O79 1.272(12)
C3 O50 1.294(12)
C4 O35 1.266(11)
C4 O41 1.273(11)
C4 O61 1.286(12)
C5 O40 1.266(12)
C5 O62 1.281(11)
C5 O65 1.304(12)
C6 O52 1.258(14)
C6 O46 1.284(11)
C6 O44 1.301(13)
C7 O37 1.263(11)
C7 O36 1.274(12)
C7 O66 1.306(12)
C8 O45 1.283(13)
C8 O67 1.293(11)
C8 O38 1.303(12)
C9 C11 1.502(15)
C9 H9B 0.9800
C9 H9C 0.9800
C9 H9D 0.9800
C10 C24 1.33(3)
C10 H10B 0.9800
C10 H10C 0.9800
C10 H10D 0.9800
C11 C21 1.558(17)
C11 H11B 0.9900
C11 H11C 0.9900
C12 C56 1.506(18)
C12 C30 1.544(16)
C12 H12B 0.9900
C12 H12C 0.9900
C13 O84 1.181(17)
C13 O96 1.317(15)
C13 C61 1.430(13)
C14 C20 1.556(15)
C14 H14B 0.9800
C14 H14C 0.9800
C14 H14D 0.9800
C15 C27 1.27(3)
C15 H15B 0.9800
C15 H15C 0.9800
C15 H15D 0.9800
C16 C49 1.41(2)
C16 H16B 0.9800
C16 H16C 0.9800
C16 H16D 0.9800
C17 C46 1.49(2)
C17 H17B 0.9800
C17 H17C 0.9800
C17 H17D 0.9800
C18 C65 1.482(15)
C18 H18B 0.9800
C18 H18C 0.9800
C18 H18D 0.9800
C19 O76 1.275(19)
C19 O77 1.285(17)
C19 C47 1.64(3)
C20 C62 1.59(2)
C20 H20B 0.9900
C20 H20C 0.9900
C21 O63 1.27(2)
C21 O34 1.61(2)
C22 C37 1.42(2)
C22 H22B 0.9800
C22 H22C 0.9800
C22 H22D 0.9800
C23 C42 1.43(2)
C23 H23B 0.9800
C23 H23C 0.9800
C23 H23D 0.9800
C24 C50 1.58(2)
C24 H24B 0.9900
C24 H24C 0.9900
C25 C33 1.475(14)
C25 H25B 0.9800
C25 H25C 0.9800
C25 H25D 0.9800
C26 C29 1.58(3)
C26 C64 1.64(3)
C26 H26B 0.9900
C26 H26C 0.9900
C27 C38 1.524(18)
C27 H27B 0.9900
C27 H27C 0.9900
C28 C34 1.52(2)
C28 H28B 0.9800
C28 H28C 0.9800
C28 H28D 0.9800
C29 H29B 0.9800
C29 H29C 0.9800
C29 H29D 0.9800
C30 O86 1.279(18)
C30 O68 1.43(2)
C31 C63 1.508(19)
C31 H31B 0.9800
C31 H31C 0.9800
C31 H31D 0.9800
C32 C52 1.42(2)
C32 H32B 0.9800
C32 H32C 0.9800
C32 H32D 0.9800
C33 C35 1.493(13)
C33 H33A 0.9900
C33 H33B 0.9900
C34 C45 1.52(2)
C34 H34A 0.9900
C34 H34B 0.9900
C35 O74 1.204(14)
C35 O97 1.361(15)
C36 C40 1.449(17)
C36 H36A 0.9800
C36 H36B 0.9800
C36 H36C 0.9800
C37 C60 1.546(16)
C37 H37A 0.9900
C37 H37B 0.9900
C38 O88 1.277(15)
C38 O82 1.284(16)
C39 C67 1.443(16)
C39 H39A 0.9800
C39 H39B 0.9800
C39 H39C 0.9800
C40 C44 1.539(17)
C40 H40A 0.9900
C40 H40B 0.9900
C41 O58 1.231(14)
C41 O91 1.259(12)
C41 C63 1.53(2)
C42 C43 1.510(18)
C42 H42A 0.9900
C42 H42B 0.9900
C43 O85 1.223(13)
C43 O64 1.311(12)
C44 O33 1.222(16)
C44 O72 1.249(17)
C45 O70 1.255(14)
C45 O57 1.262(14)
C46 C66 1.49(2)
C46 H46A 0.9900
C46 H46B 0.9900
C47 C58 1.498(18)
C47 H47A 0.9900
C47 H47B 0.9900
C48 C59 1.406(13)
C48 C68 1.492(12)
C48 H48A 0.9900
C48 H48B 0.9900
C49 C53 1.506(16)
C49 H49A 0.9900
C49 H49B 0.9900
C50 O90 1.260(15)
C50 O92 1.290(15)
C51 O75 1.222(14)
C51 O53 1.272(15)
C51 C65 1.471(12)
C52 C55 1.541(17)
C52 H52A 0.9900
C52 H52B 0.9900
C53 O81 1.247(14)
C53 O42 1.271(13)
C54 O43 1.229(13)
C54 O78 1.261(12)
C54 C67 1.551(15)
C55 O59 1.244(15)
C55 O55 1.280(13)
C56 H56A 0.9800
C56 H56B 0.9800
C56 H56C 0.9800
C57 C61 1.389(13)
C57 H57A 0.9800
C57 H57B 0.9800
C57 H57C 0.9800
C58 H58A 0.9800
C58 H58B 0.9800
C58 H58C 0.9800
C59 H59A 0.9800
C59 H59B 0.9800
C59 H59C 0.9800
C60 O60 1.252(10)
C60 O89 1.298(12)
C61 H61A 0.9900
C61 H61B 0.9900
C62 O71 1.31(2)
C62 O49 1.48(3)
C63 H63A 0.9900
C63 H63B 0.9900
C64 O51 1.21(2)
C64 O95 1.340(18)
C65 H65A 0.9900
C65 H65B 0.9900
C66 O93 1.257(15)
C66 O73 1.287(16)
C67 H67A 0.9900
C67 H67B 0.9900
C68 O87 1.257(15)
C68 O47 1.267(16)
O1 H1A 1.0000
O2 H2A 1.0000
O3 H3A 1.0000
O4 H4A 1.0000
O5 H5A 1.0000
O6 H6A 1.0000
O7 H7A 1.0000
O8 H8A 1.0000
O9 H9A 1.0000
O10 H10A 1.0000
O11 H11A 1.0000
O12 H12A 1.0000
O13 H13A 1.0000
O14 H14A 1.0000
O15 H15A 1.0000
O16 H16A 1.0000
O17 H17A 1.0000
O18 H18A 1.0000
O19 H19A 1.0000
O20 H20A 1.0000
O21 H21A 1.0000
O22 H22A 1.0000
O23 H23A 1.0000
O24 H24A 1.0000
O25 H25A 1.0000
O26 H26A 1.0000
O27 H27A 1.0000
O28 H28A 1.0000
O29 H29A 1.0000
O30 H30A 1.0000
O31 H31A 1.0000
O32 H32A 1.0000

loop_
_platon_squeeze_void_nr
_platon_squeeze_void_average_x
_platon_squeeze_void_average_y
_platon_squeeze_void_average_z
_platon_squeeze_void_volume
_platon_squeeze_void_count_electrons
_platon_squeeze_void_content
1 0.094 0.406 -0.500 2161 905 ' '
